data_7718617
loop_
_publ_author_name
'Ye, Jiansheng'
'Dai, Yali'
'Liu, Wenjun'
'Xu, Jingrou'
'Li, Jialing'
'Chen, Meng'
'Yang, Sha'
'Li, Qinzhen'
'Du, Yuanxin'
'Chai, Jinsong'
'Zhu, Manzhou'

_publ_section_title
;
 Phosphine-induced conversion from Au<sub>36</sub> to Au<sub>32</sub> for
 constructing a high-performance CO<sub>2</sub>RR catalyst.
;
_journal_issue 23
_journal_name_full 'Dalton transactions (Cambridge, England : 2003)'
_journal_page_first 9160
_journal_page_last 9168
_journal_paper_doi 10.1039/d5dt00604j
_journal_volume 54
_journal_year 2025
_chemical_formula_moiety 'C132 H229 Au32 O3 P S20, C H2 Cl2'
_chemical_formula_sum 'C133 H231 Au32 Cl2 O3 P S20'
_chemical_formula_weight 8924.16
_space_group_crystal_system monoclinic
_space_group_IT_number 14
_space_group_name_Hall '-P 2ybc'
_space_group_name_H-M_alt 'P 1 21/c 1'
_atom_sites_solution_hydrogens geom
_audit_creation_date 2025-04-11
_audit_creation_method
;
Olex2 1.5
(compiled 2023.03.06 svn.rbb2c1857 for OlexSys, GUI svn.r6748)
;
_audit_update_record
;
2025-04-11 deposited with the CCDC.	2025-04-30 downloaded from the CCDC.
;
_cell_angle_alpha 90
_cell_angle_beta 106.011(2)
_cell_angle_gamma 90
_cell_formula_units_Z 4
_cell_length_a 19.6005(6)
_cell_length_b 31.8711(7)
_cell_length_c 33.0905(11)
_cell_measurement_reflns_used 38429
_cell_measurement_temperature 120
_cell_measurement_theta_max 69.64
_cell_measurement_theta_min 4.11
_cell_volume 19869.4(10)
_computing_cell_refinement
;
X-Area Recipe 1.33.0.0 (STOE, 2015)
;
_computing_data_collection
;
X-Area Pilatus3_SV 1.31.153.0 (STOE, 2018)
;
_computing_data_reduction
;
X-Area Integrate 1.74.2.0 (STOE, 2018)
X-Area LANA 1.75.3.0 (STOE, 2018)
;
_computing_molecular_graphics 'Olex2 1.5 (Dolomanov et al., 2009)'
_computing_publication_material 'Olex2 1.5 (Dolomanov et al., 2009)'
_computing_structure_refinement 'SHELXL 2017/1 (Sheldrick, 2015)'
_computing_structure_solution 'SHELXT 2014/5 (Sheldrick, 2014)'
_diffrn_ambient_temperature 120.00
_diffrn_detector_area_resol_mean 5.81
_diffrn_detector_type 'DECTRIS PILATUS 300K'
_diffrn_measured_fraction_theta_full 0.967
_diffrn_measured_fraction_theta_max 0.967
_diffrn_measurement_details
;
 980 frames, detector distance = 60 mm
;
_diffrn_measurement_device 'Eulerian 4-circle diffractometer'
_diffrn_measurement_device_type 'STOE STADIVARI'
_diffrn_measurement_method 'rotation method, \w scans'
_diffrn_radiation_type CuK\a
_diffrn_radiation_wavelength 1.54186
_diffrn_reflns_av_R_equivalents 0.0774
_diffrn_reflns_av_unetI/netI 0.1130
_diffrn_reflns_Laue_measured_fraction_full 0.967
_diffrn_reflns_Laue_measured_fraction_max 0.967
_diffrn_reflns_limit_h_max 20
_diffrn_reflns_limit_h_min -13
_diffrn_reflns_limit_k_max 32
_diffrn_reflns_limit_k_min -31
_diffrn_reflns_limit_l_max 21
_diffrn_reflns_limit_l_min -34
_diffrn_reflns_number 58214
_diffrn_reflns_point_group_measured_fraction_full 0.967
_diffrn_reflns_point_group_measured_fraction_max 0.967
_diffrn_reflns_theta_full 52.499
_diffrn_reflns_theta_max 52.499
_diffrn_reflns_theta_min 4.103
_exptl_absorpt_coefficient_mu 45.690
_exptl_absorpt_correction_T_max 0.1947
_exptl_absorpt_correction_T_min 0.0017
_exptl_absorpt_correction_type multi-scan
_exptl_absorpt_process_details
;
STOE X-Red32, absorption correction by Gaussian integration, analogous to
P. Coppens, "The Evaluation of Absorption and Extinction in Single-Crystal
Structure Analysis", published in: F. R. Ahmed (Editor), "Crystallographic
Computing", Munksgaard, Copenhagen (1970), 255 - 270.
Afterwards scaling of reflection intensities was performed within STOE LANA.
J. Koziskova, F. Hahn, J. Richter, J. Kozisek, "Comparison of different
absorption corrections on the model structure of tetrakis(\m~2~-acetato)-
diaqua-di-copper(II)", Acta Chimica Slovaca, vol. 9, no. 2, 2016, pp. 136 - 140.
;
_exptl_crystal_colour black
_exptl_crystal_colour_primary black
_exptl_crystal_density_diffrn 2.983
_exptl_crystal_density_method 'not measured'
_exptl_crystal_description plate
_exptl_crystal_F_000 15800
_exptl_crystal_size_max 0.4
_exptl_crystal_size_mid 0.2
_exptl_crystal_size_min 0.05
_refine_diff_density_max 2.291
_refine_diff_density_min -1.982
_refine_diff_density_rms 0.269
_refine_ls_extinction_method none
_refine_ls_goodness_of_fit_ref 0.873
_refine_ls_hydrogen_treatment constr
_refine_ls_matrix_type full
_refine_ls_number_parameters 1756
_refine_ls_number_reflns 21933
_refine_ls_number_restraints 1673
_refine_ls_restrained_S_all 0.849
_refine_ls_R_factor_all 0.0958
_refine_ls_R_factor_gt 0.0616
_refine_ls_shift/su_max 0.001
_refine_ls_shift/su_mean 0.000
_refine_ls_structure_factor_coef Fsqd
_refine_ls_weighting_details 'w=1/[\s^2^(Fo^2^)+(0.0846P)^2^] where P=(Fo^2^+2Fc^2^)/3'
_refine_ls_weighting_scheme calc
_refine_ls_wR_factor_gt 0.1471
_refine_ls_wR_factor_ref 0.1558
_reflns_Friedel_coverage 0.000
_reflns_number_gt 12169
_reflns_number_total 21933
_reflns_threshold_expression 'I > 2\s(I)'
_cod_data_source_file d5dt00604j2.cif
_cod_data_source_block au32
_cod_depositor_comments 'Adding full bibliography for 7718617.cif.'
_cod_database_code 7718617
_shelx_shelxl_version_number 2017/1
_shelx_space_group_comment
;
The symmetry employed for this shelxl refinement is uniquely defined
by the following loop, which should always be used as a source of
symmetry information in preference to the above space-group names.
They are only intended as comments.
;
_olex2_refinement_description
;
1. Fixed Uiso
 At 1.2 times of:
  All C(H) groups, All C(H,H) groups, All C(H,H,H,H) groups
2. Restrained distances
 O01O-C77 = O01O-C30 = O01M-C101 = O01M-C25 = O01N-C66 = O01N-C126
 1.362 with sigma of 0.01
 C88-C196 = C99-C196 = C99-C128 = C135-C128 = C226-C135 = C88-C226
 1.54 with sigma of 0.01
 C47-C262 = C97-C262 = C97-C43 = C54-C43 = C54-C44 = C47-C44
 1.54 with sigma of 0.01
 C68-C25 = C90-C101 = C79-C30 = C77-C106 = C71-C66 = C73-C126
 1.361 with sigma of 0.01
 C226-C128
 2.5 with sigma of 0.01
 C128-C196
 2.5 with sigma of 0.01
 C73-C71 = C90-C68 = C79-C106
 1.43 with sigma of 0.01
 C47-C97
 2.4 with sigma of 0.01
 C43-C47
 2.9 with sigma of 0.01
 C25-C101
 2.28 with sigma of 0.01
 C246-C01Q = C52-C01Q = C91-C52 = C96-C91 = C96-C15 = C246-C15
 1.54 with sigma of 0.01
 C96-C52
 2.5 with sigma of 0.01
 C96-C246
 2.5 with sigma of 0.01
 C91-C15
 2.5 with sigma of 0.01
 C33-C1 = C33-C2 = C85-C1 = C85-C119 = C122-C119 = C2-C122
 1.54 with sigma of 0.01
 C85-C122
 2.5 with sigma of 0.01
 C59-C45 = C67-C45 = C67-C136 = C3-C163 = C3-C136 = C59-C163
 1.54 with sigma of 0.01
 C163-C136
 2.5 with sigma of 0.01
 C163-C45
 2.5 with sigma of 0.01
 C57-C5 = C92-C5 = C92-C53 = C6-C53 = C6-C124 = C57-C124
 1.54 with sigma of 0.01
 C5-C53
 2.5 with sigma of 0.01
 C57-C92
 2.5 with sigma of 0.01
 C81-C8 = C81-C42 = C89-C42 = C89-C7 = C7-C12 = C8-C12
 1.54 with sigma of 0.01
 C110-C23
 2.5 with sigma of 0.01
 C29-C23 = C23-C19 = C19-C110 = C32-C110 = C60-C32 = C60-C29
 1.54 with sigma of 0.01
 C29-C32
 2.5 with sigma of 0.01
 C80-C113 = C80-C134 = C9-C134 = C9-C10 = C156-C10 = C156-C113
 1.54 with sigma of 0.01
 C13-C11 = C14-C11 = C16-C14 = C65-C16 = C65-C17 = C17-C13
 1.54 with sigma of 0.01
 C65-C14
 2.5 with sigma of 0.01
 C17-C11
 2.5 with sigma of 0.01
 C95-C251 = C251-C154 = C18-C154 = C39-C18 = C72-C39 = C95-C72
 1.54 with sigma of 0.01
 C83-C22 = C83-C109 = C63-C109 = C63-C20 = C21-C20 = C22-C21
 1.54 with sigma of 0.01
 C75-C35 = C75-C24 = C46-C24 = C46-C26 = C27-C26 = C35-C27
 1.54 with sigma of 0.01
 C41-C115 = C64-C41 = C64-C151 = C94-C151
 1.54 with sigma of 0.01
 C115-C151
 2.9 with sigma of 0.01
 C50-C48 = C50-C284 = C284-C103 = C107-C103 = C49-C107 = C49-C48
 1.54 with sigma of 0.01
 C284-C48
 2.5 with sigma of 0.01
 C284-C107
 2.5 with sigma of 0.01
 C107-C48
 2.5 with sigma of 0.01
 C103-C48
 2.9 with sigma of 0.01
 C107-C50
 2.9 with sigma of 0.01
 C284-C49
 2.9 with sigma of 0.01
 C103-C50
 2.5 with sigma of 0.01
 C103-C49
 2.5 with sigma of 0.01
 C74-C166 = C173-C166 = C74-C70 = C76-C70 = C78-C76 = C78-C173
 1.54 with sigma of 0.01
 C173-C74
 2.5 with sigma of 0.01
 C76-C74
 2.5 with sigma of 0.01
 C78-C166
 2.5 with sigma of 0.01
 C78-C70
 2.5 with sigma of 0.01
 C78-C74
 2.9 with sigma of 0.01
 C173-C70
 2.9 with sigma of 0.01
 C76-C166
 2.9 with sigma of 0.01
 C166-C70
 2.5 with sigma of 0.01
 C275-C155 = C275-C141 = C84-C155 = C84-C82 = C86-C82 = C86-C141
 1.54 with sigma of 0.01
 S1A-C275
 1.8 with sigma of 0.01
 C155-C141
 2.5 with sigma of 0.01
 C84-C86
 2.5 with sigma of 0.01
 C82-C141
 2.5 with sigma of 0.01
 C84-C275
 2.5 with sigma of 0.01
 C86-C155
 2.9 with sigma of 0.01
 C84-C141
 2.9 with sigma of 0.01
 C82-C275
 2.9 with sigma of 0.01
 S1-C87
 1.8 with sigma of 0.01
 C87-C129 = C87-C147 = C84-C129 = C86-C147
 1.54 with sigma of 0.01
 C82-C129
 2.5 with sigma of 0.01
 C82-C147
 2.5 with sigma of 0.01
 C82-C87
 2.9 with sigma of 0.01
 C84-C147
 2.9 with sigma of 0.01
 C86-C129
 2.9 with sigma of 0.01
 C147-C129
 2.5 with sigma of 0.01
 S01I-C88
 1.8 with sigma of 0.01
 C226-C196
 2.5 with sigma of 0.01
 C99-C135
 2.5 with sigma of 0.01
 C135-C88
 2.5 with sigma of 0.01
 C99-C88
 2.5 with sigma of 0.01
 C94-C115
 2.5 with sigma of 0.01
 C151-C41
 2.5 with sigma of 0.01
 C94-C64
 2.5 with sigma of 0.01
 C64-C115
 2.5 with sigma of 0.01
 C151-C115
 2.9 with sigma of 0.01
 C94-C41
 2.9 with sigma of 0.01
 C94-C137 = C137-C115
 1.54 with sigma of 0.01
 C137-C41
 2.5 with sigma of 0.01
 C137-C151
 2.5 with sigma of 0.01
 C137-C64
 2.9 with sigma of 0.01
 C44-C43
 2.5 with sigma of 0.01
 S01F-C64
 1.75 with sigma of 0.01
 C47-C43
 2.9 with sigma of 0.01
 C44-C97
 2.9 with sigma of 0.01
 C54-C262
 2.9 with sigma of 0.01
 C98-C4 = C4-C38 = C55-C38 = C93-C55 = C93-C100 = C98-C100
 1.54 with sigma of 0.01
 C4-C93
 2.9 with sigma of 0.01
 C98-C55
 2.9 with sigma of 0.01
 C38-C100
 2.9 with sigma of 0.01
 C30-C106 \\sim C77-C79
 with sigma of 0.02
 C90-C25 \\sim C68-C101
 with sigma of 0.02
 Au0F-S1 \\sim Au0F-S1A
 with sigma of 0.02
 Au0P-S1 \\sim Au0P-S1A
 with sigma of 0.02
 C14-S01B \\sim C13-S01B
 with sigma of 0.02
 C50-S01E \\sim C49-S01E
 with sigma of 0.02
 C141-S1A \\sim C155-S1A
 with sigma of 0.02
 C196-S01I \\sim C226-S01I
 with sigma of 0.02
 P01A-C25 \\sim P01A-C66 \\sim P01A-C30
 with sigma of 0.02
 S018-C38 \\sim S018-C98
 with sigma of 0.02
3. Restrained planarity
 C25, C68, C90, C101, O01M, P01A
 with sigma of 0.1
 C79, C30, O01O, C77, C106
 with sigma of 0.1
 P01A, C66, O01N, C126, C73, C71
 with sigma of 0.1
4. Uiso/Uaniso restraints and constraints
C54 \\sim C43 \\sim C97 \\sim C262 \\sim C47 \\sim C44: within 1.7A with sigma
of 0.004 and sigma for terminal atoms of 0.008 within 1.7A
C64 \\sim C151 \\sim C94 \\sim C137 \\sim C115 \\sim C41: within 1.7A with
sigma of 0.004 and sigma for terminal atoms of 0.008 within 1.7A
C72 \\sim C95 \\sim C251 \\sim C154 \\sim C18 \\sim C39: within 1.7A with sigma
of 0.004 and sigma for terminal atoms of 0.008 within 1.7A
C39 \\sim C72 \\sim C95 \\sim C251 \\sim C154 \\sim C18: within 1.7A with sigma
of 0.004 and sigma for terminal atoms of 0.008 within 1.7A
C275 \\sim C141 \\sim C155 \\sim C84 \\sim C82 \\sim C86 \\sim C147 \\sim C87
\\sim C129: within 1.7A with sigma of 0.004 and sigma for terminal atoms of
0.008 within 1.7A
C74 \\sim C76 \\sim C78 \\sim C173 \\sim C70 \\sim C166: within 1.7A with sigma
of 0.004 and sigma for terminal atoms of 0.008 within 1.7A
C48 \\sim C49 \\sim C50 \\sim C284 \\sim C107 \\sim C103: within 1.7A with
sigma of 0.004 and sigma for terminal atoms of 0.008 within 1.7A
C92 \\sim C5 \\sim C57 \\sim C124 \\sim C6 \\sim C53: within 1.7A with sigma of
0.004 and sigma for terminal atoms of 0.008 within 1.7A
C20 \\sim C63 \\sim C21 \\sim C22 \\sim C83 \\sim C109: within 1.7A with sigma
of 0.004 and sigma for terminal atoms of 0.008 within 1.7A
C80 \\sim C113 \\sim C156 \\sim C10 \\sim C9 \\sim C134: within 1.7A with sigma
of 0.004 and sigma for terminal atoms of 0.008 within 1.7A
C163 \\sim C59 \\sim C45 \\sim C67 \\sim C136 \\sim C3: within 1.7A with sigma
of 0.004 and sigma for terminal atoms of 0.008 within 1.7A
O01M \\sim C101 \\sim C90 \\sim C68 \\sim C25: within 1.7A with sigma of 0.004
and sigma for terminal atoms of 0.008 within 1.7A
Uanis(C01Q) \\sim Ueq, Uanis(C25) \\sim Ueq, Uanis(C30) \\sim Ueq, Uanis(C66)
\\sim Ueq, Uanis(C68) \\sim Ueq, Uanis(C71) \\sim Ueq, Uanis(C73) \\sim Ueq,
Uanis(C77) \\sim Ueq, Uanis(C79) \\sim Ueq, Uanis(C90) \\sim Ueq, Uanis(C101)
\\sim Ueq, Uanis(C106) \\sim Ueq, Uanis(C126) \\sim Ueq, Uanis(C132) \\sim Ueq,
Uanis(C15) \\sim Ueq, Uanis(C52) \\sim Ueq, Uanis(C91) \\sim Ueq, Uanis(C96)
\\sim Ueq, Uanis(C246) \\sim Ueq, Uanis(C33) \\sim Ueq, Uanis(C2) \\sim Ueq,
Uanis(C1) \\sim Ueq, Uanis(C85) \\sim Ueq, Uanis(C119) \\sim Ueq, Uanis(C122)
\\sim Ueq, Uanis(C45) \\sim Ueq, Uanis(C59) \\sim Ueq, Uanis(C67) \\sim Ueq,
Uanis(C3) \\sim Ueq, Uanis(C136) \\sim Ueq, Uanis(C163) \\sim Ueq, Uanis(C53)
\\sim Ueq, Uanis(C57) \\sim Ueq, Uanis(C5) \\sim Ueq, Uanis(C92) \\sim Ueq,
Uanis(C6) \\sim Ueq, Uanis(C124) \\sim Ueq, Uanis(C12) \\sim Ueq, Uanis(C7)
\\sim Ueq, Uanis(C42) \\sim Ueq, Uanis(C81) \\sim Ueq, Uanis(C89) \\sim Ueq,
Uanis(C8) \\sim Ueq, Uanis(C19) \\sim Ueq, Uanis(C23) \\sim Ueq, Uanis(C29)
\\sim Ueq, Uanis(C32) \\sim Ueq, Uanis(C110) \\sim Ueq, Uanis(C60) \\sim Ueq,
Uanis(C80) \\sim Ueq, Uanis(C9) \\sim Ueq, Uanis(C113) \\sim Ueq, Uanis(C134)
\\sim Ueq, Uanis(C156) \\sim Ueq, Uanis(C10) \\sim Ueq, Uanis(C11) \\sim Ueq,
Uanis(C13) \\sim Ueq, Uanis(C14) \\sim Ueq, Uanis(C16) \\sim Ueq, Uanis(C65)
\\sim Ueq, Uanis(C17) \\sim Ueq, Uanis(C18) \\sim Ueq, Uanis(C39) \\sim Ueq,
Uanis(C72) \\sim Ueq, Uanis(C95) \\sim Ueq, Uanis(C154) \\sim Ueq, Uanis(C251)
\\sim Ueq, Uanis(C20) \\sim Ueq, Uanis(C63) \\sim Ueq, Uanis(C21) \\sim Ueq,
Uanis(C109) \\sim Ueq, Uanis(C22) \\sim Ueq, Uanis(C83) \\sim Ueq, Uanis(C26)
\\sim Ueq, Uanis(C46) \\sim Ueq, Uanis(C24) \\sim Ueq, Uanis(C75) \\sim Ueq,
Uanis(C35) \\sim Ueq, Uanis(C27) \\sim Ueq, Uanis(C28) \\sim Ueq, Uanis(C34)
\\sim Ueq, Uanis(C31) \\sim Ueq, Uanis(C36) \\sim Ueq, Uanis(C37) \\sim Ueq,
Uanis(C40) \\sim Ueq, Uanis(C41) \\sim Ueq, Uanis(C64) \\sim Ueq, Uanis(C151)
\\sim Ueq, Uanis(C94) \\sim Ueq, Uanis(C115) \\sim Ueq, Uanis(C43) \\sim Ueq,
Uanis(C54) \\sim Ueq, Uanis(C44) \\sim Ueq, Uanis(C97) \\sim Ueq, Uanis(C47)
\\sim Ueq, Uanis(C262) \\sim Ueq, Uanis(C48) \\sim Ueq, Uanis(C50) \\sim Ueq,
Uanis(C49) \\sim Ueq, Uanis(C103) \\sim Ueq, Uanis(C107) \\sim Ueq, Uanis(C284)
\\sim Ueq, Uanis(C56) \\sim Ueq, Uanis(C51) \\sim Ueq, Uanis(C58) \\sim Ueq,
Uanis(C62) \\sim Ueq, Uanis(C69) \\sim Ueq, Uanis(C61) \\sim Ueq, Uanis(C74)
\\sim Ueq, Uanis(C70) \\sim Ueq, Uanis(C76) \\sim Ueq, Uanis(C78) \\sim Ueq,
Uanis(C166) \\sim Ueq, Uanis(C173) \\sim Ueq, Uanis(C82) \\sim Ueq, Uanis(C84)
\\sim Ueq, Uanis(C86) \\sim Ueq, Uanis(C141) \\sim Ueq, Uanis(C155) \\sim Ueq,
Uanis(C275) \\sim Ueq, Uanis(C87) \\sim Ueq, Uanis(C129) \\sim Ueq, Uanis(C147)
\\sim Ueq, Uanis(C88) \\sim Ueq, Uanis(C128) \\sim Ueq, Uanis(C135) \\sim Ueq,
Uanis(C99) \\sim Ueq, Uanis(C196) \\sim Ueq, Uanis(C226) \\sim Ueq, Uanis(C137)
\\sim Ueq, Uanis(C4) \\sim Ueq, Uanis(C98) \\sim Ueq, Uanis(C38) \\sim Ueq,
Uanis(C93) \\sim Ueq, Uanis(C100) \\sim Ueq, Uanis(C55) \\sim Ueq: with sigma
of 0.01 and sigma for terminal atoms of 0.02
5. Rigid body (RIGU) restrains
 S018
 with sigma for 1-2 distances of 0.001 and sigma for 1-3 distances of 0.002
 S01I, C88, C196, C226, C99, C128, C135
 with sigma for 1-2 distances of 0.001 and sigma for 1-3 distances of 0.002
 S017, C54, C43, C97, C44, C47, C262
 with sigma for 1-2 distances of 0.001 and sigma for 1-3 distances of 0.002
 S01F, C64, C151, C94, C137, C115, C41
 with sigma for 1-2 distances of 0.001 and sigma for 1-3 distances of 0.002
 S12, C74, C166, C173, C78, C76, C70
 with sigma for 1-2 distances of 0.001 and sigma for 1-3 distances of 0.002
 S018, C4, C98, C38, C93, C100, C55
 with sigma for 1-2 distances of 0.001 and sigma for 1-3 distances of 0.002
6. Others
 Fixed Sof: S1(0.5) S1A(0.5) H84C(0.5) H84D(0.5) H84B(0.5) H84A(0.5) H86D(0.5)
 H86C(0.5) H86B(0.5) H86A(0.5) C141(0.5) H14C(0.5) H14D(0.5) C155(0.5)
 H15I(0.5) H15J(0.5) C275(0.5) H275(0.5) C87(0.5) H87(0.5) C129(0.5) H12H(0.5)
 H12G(0.5) C147(0.5) H14E(0.5) H14F(0.5)
7.a Ternary CH refined with riding coordinates:
 C01Q(H01Q), C33(H33), C45(H45), C92(H92), C7(H7), C19(H19), C80(H80),
 C11(H11), C39(H39), C20(H20), C24(H24), C28(H28), C64(H64), C54(H54), C48(H48),
  C51(H51), C74(H74), C275(H275), C87(H87), C88(H88), C4(H4)
7.b Secondary CH2 refined with riding coordinates:
 C132(H13K,H13L), C15(H15A,H15B), C52(H52A,H52B), C91(H91A,H91B), C96(H96A,
 H96B), C246(H24A,H24B), C2(H2A,H2B), C1(H1A,H1B), C85(H85A,H85B), C119(H11A,
 H11B), C122(H12A,H12B), C59(H59A,H59B), C67(H67B,H67A), C3(H3A,H3B), C136(H13A,
 H13B), C163(H16A,H16B), C53(H53A,H53B), C57(H57A,H57B), C5(H5A,H5B), C6(H6A,
 H6B), C124(H12C,H12D), C12(H12F,H12E), C42(H42B,H42A), C81(H81B,H81A),
 C89(H89A,H89B), C8(H8A,H8B), C23(H23B,H23A), C29(H29A,H29B), C32(H32A,H32B),
 C110(H11C,H11D), C60(H60B,H60A), C9(H9A,H9B), C113(H11F,H11E), C134(H13C,H13D),
  C156(H15C,H15D), C10(H10A,H10B), C13(H13E,H13F), C14(H14A,H14B), C16(H16C,
 H16D), C65(H65A,H65B), C17(H17A,H17B), C18(H18A,H18B), C72(H72A,H72B),
 C95(H95A,H95B), C154(H15E,H15F), C251(H25A,H25B), C63(H63A,H63B), C21(H21A,
 H21B), C109(H10C,H10D), C22(H22A,H22B), C83(H83A,H83B), C26(H26A,H26B),
 C46(H46A,H46B), C75(H75B,H75A), C35(H35A,H35B), C27(H27A,H27B), C34(H34A,H34B),
  C31(H31A,H31B), C36(H36A,H36B), C37(H37A,H37B), C40(H40A,H40B), C41(H41A,
 H41B), C151(H15G,H15H), C94(H94A,H94B), C115(H11G,H11H), C43(H43A,H43B),
 C44(H44A,H44B), C97(H97B,H97A), C47(H47A,H47B), C262(H26C,H26D), C50(H50A,
 H50B), C49(H49A,H49B), C103(H10E,H10F), C107(H10G,H10H), C284(H28A,H28B),
 C56(H56A,H56B), C58(H58A,H58B), C62(H62A,H62B), C69(H69B,H69A), C61(H61A,H61B),
  C70(H70A,H70B), C76(H76A,H76B), C78(H78A,H78B), C166(H16E,H16F), C173(H17C,
 H17D), C82(H82B,H82A), C84(H84C,H84D), C84(H84B,H84A), C86(H86D,H86C),
 C86(H86B,H86A), C141(H14C,H14D), C155(H15I,H15J), C129(H12H,H12G), C147(H14E,
 H14F), C128(H12J,H12I), C135(H13G,H13H), C99(H99A,H99B), C196(H19A,H19B),
 C226(H22C,H22D), C137(H13I,H13J), C98(H98A,H98B), C38(H38A,H38B), C93(H93A,
 H93B), C100(H10I,H10J), C55(H55A,H55B)
7.c Aromatic/amide H refined with riding coordinates:
 C68(H68), C71(H71), C73(H73), C77(H77), C79(H79), C90(H90), C101(H101),
 C106(H106), C126(H126)
;
_olex2_submission_special_instructions 'No special instructions were received'

loop_
_space_group_symop_operation_xyz
'x, y, z'
'-x, y+1/2, -z+1/2'
'-x, -y, -z'
'x, -y-1/2, z-1/2'

loop_
_atom_site_label
_atom_site_type_symbol
_atom_site_fract_x
_atom_site_fract_y
_atom_site_fract_z
_atom_site_U_iso_or_equiv
_atom_site_adp_type
_atom_site_occupancy
_atom_site_site_symmetry_order
_atom_site_calc_flag
_atom_site_refinement_flags_posn
_atom_site_refinement_flags_adp
_atom_site_refinement_flags_occupancy
_atom_site_disorder_assembly
_atom_site_disorder_group
Au01 Au 0.46455(7) 0.27507(3) 0.58469(4) 0.0649(3) Uani 1 1 d . . . . .
Au02 Au 0.30619(7) 0.28328(3) 0.57524(4) 0.0641(3) Uani 1 1 d . . . . .
Au03 Au 0.35692(7) 0.31054(4) 0.51108(4) 0.0644(3) Uani 1 1 d . . . . .
Au04 Au 0.29860(7) 0.36678(4) 0.55451(4) 0.0680(3) Uani 1 1 d . . . . .
Au05 Au 0.45872(7) 0.19114(4) 0.60322(4) 0.0659(3) Uani 1 1 d . . . . .
Au06 Au 0.36640(7) 0.22214(3) 0.53054(4) 0.0650(3) Uani 1 1 d . . . . .
Au07 Au 0.21055(7) 0.30879(4) 0.50365(4) 0.0674(3) Uani 1 1 d . . . . .
Au08 Au 0.29966(7) 0.20021(4) 0.59877(4) 0.0713(4) Uani 1 1 d . . . . .
Au09 Au 0.39539(7) 0.25096(4) 0.65264(4) 0.0700(4) Uani 1 1 d . . . . .
Au0A Au 0.45488(7) 0.10666(4) 0.60736(4) 0.0727(4) Uani 1 1 d . . . . .
Au0B Au 0.50891(7) 0.21850(4) 0.53658(4) 0.0707(4) Uani 1 1 d . . . . .
Au0C Au 0.41680(8) 0.33605(4) 0.62773(4) 0.0723(4) Uani 1 1 d . . . . .
Au0D Au 0.57152(7) 0.23803(4) 0.66040(4) 0.0698(3) Uani 1 1 d . . . . .
Au0E Au 0.55852(8) 0.32627(4) 0.64031(4) 0.0736(4) Uani 1 1 d . . . . .
Au0F Au 0.61939(7) 0.26512(4) 0.59652(4) 0.0733(4) Uani 1 1 d D . . . .
Au0G Au 0.61444(7) 0.18224(4) 0.61084(4) 0.0757(4) Uani 1 1 d . . . . .
Au0H Au 0.47919(8) 0.35747(4) 0.56507(4) 0.0755(4) Uani 1 1 d . . . . .
Au0I Au 0.41135(8) 0.15360(4) 0.66640(4) 0.0762(4) Uani 1 1 d . . . . .
Au0J Au 0.55068(8) 0.14633(4) 0.67172(4) 0.0762(4) Uani 1 1 d . . . . .
Au0K Au 0.48990(7) 0.12034(4) 0.51673(5) 0.0772(4) Uani 1 1 d . . . . .
Au0L Au 0.19425(7) 0.21993(4) 0.51701(5) 0.0781(4) Uani 1 1 d . . . . .
Au0M Au 0.25341(8) 0.26915(4) 0.63901(5) 0.0800(4) Uani 1 1 d . . . . .
Au0N Au 0.32404(8) 0.08398(4) 0.62798(5) 0.0813(4) Uani 1 1 d . . . . .
Au0O Au 0.39776(8) 0.43644(4) 0.54602(5) 0.0777(4) Uani 1 1 d . . . . .
Au0P Au 0.53122(7) 0.30574(4) 0.50524(5) 0.0793(4) Uani 1 1 d D . . . .
Au0Q Au 0.25701(8) 0.36507(4) 0.63239(5) 0.0816(4) Uani 1 1 d . . . . .
Au0R Au 0.13250(8) 0.29856(4) 0.57058(5) 0.0813(4) Uani 1 1 d . . . . .
Au0S Au 0.62953(8) 0.08254(4) 0.63183(5) 0.0860(4) Uani 1 1 d . . . . .
Au0T Au 0.71084(8) 0.29417(4) 0.68189(5) 0.0880(4) Uani 1 1 d . . . . .
Au0U Au 0.49364(9) 0.04415(4) 0.67819(5) 0.0934(5) Uani 1 1 d . . . . .
Au0V Au 0.70385(9) 0.18926(5) 0.70500(6) 0.1012(5) Uani 1 1 d . . . . .
Au0W Au 0.29925(12) 0.21613(5) 0.71351(6) 0.1218(7) Uani 1 1 d . . . . .
S0X S 0.5120(4) 0.1765(2) 0.4782(3) 0.071(2) Uani 1 1 d . . . . .
S0Y S 0.4188(4) 0.3171(2) 0.4605(2) 0.069(2) Uani 1 1 d . . . . .
S0Z S 0.5118(4) 0.4240(2) 0.5428(3) 0.085(2) Uani 1 1 d . . . . .
S10 S 0.5011(4) 0.2441(2) 0.7089(2) 0.074(2) Uani 1 1 d . . . . .
S11 S 0.2654(5) 0.2051(2) 0.4735(3) 0.082(2) Uani 1 1 d . . . . .
S12 S 0.6601(5) 0.1238(3) 0.5828(3) 0.098(3) Uani 1 1 d . . . . .
S13 S 0.2609(4) 0.1307(2) 0.5792(3) 0.081(2) Uani 1 1 d . . . . .
S014 S 0.3688(5) 0.3708(2) 0.6768(3) 0.081(2) Uani 1 1 d . . . . .
S015 S 0.2872(5) 0.4415(2) 0.5562(3) 0.085(2) Uani 1 1 d . . . . .
S016 S 0.4694(4) 0.0630(2) 0.5531(3) 0.078(2) Uani 1 1 d . . . . .
S017 S 0.6570(5) 0.3567(2) 0.6884(3) 0.084(2) Uani 1 1 d . . . . .
S018 S 0.1416(5) 0.3681(2) 0.5896(3) 0.096(3) Uani 1 1 d D . . . .
S019 S 0.3758(6) 0.0358(3) 0.6781(3) 0.096(3) Uani 1 1 d . . . . .
P01A P 0.1317(4) 0.3249(2) 0.4410(3) 0.074(2) Uani 1 1 d D . . . .
S01B S 0.6132(5) 0.0389(2) 0.6828(3) 0.096(3) Uani 1 1 d D . . . .
S01C S 0.1069(5) 0.2305(2) 0.5506(3) 0.097(3) Uani 1 1 d . . . . .
S01D S 0.6481(5) 0.1377(3) 0.7321(3) 0.099(3) Uani 1 1 d . . . . .
S01E S 0.3825(6) 0.1652(3) 0.7313(3) 0.093(3) Uani 1 1 d D . . . .
S01F S 0.7809(6) 0.2357(3) 0.6880(5) 0.158(4) Uani 1 1 d D . . . .
Cl1G Cl 0.2301(8) 0.5711(4) 0.6041(6) 0.182(6) Uani 1 1 d . . . . .
S01I S 0.2137(9) 0.2673(4) 0.7009(4) 0.179(5) Uani 1 1 d D . . . .
Cl1J Cl 0.1013(9) 0.5230(5) 0.5904(8) 0.243(10) Uani 1 1 d . . . . .
O01M O 0.1314(10) 0.3835(6) 0.3816(7) 0.105(5) Uani 1 1 d D U . . .
O01N O 0.0715(12) 0.2518(6) 0.4062(7) 0.104(7) Uani 1 1 d D . . . .
O01O O -0.0030(11) 0.3502(8) 0.4043(7) 0.117(8) Uani 1 1 d D . . . .
C01Q C 0.6016(15) 0.1692(7) 0.4755(8) 0.071(8) Uani 1 1 d D U . . .
H01Q H 0.635203 0.168937 0.504354 0.085 Uiso 1 1 calc R U . . .
C25 C 0.1698(13) 0.3639(5) 0.4172(7) 0.102(5) Uani 1 1 d D U . . .
C30 C 0.0484(10) 0.3446(7) 0.4411(7) 0.086(9) Uani 1 1 d D U . . .
C66 C 0.1125(9) 0.2855(6) 0.4024(6) 0.088(10) Uani 1 1 d D U . . .
C68 C 0.2360(11) 0.3809(8) 0.4265(7) 0.101(5) Uani 1 1 d D U . . .
H68 H 0.275235 0.373081 0.449338 0.121 Uiso 1 1 calc R U . . .
C71 C 0.1278(17) 0.2802(10) 0.3652(8) 0.112(12) Uani 1 1 d D U . . .
H71 H 0.152981 0.300324 0.353636 0.134 Uiso 1 1 calc R U . . .
C73 C 0.1023(18) 0.2414(10) 0.3450(10) 0.118(13) Uani 1 1 d D U . . .
H73 H 0.106804 0.229724 0.319470 0.142 Uiso 1 1 calc R U . . .
C77 C -0.0613(14) 0.3660(11) 0.4142(9) 0.130(14) Uani 1 1 d D U . . .
H77 H -0.104833 0.373015 0.394274 0.157 Uiso 1 1 calc R U . . .
C79 C 0.0237(14) 0.3565(9) 0.4742(7) 0.108(12) Uani 1 1 d D U . . .
H79 H 0.048996 0.355919 0.503202 0.130 Uiso 1 1 calc R U . . .
C90 C 0.2360(12) 0.4125(7) 0.3958(8) 0.103(5) Uani 1 1 d D U . . .
H90 H 0.275406 0.429329 0.394612 0.123 Uiso 1 1 calc R U . . .
C101 C 0.1697(13) 0.4142(7) 0.3687(8) 0.105(5) Uani 1 1 d D U . . .
H101 H 0.153354 0.432834 0.345620 0.125 Uiso 1 1 calc R U . . .
C106 C -0.0478(13) 0.3701(9) 0.4565(10) 0.106(11) Uani 1 1 d D U . . .
H106 H -0.079676 0.379999 0.471342 0.127 Uiso 1 1 calc R U . . .
C126 C 0.0697(17) 0.2261(9) 0.3731(8) 0.106(12) Uani 1 1 d D U . . .
H126 H 0.047210 0.199422 0.369925 0.127 Uiso 1 1 calc R U . . .
C132 C 0.192(2) 0.5235(12) 0.6132(13) 0.116(13) Uani 1 1 d . U . . .
H13K H 0.213786 0.500151 0.601564 0.139 Uiso 1 1 calc R U . . .
H13L H 0.201475 0.519028 0.643847 0.139 Uiso 1 1 calc R U . . .
C15 C 0.6998(12) 0.1984(6) 0.4465(10) 0.098(10) Uani 1 1 d D U . . .
H15A H 0.713130 0.222088 0.430866 0.118 Uiso 1 1 calc R U . . .
H15B H 0.732626 0.198080 0.475260 0.118 Uiso 1 1 calc R U . . .
C52 C 0.6079(14) 0.1281(7) 0.4522(10) 0.095(10) Uani 1 1 d D U . . .
H52A H 0.593491 0.104258 0.467196 0.114 Uiso 1 1 calc R U . . .
H52B H 0.575012 0.129167 0.423502 0.114 Uiso 1 1 calc R U . . .
C91 C 0.6837(13) 0.1207(6) 0.4492(11) 0.111(12) Uani 1 1 d D U . . .
H91A H 0.686282 0.093601 0.435103 0.133 Uiso 1 1 calc R U . . .
H91B H 0.717050 0.119607 0.477779 0.133 Uiso 1 1 calc R U . . .
C96 C 0.7046(14) 0.1567(7) 0.4240(8) 0.097(10) Uani 1 1 d D U . . .
H96A H 0.672238 0.157308 0.395189 0.117 Uiso 1 1 calc R U . . .
H96B H 0.753623 0.152435 0.422055 0.117 Uiso 1 1 calc R U . . .
C246 C 0.6227(13) 0.2038(7) 0.4487(9) 0.080(9) Uani 1 1 d D U . . .
H24A H 0.617423 0.231572 0.460861 0.096 Uiso 1 1 calc R U . . .
H24B H 0.590197 0.202865 0.419845 0.096 Uiso 1 1 calc R U . . .
S1 S 0.6421(7) 0.3178(4) 0.5529(5) 0.064(4) Uani 0.5 1 d D . P A 1
S1A S 0.6491(7) 0.2917(6) 0.5363(5) 0.083(5) Uani 0.5 1 d D . P A 2
C33 C 0.3566(14) -0.0164(8) 0.6558(9) 0.083(9) Uani 1 1 d D U . . .
H33 H 0.380996 -0.019488 0.633113 0.099 Uiso 1 1 calc R U . . .
C2 C 0.3849(19) -0.0508(10) 0.6886(10) 0.110(12) Uani 1 1 d D U . . .
H2A H 0.378370 -0.078474 0.674417 0.131 Uiso 1 1 calc R U . . .
H2B H 0.436466 -0.046542 0.701143 0.131 Uiso 1 1 calc R U . . .
C1 C 0.2766(13) -0.0209(11) 0.6355(9) 0.096(10) Uani 1 1 d D U . . .
H1A H 0.258388 0.003884 0.617777 0.115 Uiso 1 1 calc R U . . .
H1B H 0.266915 -0.046212 0.617479 0.115 Uiso 1 1 calc R U . . .
C85 C 0.2397(17) -0.0246(12) 0.6705(10) 0.139(15) Uani 1 1 d D U . . .
H85A H 0.188292 -0.029331 0.657776 0.167 Uiso 1 1 calc R U . . .
H85B H 0.245163 0.002177 0.686270 0.167 Uiso 1 1 calc R U . . .
C119 C 0.2697(18) -0.0606(10) 0.7014(13) 0.146(16) Uani 1 1 d D U . . .
H11A H 0.242193 -0.063062 0.722247 0.176 Uiso 1 1 calc R U . . .
H11B H 0.265851 -0.087430 0.685863 0.176 Uiso 1 1 calc R U . . .
C122 C 0.3479(16) -0.0513(13) 0.7238(10) 0.143(16) Uani 1 1 d D U . . .
H12A H 0.352818 -0.023808 0.738288 0.171 Uiso 1 1 calc R U . . .
H12B H 0.368138 -0.073361 0.744743 0.171 Uiso 1 1 calc R U . . .
C45 C 0.167(2) 0.1249(12) 0.5838(12) 0.143(7) Uani 1 1 d D U . . .
H45 H 0.134419 0.144369 0.563774 0.171 Uiso 1 1 calc R U . . .
C59 C 0.1678(15) 0.1352(13) 0.6294(10) 0.143(7) Uani 1 1 d D U . . .
H59A H 0.186201 0.163895 0.636728 0.172 Uiso 1 1 calc R U . . .
H59B H 0.199108 0.115228 0.648928 0.172 Uiso 1 1 calc R U . . .
C67 C 0.1448(19) 0.0790(11) 0.5732(15) 0.143(7) Uani 1 1 d D U . . .
H67B H 0.143753 0.072457 0.543752 0.172 Uiso 1 1 calc R U . . .
H67A H 0.178427 0.059597 0.592091 0.172 Uiso 1 1 calc R U . . .
C3 C 0.071(2) 0.0853(10) 0.6250(11) 0.143(7) Uani 1 1 d D U . . .
H3A H 0.023606 0.080181 0.629154 0.172 Uiso 1 1 calc R U . . .
H3B H 0.105879 0.067260 0.644833 0.172 Uiso 1 1 calc R U . . .
C136 C 0.0701(19) 0.0747(11) 0.5794(11) 0.143(7) Uani 1 1 d D U . . .
H13A H 0.036994 0.093848 0.559905 0.172 Uiso 1 1 calc R U . . .
H13B H 0.052791 0.045626 0.572815 0.172 Uiso 1 1 calc R U . . .
C163 C 0.0915(18) 0.1317(10) 0.6333(11) 0.144(7) Uani 1 1 d D U . . .
H16A H 0.089618 0.140133 0.661759 0.172 Uiso 1 1 calc R U . . .
H16B H 0.058941 0.149948 0.612336 0.172 Uiso 1 1 calc R U . . .
C53 C -0.0384(17) 0.2451(11) 0.5175(11) 0.131(6) Uani 1 1 d D U . . .
H53A H -0.030226 0.272018 0.533023 0.158 Uiso 1 1 calc R U . . .
H53B H -0.047527 0.223087 0.536377 0.158 Uiso 1 1 calc R U . . .
C57 C -0.0513(16) 0.1955(11) 0.4410(10) 0.132(6) Uani 1 1 d D U . . .
H57A H -0.059340 0.169123 0.424611 0.158 Uiso 1 1 calc R U . . .
H57B H -0.044554 0.218606 0.422428 0.158 Uiso 1 1 calc R U . . .
C5 C 0.0140(18) 0.1915(9) 0.4794(10) 0.131(6) Uani 1 1 d D U . . .
H5A H 0.005765 0.169247 0.498369 0.157 Uiso 1 1 calc R U . . .
H5B H 0.056146 0.183685 0.470054 0.157 Uiso 1 1 calc R U . . .
C92 C 0.0270(15) 0.2336(10) 0.5027(11) 0.130(6) Uani 1 1 d D U . . .
H92 H 0.035266 0.255866 0.483330 0.156 Uiso 1 1 calc R U . . .
C6 C -0.102(2) 0.2491(11) 0.4784(11) 0.132(6) Uani 1 1 d D U . . .
H6A H -0.091627 0.269379 0.458205 0.159 Uiso 1 1 calc R U . . .
H6B H -0.144545 0.258859 0.486334 0.159 Uiso 1 1 calc R U . . .
C124 C -0.1148(19) 0.2050(11) 0.4586(14) 0.133(6) Uani 1 1 d D U . . .
H12C H -0.159801 0.204299 0.435828 0.160 Uiso 1 1 calc R U . . .
H12D H -0.117561 0.183916 0.480120 0.160 Uiso 1 1 calc R U . . .
C12 C 0.2017(14) 0.1249(11) 0.4727(10) 0.104(11) Uani 1 1 d D U . . .
H12F H 0.209789 0.094435 0.477667 0.125 Uiso 1 1 calc R U . . .
H12E H 0.181673 0.136624 0.494664 0.125 Uiso 1 1 calc R U . . .
C7 C 0.2709(15) 0.1475(9) 0.4722(9) 0.090(10) Uani 1 1 d D U . . .
H7 H 0.306834 0.139202 0.498804 0.108 Uiso 1 1 calc R U . . .
C42 C 0.2486(15) 0.1409(11) 0.3928(10) 0.111(12) Uani 1 1 d D U . . .
H42B H 0.268465 0.130164 0.370372 0.133 Uiso 1 1 calc R U . . .
H42A H 0.239499 0.171355 0.388299 0.133 Uiso 1 1 calc R U . . .
C81 C 0.1794(17) 0.1177(11) 0.3920(11) 0.107(11) Uani 1 1 d D U . . .
H81B H 0.143284 0.123023 0.364975 0.128 Uiso 1 1 calc R U . . .
H81A H 0.188231 0.087090 0.394660 0.128 Uiso 1 1 calc R U . . .
C89 C 0.3009(18) 0.1331(11) 0.4362(8) 0.107(11) Uani 1 1 d D U . . .
H89A H 0.345662 0.148327 0.438038 0.128 Uiso 1 1 calc R U . . .
H89B H 0.311978 0.102774 0.439414 0.128 Uiso 1 1 calc R U . . .
C8 C 0.152(2) 0.1333(12) 0.4285(9) 0.128(14) Uani 1 1 d D U . . .
H8A H 0.105853 0.119729 0.426461 0.154 Uiso 1 1 calc R U . . .
H8B H 0.143805 0.163856 0.425271 0.154 Uiso 1 1 calc R U . . .
C19 C 0.3779(17) 0.0436(7) 0.5212(8) 0.082(9) Uani 1 1 d D U . . .
H19 H 0.343657 0.067426 0.512700 0.098 Uiso 1 1 calc R U . . .
C23 C 0.3877(16) 0.0200(10) 0.4826(7) 0.113(12) Uani 1 1 d D U . . .
H23B H 0.410606 0.038726 0.466394 0.135 Uiso 1 1 calc R U . . .
H23A H 0.419317 -0.004459 0.492109 0.135 Uiso 1 1 calc R U . . .
C29 C 0.3160(15) 0.0048(10) 0.4543(8) 0.102(11) Uani 1 1 d D U . . .
H29A H 0.283162 0.028757 0.445104 0.122 Uiso 1 1 calc R U . . .
H29B H 0.322384 -0.009564 0.429044 0.122 Uiso 1 1 calc R U . . .
C32 C 0.2796(14) -0.0025(10) 0.5207(7) 0.093(10) Uani 1 1 d D U . . .
H32A H 0.256616 -0.021179 0.536906 0.112 Uiso 1 1 calc R U . . .
H32B H 0.248814 0.022381 0.511943 0.112 Uiso 1 1 calc R U . . .
C110 C 0.3524(14) 0.0117(9) 0.5491(7) 0.087(9) Uani 1 1 d D U . . .
H11C H 0.347538 0.025131 0.575125 0.104 Uiso 1 1 calc R U . . .
H11D H 0.385680 -0.012216 0.556655 0.104 Uiso 1 1 calc R U . . .
C60 C 0.287(2) -0.0258(7) 0.4813(10) 0.119(13) Uani 1 1 d D U . . .
H60B H 0.239808 -0.036513 0.465039 0.143 Uiso 1 1 calc R U . . .
H60A H 0.319313 -0.049943 0.489714 0.143 Uiso 1 1 calc R U . . .
C80 C 0.6163(19) 0.1608(12) 0.7736(11) 0.128(6) Uani 1 1 d D U . . .
H80 H 0.587685 0.186514 0.763246 0.154 Uiso 1 1 calc R U . . .
C9 C 0.5555(19) 0.1455(12) 0.8313(10) 0.129(6) Uani 1 1 d D U . . .
H9A H 0.523399 0.169989 0.823427 0.155 Uiso 1 1 calc R U . . .
H9B H 0.529314 0.123397 0.841767 0.155 Uiso 1 1 calc R U . . .
C113 C 0.681(2) 0.1717(12) 0.8107(10) 0.130(6) Uani 1 1 d D U . . .
H11F H 0.709420 0.145850 0.819384 0.156 Uiso 1 1 calc R U . . .
H11E H 0.711160 0.191907 0.800708 0.156 Uiso 1 1 calc R U . . .
C134 C 0.573(2) 0.1291(11) 0.7913(11) 0.128(6) Uani 1 1 d D U . . .
H13C H 0.599410 0.102484 0.797891 0.154 Uiso 1 1 calc R U . . .
H13D H 0.527649 0.123083 0.769526 0.154 Uiso 1 1 calc R U . . .
C156 C 0.663(2) 0.1904(11) 0.8495(12) 0.130(6) Uani 1 1 d D U . . .
H15C H 0.635938 0.216636 0.841609 0.156 Uiso 1 1 calc R U . . .
H15D H 0.707966 0.197311 0.871286 0.156 Uiso 1 1 calc R U . . .
C10 C 0.6200(18) 0.1587(12) 0.8674(11) 0.130(6) Uani 1 1 d D U . . .
H10A H 0.649377 0.133841 0.878721 0.156 Uiso 1 1 calc R U . . .
H10B H 0.604026 0.171669 0.890365 0.156 Uiso 1 1 calc R U . . .
C11 C 0.6216(17) -0.0136(7) 0.6636(7) 0.105(11) Uani 1 1 d D U . . .
H11 H 0.668145 -0.015029 0.656773 0.126 Uiso 1 1 calc R U . . .
C13 C 0.623(2) -0.0469(6) 0.6976(8) 0.120(13) Uani 1 1 d D U . . .
H13E H 0.578641 -0.045910 0.706156 0.144 Uiso 1 1 calc R U . . .
H13F H 0.663438 -0.041540 0.722708 0.144 Uiso 1 1 calc R U . . .
C14 C 0.5635(16) -0.0251(7) 0.6235(8) 0.100(11) Uani 1 1 d D U . . .
H14A H 0.563794 -0.004387 0.601259 0.120 Uiso 1 1 calc R U . . .
H14B H 0.516601 -0.023595 0.629244 0.120 Uiso 1 1 calc R U . . .
C16 C 0.574(2) -0.0695(8) 0.6073(9) 0.114(12) Uani 1 1 d D U . . .
H16C H 0.536304 -0.075203 0.580789 0.137 Uiso 1 1 calc R U . . .
H16D H 0.620401 -0.071598 0.601565 0.137 Uiso 1 1 calc R U . . .
C65 C 0.569(2) -0.1015(8) 0.6410(10) 0.140(16) Uani 1 1 d D U . . .
H65A H 0.572841 -0.130552 0.631262 0.167 Uiso 1 1 calc R U . . .
H65B H 0.522954 -0.098757 0.648157 0.167 Uiso 1 1 calc R U . . .
C17 C 0.6316(18) -0.0905(6) 0.6789(10) 0.115(12) Uani 1 1 d D U . . .
H17A H 0.675879 -0.090840 0.670087 0.138 Uiso 1 1 calc R U . . .
H17B H 0.635876 -0.112104 0.700978 0.138 Uiso 1 1 calc R U . . .
C18 C 0.3264(19) 0.2807(12) 0.3949(11) 0.130(6) Uani 1 1 d D U . . .
H18A H 0.289592 0.278009 0.410138 0.157 Uiso 1 1 calc R U . . .
H18B H 0.323321 0.309235 0.382840 0.157 Uiso 1 1 calc R U . . .
C39 C 0.4005(17) 0.2738(13) 0.4257(11) 0.130(6) Uani 1 1 d D U . . .
H39 H 0.402421 0.246816 0.441395 0.156 Uiso 1 1 calc R U . . .
C72 C 0.456(2) 0.2742(12) 0.4002(12) 0.130(6) Uani 1 1 d D U . . .
H72A H 0.455439 0.302050 0.386959 0.155 Uiso 1 1 calc R U . . .
H72B H 0.503590 0.269510 0.419467 0.155 Uiso 1 1 calc R U . . .
C95 C 0.4402(19) 0.2403(11) 0.3659(11) 0.131(6) Uani 1 1 d D U . . .
H95A H 0.434543 0.212308 0.377610 0.157 Uiso 1 1 calc R U . . .
H95B H 0.478250 0.238911 0.351502 0.157 Uiso 1 1 calc R U . . .
C154 C 0.313(2) 0.2479(12) 0.3594(12) 0.132(6) Uani 1 1 d D U . . .
H15E H 0.317938 0.219098 0.371180 0.158 Uiso 1 1 calc R U . . .
H15F H 0.264950 0.251116 0.340096 0.158 Uiso 1 1 calc R U . . .
C251 C 0.3698(17) 0.2560(13) 0.3361(12) 0.132(6) Uani 1 1 d D U . . .
H25A H 0.372788 0.286319 0.330219 0.158 Uiso 1 1 calc R U . . .
H25B H 0.358466 0.240480 0.309155 0.158 Uiso 1 1 calc R U . . .
C20 C 0.5117(16) 0.4199(12) 0.4886(11) 0.120(5) Uani 1 1 d D U . . .
H20 H 0.518685 0.389698 0.482562 0.144 Uiso 1 1 calc R U . . .
C63 C 0.4446(19) 0.4353(12) 0.4558(9) 0.120(5) Uani 1 1 d D U . . .
H63A H 0.438324 0.465690 0.459710 0.145 Uiso 1 1 calc R U . . .
H63B H 0.402614 0.420480 0.459904 0.145 Uiso 1 1 calc R U . . .
C21 C 0.5724(19) 0.4450(11) 0.4791(10) 0.120(5) Uani 1 1 d D U . . .
H21A H 0.617994 0.437387 0.499439 0.144 Uiso 1 1 calc R U . . .
H21B H 0.564374 0.475425 0.482015 0.144 Uiso 1 1 calc R U . . .
C109 C 0.4502(19) 0.4272(11) 0.4109(10) 0.120(5) Uani 1 1 d D U . . .
H10C H 0.459135 0.396957 0.407607 0.144 Uiso 1 1 calc R U . . .
H10D H 0.404602 0.434536 0.390380 0.144 Uiso 1 1 calc R U . . .
C22 C 0.5758(19) 0.4356(12) 0.4341(9) 0.120(5) Uani 1 1 d D U . . .
H22A H 0.619167 0.448331 0.429544 0.144 Uiso 1 1 calc R U . . .
H22B H 0.578491 0.404838 0.430303 0.144 Uiso 1 1 calc R U . . .
C83 C 0.5102(16) 0.4530(11) 0.4017(11) 0.120(5) Uani 1 1 d D U . . .
H83A H 0.504011 0.483373 0.406095 0.144 Uiso 1 1 calc R U . . .
H83B H 0.512946 0.448432 0.372600 0.144 Uiso 1 1 calc R U . . .
C26 C 0.3719(14) 0.5030(8) 0.6778(10) 0.099(11) Uani 1 1 d D U . . .
H26A H 0.365310 0.508567 0.647548 0.119 Uiso 1 1 calc R U . . .
H26B H 0.342322 0.523121 0.688360 0.119 Uiso 1 1 calc R U . . .
C46 C 0.3494(18) 0.4577(8) 0.6841(12) 0.104(11) Uani 1 1 d D U . . .
H46A H 0.353876 0.452592 0.714237 0.124 Uiso 1 1 calc R U . . .
H46B H 0.299336 0.453203 0.668046 0.124 Uiso 1 1 calc R U . . .
C24 C 0.3978(13) 0.4276(9) 0.6686(10) 0.086(9) Uani 1 1 d D U . . .
H24 H 0.393887 0.432702 0.638250 0.103 Uiso 1 1 calc R U . . .
C75 C 0.4752(14) 0.4324(9) 0.6953(10) 0.099(11) Uani 1 1 d D U . . .
H75B H 0.505707 0.411607 0.686347 0.119 Uiso 1 1 calc R U . . .
H75A H 0.478672 0.427596 0.725309 0.119 Uiso 1 1 calc R U . . .
C35 C 0.4997(19) 0.4772(8) 0.6889(13) 0.123(13) Uani 1 1 d D U . . .
H35A H 0.549212 0.481452 0.706176 0.148 Uiso 1 1 calc R U . . .
H35B H 0.498032 0.481567 0.659020 0.148 Uiso 1 1 calc R U . . .
C27 C 0.4502(13) 0.5084(9) 0.7021(9) 0.081(9) Uani 1 1 d D U . . .
H27A H 0.455219 0.504993 0.732481 0.098 Uiso 1 1 calc R U . . .
H27B H 0.465282 0.537320 0.697620 0.098 Uiso 1 1 calc R U . . .
C28 C 0.2231(15) 0.4560(9) 0.5036(10) 0.073(8) Uani 1 1 d . U . . .
H28 H 0.235539 0.440460 0.480286 0.088 Uiso 1 1 calc R U . . .
C34 C 0.2324(18) 0.5059(10) 0.4983(11) 0.094(10) Uani 1 1 d . U . . .
H34A H 0.224760 0.521230 0.522701 0.113 Uiso 1 1 calc R U . . .
H34B H 0.280453 0.512393 0.495900 0.113 Uiso 1 1 calc R U . . .
C31 C 0.1535(18) 0.4454(11) 0.5048(11) 0.100(11) Uani 1 1 d . U . . .
H31A H 0.147835 0.454923 0.532207 0.120 Uiso 1 1 calc R U . . .
H31B H 0.149665 0.414406 0.504331 0.120 Uiso 1 1 calc R U . . .
C36 C 0.174(2) 0.5182(14) 0.4566(15) 0.144(16) Uani 1 1 d . U . . .
H36A H 0.178735 0.548090 0.449633 0.173 Uiso 1 1 calc R U . . .
H36B H 0.178569 0.500701 0.432796 0.173 Uiso 1 1 calc R U . . .
C37 C 0.094(2) 0.4619(13) 0.4717(15) 0.140(16) Uani 1 1 d . U . . .
H37A H 0.048905 0.455930 0.478909 0.168 Uiso 1 1 calc R U . . .
H37B H 0.091742 0.447603 0.444888 0.168 Uiso 1 1 calc R U . . .
C40 C 0.100(2) 0.5101(12) 0.4660(15) 0.133(15) Uani 1 1 d . U . . .
H40A H 0.098493 0.525106 0.491883 0.160 Uiso 1 1 calc R U . . .
H40B H 0.061051 0.520316 0.442371 0.160 Uiso 1 1 calc R U . . .
C41 C 0.8034(18) 0.2603(12) 0.7704(15) 0.244(9) Uani 1 1 d D U . . .
H41A H 0.784482 0.288364 0.760246 0.292 Uiso 1 1 calc R U . . .
H41B H 0.763342 0.242468 0.772771 0.292 Uiso 1 1 calc R U . . .
C64 C 0.840(2) 0.2405(15) 0.7393(7) 0.243(9) Uani 1 1 d D U . . .
H64 H 0.881553 0.258033 0.738042 0.292 Uiso 1 1 calc R U . . .
C151 C 0.865(2) 0.1965(12) 0.7553(13) 0.243(9) Uani 1 1 d D U . . .
H15G H 0.824202 0.179412 0.757681 0.292 Uiso 1 1 calc R U . . .
H15H H 0.886843 0.182454 0.735199 0.292 Uiso 1 1 calc R U . . .
C94 C 0.920(2) 0.2000(12) 0.7983(14) 0.243(9) Uani 1 1 d D U . . .
H94A H 0.960390 0.217132 0.795945 0.292 Uiso 1 1 calc R U . . .
H94B H 0.937222 0.171733 0.808472 0.292 Uiso 1 1 calc R U . . .
C115 C 0.858(3) 0.2642(11) 0.8133(12) 0.244(9) Uani 1 1 d D U . . .
H11G H 0.898649 0.281593 0.810671 0.292 Uiso 1 1 calc R U . . .
H11H H 0.836443 0.278082 0.833457 0.292 Uiso 1 1 calc R U . . .
C43 C 0.6465(11) 0.4375(9) 0.6503(11) 0.116(5) Uani 1 1 d D U . . .
H43A H 0.651271 0.449579 0.678473 0.139 Uiso 1 1 calc R U . . .
H43B H 0.595473 0.433053 0.636295 0.139 Uiso 1 1 calc R U . . .
C54 C 0.6867(14) 0.3958(6) 0.6542(11) 0.115(4) Uani 1 1 d D U . . .
H54 H 0.680592 0.383506 0.625629 0.138 Uiso 1 1 calc R U . . .
C44 C 0.7660(12) 0.4038(9) 0.6753(10) 0.117(4) Uani 1 1 d D U . . .
H44A H 0.792703 0.377060 0.680784 0.141 Uiso 1 1 calc R U . . .
H44B H 0.772847 0.419130 0.702090 0.141 Uiso 1 1 calc R U . . .
C97 C 0.6785(13) 0.4677(8) 0.6240(10) 0.117(5) Uani 1 1 d D U . . .
H97B H 0.672686 0.455908 0.595546 0.140 Uiso 1 1 calc R U . . .
H97A H 0.653712 0.495061 0.620976 0.140 Uiso 1 1 calc R U . . .
C47 C 0.7900(12) 0.4306(8) 0.6428(10) 0.118(4) Uani 1 1 d D U . . .
H47A H 0.842385 0.432183 0.649797 0.142 Uiso 1 1 calc R U . . .
H47B H 0.771468 0.419035 0.614065 0.142 Uiso 1 1 calc R U . . .
C262 C 0.7579(14) 0.4738(7) 0.6463(11) 0.118(5) Uani 1 1 d D U . . .
H26C H 0.778943 0.495571 0.632045 0.142 Uiso 1 1 calc R U . . .
H26D H 0.765176 0.481890 0.676048 0.142 Uiso 1 1 calc R U . . .
C48 C 0.3293(12) 0.1158(9) 0.7385(10) 0.163(8) Uani 1 1 d D U . . .
H48 H 0.315842 0.097781 0.712832 0.196 Uiso 1 1 calc R U . . .
C50 C 0.3772(11) 0.0931(8) 0.7766(10) 0.165(8) Uani 1 1 d D U . . .
H50A H 0.388436 0.111806 0.801375 0.198 Uiso 1 1 calc R U . . .
H50B H 0.422267 0.084906 0.770682 0.198 Uiso 1 1 calc R U . . .
C49 C 0.2652(12) 0.1311(8) 0.7518(12) 0.165(8) Uani 1 1 d D U . . .
H49A H 0.234608 0.148635 0.729310 0.198 Uiso 1 1 calc R U . . .
H49B H 0.280946 0.148346 0.777599 0.198 Uiso 1 1 calc R U . . .
C103 C 0.2714(17) 0.0681(10) 0.7971(10) 0.166(8) Uani 1 1 d D U . . .
H10E H 0.284964 0.086279 0.822327 0.199 Uiso 1 1 calc R U . . .
H10F H 0.245639 0.043465 0.803669 0.199 Uiso 1 1 calc R U . . .
C107 C 0.2234(12) 0.0925(10) 0.7602(11) 0.166(8) Uani 1 1 d D U . . .
H10G H 0.179655 0.101594 0.767080 0.199 Uiso 1 1 calc R U . . .
H10H H 0.209719 0.074459 0.734836 0.199 Uiso 1 1 calc R U . . .
C284 C 0.3380(16) 0.0537(7) 0.7854(11) 0.165(8) Uani 1 1 d D U . . .
H28A H 0.324671 0.035577 0.760136 0.199 Uiso 1 1 calc R U . . .
H28B H 0.369099 0.037402 0.808788 0.199 Uiso 1 1 calc R U . . .
C56 C 0.4638(17) 0.2944(9) 0.7626(10) 0.083(9) Uani 1 1 d . U . . .
H56A H 0.464527 0.267992 0.778426 0.099 Uiso 1 1 calc R U . . .
H56B H 0.415555 0.298288 0.743423 0.099 Uiso 1 1 calc R U . . .
C51 C 0.5169(15) 0.2928(9) 0.7383(9) 0.072(8) Uani 1 1 d . U . . .
H51 H 0.510151 0.317127 0.718532 0.087 Uiso 1 1 calc R U . . .
C58 C 0.5942(17) 0.2915(10) 0.7658(10) 0.090(10) Uani 1 1 d . U . . .
H58A H 0.602583 0.265204 0.782439 0.108 Uiso 1 1 calc R U . . .
H58B H 0.626890 0.291999 0.747776 0.108 Uiso 1 1 calc R U . . .
C62 C 0.558(2) 0.3308(12) 0.8215(13) 0.122(13) Uani 1 1 d . U . . .
H62A H 0.563995 0.306148 0.840387 0.147 Uiso 1 1 calc R U . . .
H62B H 0.567642 0.356438 0.839063 0.147 Uiso 1 1 calc R U . . .
C69 C 0.483(2) 0.3320(12) 0.7934(13) 0.118(13) Uani 1 1 d . U . . .
H69B H 0.476697 0.358364 0.776948 0.142 Uiso 1 1 calc R U . . .
H69A H 0.450044 0.332640 0.811172 0.142 Uiso 1 1 calc R U . . .
C61 C 0.608(2) 0.3281(12) 0.7945(13) 0.121(13) Uani 1 1 d . U . . .
H61A H 0.603929 0.354042 0.777532 0.146 Uiso 1 1 calc R U . . .
H61B H 0.657208 0.326381 0.812816 0.146 Uiso 1 1 calc R U . . .
C74 C 0.7536(10) 0.1337(9) 0.6028(10) 0.127(5) Uani 1 1 d D U . B 1
H74 H 0.759769 0.147887 0.630545 0.153 Uiso 1 1 calc R U . B 1
C70 C 0.7750(12) 0.1660(8) 0.5747(9) 0.128(5) Uani 1 1 d D U . B 1
H70A H 0.743177 0.190702 0.571040 0.154 Uiso 1 1 calc R U . B 1
H70B H 0.771037 0.153768 0.546678 0.154 Uiso 1 1 calc R U . B 1
C76 C 0.8524(14) 0.1796(6) 0.5954(11) 0.130(5) Uani 1 1 d D U . B 1
H76A H 0.866530 0.201830 0.578393 0.156 Uiso 1 1 calc R U . B 1
H76B H 0.856874 0.190962 0.623886 0.156 Uiso 1 1 calc R U . B 1
C78 C 0.9000(11) 0.1413(9) 0.5982(11) 0.132(5) Uani 1 1 d D U . B 1
H78A H 0.950766 0.149351 0.607429 0.158 Uiso 1 1 calc R U . B 1
H78B H 0.890414 0.126947 0.570632 0.158 Uiso 1 1 calc R U . B 1
C166 C 0.8043(14) 0.0967(6) 0.6114(10) 0.130(5) Uani 1 1 d D U . B 1
H16E H 0.801823 0.081598 0.584826 0.157 Uiso 1 1 calc R U . B 1
H16F H 0.791073 0.076849 0.630978 0.157 Uiso 1 1 calc R U . B 1
C173 C 0.8805(12) 0.1132(9) 0.6309(9) 0.132(5) Uani 1 1 d D U . B 1
H17C H 0.882631 0.129415 0.656697 0.158 Uiso 1 1 calc R U . B 1
H17D H 0.914181 0.089437 0.638361 0.158 Uiso 1 1 calc R U . B 1
C82 C 0.8261(14) 0.3406(9) 0.5261(10) 0.151(8) Uani 1 1 d D U . . .
H82B H 0.850385 0.367842 0.534054 0.181 Uiso 1 1 calc R U . . .
H82A H 0.857500 0.322535 0.514631 0.181 Uiso 1 1 calc R U . . .
C84 C 0.7571(19) 0.3476(10) 0.4927(8) 0.151(8) Uani 1 1 d D U . . .
H84C H 0.740117 0.320341 0.479394 0.181 Uiso 0.5 1 calc R U P C 2
H84D H 0.766298 0.366050 0.470654 0.181 Uiso 0.5 1 calc R U P C 2
H84B H 0.767598 0.356814 0.466436 0.181 Uiso 0.5 1 calc R U P D 1
H84A H 0.730654 0.370518 0.501864 0.181 Uiso 0.5 1 calc R U P D 1
C86 C 0.8134(17) 0.3199(10) 0.5648(8) 0.151(8) Uani 1 1 d D U . . .
H86D H 0.794291 0.291269 0.557568 0.181 Uiso 0.5 1 calc R U P E 2
H86C H 0.858956 0.317426 0.586981 0.181 Uiso 0.5 1 calc R U P E 2
H86B H 0.859473 0.314279 0.585676 0.181 Uiso 0.5 1 calc R U P F 1
H86A H 0.785827 0.339082 0.577851 0.181 Uiso 0.5 1 calc R U P F 1
C141 C 0.7613(17) 0.3454(13) 0.5814(8) 0.151(8) Uani 0.5 1 d D U P A 2
H14C H 0.776850 0.374995 0.586031 0.181 Uiso 0.5 1 calc R U P A 2
H14D H 0.756608 0.333591 0.608173 0.181 Uiso 0.5 1 calc R U P A 2
C155 C 0.6983(16) 0.3672(9) 0.5085(13) 0.151(8) Uani 0.5 1 d D U P A 2
H15I H 0.652950 0.366573 0.485986 0.181 Uiso 0.5 1 calc R U P A 2
H15J H 0.710022 0.396806 0.516519 0.181 Uiso 0.5 1 calc R U P A 2
C275 C 0.6911(14) 0.3421(8) 0.5468(10) 0.151(8) Uani 0.5 1 d D U P A 2
H275 H 0.657274 0.359056 0.557824 0.181 Uiso 0.5 1 calc R U P A 2
C87 C 0.6997(16) 0.2935(11) 0.5256(13) 0.150(8) Uani 0.5 1 d D U P A 1
H87 H 0.675128 0.266114 0.517033 0.180 Uiso 0.5 1 calc R U P A 1
C129 C 0.7106(19) 0.3089(14) 0.4835(10) 0.151(8) Uani 0.5 1 d D U P A 1
H12H H 0.733730 0.286721 0.470988 0.181 Uiso 0.5 1 calc R U P A 1
H12G H 0.664263 0.315696 0.463435 0.181 Uiso 0.5 1 calc R U P A 1
C147 C 0.773(2) 0.2789(9) 0.5530(13) 0.151(8) Uani 0.5 1 d D U P A 1
H14E H 0.768569 0.263705 0.578237 0.181 Uiso 0.5 1 calc R U P A 1
H14F H 0.796541 0.260420 0.536847 0.181 Uiso 0.5 1 calc R U P A 1
C88 C 0.1361(13) 0.2352(10) 0.6930(11) 0.275(12) Uani 1 1 d D U . . .
H88 H 0.134398 0.212288 0.672136 0.330 Uiso 1 1 calc R U . . .
C128 C 0.006(2) 0.2238(14) 0.7196(16) 0.276(13) Uani 1 1 d D U . . .
H12J H -0.038760 0.209114 0.718585 0.331 Uiso 1 1 calc R U . . .
H12I H 0.012066 0.247176 0.740057 0.331 Uiso 1 1 calc R U . . .
C135 C 0.0039(13) 0.2411(14) 0.6758(14) 0.286(13) Uani 1 1 d D U . . .
H13G H -0.037669 0.259755 0.665568 0.343 Uiso 1 1 calc R U . . .
H13H H -0.000318 0.217683 0.655563 0.343 Uiso 1 1 calc R U . . .
C99 C 0.069(2) 0.1931(11) 0.7333(15) 0.259(13) Uani 1 1 d D U . . .
H99A H 0.064539 0.170467 0.712282 0.311 Uiso 1 1 calc R U . . .
H99B H 0.070329 0.180277 0.760731 0.311 Uiso 1 1 calc R U . . .
C196 C 0.1381(18) 0.2182(11) 0.7371(12) 0.258(12) Uani 1 1 d D U . . .
H19A H 0.141576 0.241806 0.757012 0.309 Uiso 1 1 calc R U . . .
H19B H 0.180019 0.199882 0.747607 0.309 Uiso 1 1 calc R U . . .
C226 C 0.0729(15) 0.2658(11) 0.6790(13) 0.276(13) Uani 1 1 d D U . . .
H22C H 0.077860 0.288792 0.699773 0.331 Uiso 1 1 calc R U . . .
H22D H 0.071739 0.278265 0.651444 0.331 Uiso 1 1 calc R U . . .
C137 C 0.884(3) 0.2205(14) 0.8292(8) 0.244(9) Uani 1 1 d D U . . .
H13I H 0.843889 0.203110 0.831828 0.292 Uiso 1 1 calc R U . . .
H13J H 0.918913 0.222590 0.857311 0.292 Uiso 1 1 calc R U . . .
C4 C 0.0858(12) 0.3759(9) 0.6232(11) 0.124(6) Uani 1 1 d D U . . .
H4 H 0.092610 0.353219 0.644830 0.148 Uiso 1 1 calc R U . G 1
C98 C 0.1051(17) 0.4191(9) 0.6438(12) 0.141(7) Uani 1 1 d D U . H 1
H98A H 0.102133 0.440691 0.621832 0.169 Uiso 1 1 calc R U . H 1
H98B H 0.154223 0.418684 0.662347 0.169 Uiso 1 1 calc R U . H 1
C38 C 0.0092(11) 0.3769(11) 0.5952(9) 0.132(7) Uani 1 1 d D U . H 1
H38A H -0.003324 0.350012 0.580036 0.158 Uiso 1 1 calc R U . H 1
H38B H 0.002797 0.399900 0.574327 0.158 Uiso 1 1 calc R U . H 1
C93 C -0.0226(17) 0.4303(10) 0.6394(13) 0.155(8) Uani 1 1 d D U . H 1
H93A H -0.025078 0.448855 0.615091 0.186 Uiso 1 1 calc R U . H 1
H93B H -0.057365 0.440049 0.654094 0.186 Uiso 1 1 calc R U . H 1
C100 C 0.0529(17) 0.4296(12) 0.6695(10) 0.149(8) Uani 1 1 d D U . H 1
H10I H 0.064520 0.457359 0.683131 0.179 Uiso 1 1 calc R U . H 1
H10J H 0.056192 0.408276 0.691661 0.179 Uiso 1 1 calc R U . H 1
C55 C -0.0371(16) 0.3844(11) 0.6252(12) 0.145(7) Uani 1 1 d D U . H 1
H55A H -0.023462 0.365066 0.649518 0.174 Uiso 1 1 calc R U . H 1
H55B H -0.087902 0.380127 0.610477 0.174 Uiso 1 1 calc R U . H 1

loop_
_atom_site_aniso_label
_atom_site_aniso_U_11
_atom_site_aniso_U_22
_atom_site_aniso_U_33
_atom_site_aniso_U_23
_atom_site_aniso_U_13
_atom_site_aniso_U_12
Au01 0.0774(8) 0.0421(7) 0.0776(8) 0.0026(6) 0.0256(8) -0.0058(6)
Au02 0.0752(8) 0.0437(7) 0.0787(8) 0.0058(6) 0.0300(7) -0.0022(6)
Au03 0.0741(8) 0.0465(7) 0.0769(8) 0.0058(6) 0.0278(7) -0.0018(6)
Au04 0.0794(8) 0.0417(7) 0.0889(9) 0.0039(6) 0.0335(8) -0.0015(6)
Au05 0.0784(8) 0.0423(7) 0.0796(8) 0.0047(6) 0.0263(7) -0.0022(6)
Au06 0.0746(8) 0.0420(7) 0.0815(8) 0.0016(6) 0.0268(8) -0.0029(6)
Au07 0.0725(8) 0.0468(7) 0.0866(9) 0.0061(6) 0.0284(8) -0.0020(6)
Au08 0.0798(8) 0.0450(7) 0.0938(9) 0.0104(6) 0.0315(8) -0.0055(7)
Au09 0.0891(9) 0.0486(7) 0.0765(8) 0.0049(6) 0.0303(8) -0.0015(7)
Au0A 0.0886(9) 0.0425(7) 0.0881(9) 0.0030(6) 0.0260(8) -0.0037(7)
Au0B 0.0774(8) 0.0572(8) 0.0821(9) 0.0012(6) 0.0300(8) -0.0008(7)
Au0C 0.0901(9) 0.0450(7) 0.0831(9) -0.0010(6) 0.0261(8) -0.0031(7)
Au0D 0.0816(9) 0.0498(8) 0.0777(8) 0.0004(6) 0.0214(8) -0.0023(7)
Au0E 0.0874(9) 0.0478(8) 0.0825(9) -0.0012(6) 0.0184(8) -0.0070(7)
Au0F 0.0764(8) 0.0571(8) 0.0885(9) -0.0012(7) 0.0260(8) -0.0099(7)
Au0G 0.0823(9) 0.0558(8) 0.0911(9) -0.0029(7) 0.0277(8) 0.0003(7)
Au0H 0.0870(9) 0.0479(8) 0.0899(9) 0.0119(6) 0.0215(8) -0.0100(7)
Au0I 0.0974(10) 0.0514(8) 0.0851(9) 0.0100(6) 0.0339(9) -0.0019(7)
Au0J 0.0921(9) 0.0504(8) 0.0837(9) 0.0038(6) 0.0203(8) 0.0008(7)
Au0K 0.0784(8) 0.0594(8) 0.0974(10) -0.0117(7) 0.0303(8) -0.0089(7)
Au0L 0.0800(9) 0.0476(8) 0.1060(11) 0.0048(7) 0.0245(9) -0.0036(7)
Au0M 0.0945(10) 0.0640(9) 0.0942(10) 0.0130(7) 0.0473(9) 0.0042(8)
Au0N 0.0983(10) 0.0453(8) 0.1064(11) 0.0112(7) 0.0385(9) -0.0036(7)
Au0O 0.0923(9) 0.0434(7) 0.1000(10) 0.0066(7) 0.0307(9) -0.0088(7)
Au0P 0.0772(8) 0.0701(9) 0.0956(10) 0.0169(7) 0.0324(8) -0.0071(8)
Au0Q 0.1006(10) 0.0554(8) 0.1013(10) 0.0032(7) 0.0485(9) 0.0019(8)
Au0R 0.0853(9) 0.0566(8) 0.1124(11) 0.0082(7) 0.0446(9) 0.0003(7)
Au0S 0.0841(9) 0.0527(8) 0.1166(12) -0.0077(8) 0.0200(9) 0.0044(8)
Au0T 0.0921(10) 0.0665(9) 0.1051(11) -0.0048(8) 0.0268(9) -0.0109(8)
Au0U 0.1142(12) 0.0637(9) 0.1017(11) 0.0183(8) 0.0290(10) 0.0030(9)
Au0V 0.1023(11) 0.0680(10) 0.1156(13) -0.0080(9) 0.0004(11) 0.0077(9)
Au0W 0.1818(19) 0.0923(12) 0.1200(13) 0.0377(10) 0.0898(14) 0.0404(12)
S0X 0.064(4) 0.064(5) 0.084(5) -0.011(4) 0.018(4) -0.003(4)
S0Y 0.074(5) 0.063(5) 0.077(5) 0.002(4) 0.033(4) -0.004(4)
S0Z 0.073(5) 0.053(5) 0.120(7) 0.016(5) 0.009(5) -0.013(4)
S10 0.086(5) 0.058(5) 0.075(5) 0.008(4) 0.017(5) 0.000(4)
S11 0.085(5) 0.061(5) 0.092(6) -0.004(4) 0.014(5) -0.004(4)
S12 0.106(5) 0.056(5) 0.131(8) -0.016(5) 0.028(5) 0.004(4)
S13 0.087(5) 0.048(5) 0.109(6) 0.006(4) 0.031(5) -0.012(4)
S014 0.101(6) 0.050(5) 0.096(6) 0.002(4) 0.032(5) 0.009(5)
S015 0.105(6) 0.046(5) 0.108(6) 0.007(4) 0.039(6) 0.000(5)
S016 0.085(5) 0.047(5) 0.099(6) -0.012(4) 0.018(5) -0.003(4)
S017 0.099(6) 0.066(5) 0.085(5) -0.019(4) 0.024(5) -0.013(4)
S018 0.088(5) 0.048(5) 0.157(8) 0.017(5) 0.045(6) 0.004(4)
S019 0.131(8) 0.059(5) 0.109(7) 0.013(5) 0.048(7) 0.007(5)
P01A 0.069(5) 0.052(5) 0.098(6) 0.009(4) 0.020(5) -0.004(4)
S01B 0.106(7) 0.048(5) 0.124(8) 0.008(5) 0.014(6) 0.008(5)
S01C 0.100(6) 0.053(5) 0.150(9) 0.012(5) 0.052(7) 0.006(5)
S01D 0.114(7) 0.068(6) 0.095(6) 0.004(5) -0.004(6) 0.017(5)
S01E 0.132(8) 0.082(6) 0.073(5) 0.017(4) 0.041(6) 0.013(6)
S01F 0.118(7) 0.093(8) 0.272(11) -0.026(8) 0.067(7) -0.001(7)
Cl1G 0.169(12) 0.116(10) 0.259(18) 0.023(10) 0.058(13) -0.015(9)
S01I 0.255(12) 0.166(10) 0.163(11) 0.077(8) 0.138(10) 0.106(9)
Cl1J 0.176(15) 0.131(12) 0.42(3) 0.000(15) 0.081(18) -0.007(11)
O01M 0.107(7) 0.101(7) 0.106(6) 0.014(5) 0.028(5) -0.008(5)
O01N 0.115(19) 0.079(16) 0.110(18) 0.009(14) 0.020(16) 0.008(15)
O01O 0.072(15) 0.17(3) 0.097(18) 0.003(17) 0.007(15) 0.011(16)
C01Q 0.068(11) 0.066(11) 0.077(11) -0.001(8) 0.018(9) 0.001(9)
C25 0.104(7) 0.098(7) 0.102(6) 0.013(5) 0.029(5) -0.006(5)
C30 0.086(12) 0.081(12) 0.089(12) 0.006(9) 0.022(9) 0.005(9)
C66 0.085(13) 0.085(13) 0.090(13) -0.006(9) 0.018(9) -0.005(9)
C68 0.104(7) 0.098(7) 0.102(6) 0.012(5) 0.030(5) -0.006(5)
C71 0.106(14) 0.116(15) 0.116(15) 0.006(9) 0.034(10) -0.005(10)
C73 0.118(15) 0.119(16) 0.120(15) -0.006(10) 0.037(10) -0.001(10)
C77 0.127(17) 0.129(17) 0.135(17) -0.002(10) 0.034(10) 0.004(10)
C79 0.107(14) 0.107(15) 0.111(14) 0.004(9) 0.032(10) -0.002(9)
C90 0.106(7) 0.099(7) 0.104(6) 0.012(5) 0.029(5) -0.007(5)
C101 0.107(7) 0.100(7) 0.105(6) 0.014(5) 0.028(5) -0.008(5)
C106 0.102(14) 0.102(14) 0.112(14) 0.003(9) 0.031(10) 0.001(9)
C126 0.108(14) 0.096(14) 0.106(14) -0.004(9) 0.018(10) -0.001(9)
C132 0.116(15) 0.115(15) 0.117(15) 0.006(9) 0.032(10) -0.004(10)
C15 0.094(13) 0.093(13) 0.105(13) 0.006(9) 0.026(10) 0.003(9)
C52 0.091(13) 0.092(13) 0.104(13) -0.009(9) 0.027(10) 0.002(9)
C91 0.108(14) 0.108(15) 0.118(15) -0.008(9) 0.032(10) -0.002(9)
C96 0.098(13) 0.099(14) 0.097(13) -0.007(9) 0.031(10) 0.002(9)
C246 0.082(12) 0.081(12) 0.080(12) 0.004(9) 0.025(9) 0.002(9)
S1 0.061(9) 0.031(8) 0.103(12) -0.007(8) 0.029(9) 0.002(7)
S1A 0.046(8) 0.108(16) 0.090(12) 0.028(11) 0.011(9) -0.003(10)
C33 0.092(12) 0.077(12) 0.084(12) 0.006(9) 0.031(9) -0.006(9)
C2 0.111(14) 0.110(15) 0.108(14) 0.012(9) 0.031(10) 0.001(9)
C1 0.100(13) 0.087(13) 0.098(13) 0.005(9) 0.025(10) -0.002(9)
C85 0.140(18) 0.133(18) 0.143(18) -0.001(10) 0.037(11) -0.004(10)
C119 0.150(19) 0.142(19) 0.147(19) 0.001(10) 0.039(11) 0.002(10)
C122 0.146(18) 0.140(18) 0.142(18) 0.003(10) 0.038(11) -0.001(10)
C45 0.139(8) 0.139(8) 0.150(8) 0.002(5) 0.038(5) -0.003(5)
C59 0.139(8) 0.139(8) 0.150(8) 0.002(5) 0.039(5) -0.002(5)
C67 0.139(8) 0.139(8) 0.150(8) 0.001(5) 0.038(5) -0.002(5)
C3 0.139(8) 0.139(8) 0.150(8) 0.002(5) 0.039(5) -0.002(5)
C136 0.140(8) 0.139(8) 0.150(8) 0.002(5) 0.038(5) -0.002(5)
C163 0.140(8) 0.140(8) 0.151(8) 0.002(5) 0.039(5) -0.002(5)
C53 0.129(7) 0.130(7) 0.135(7) -0.005(5) 0.036(5) 0.001(5)
C57 0.129(7) 0.130(7) 0.135(7) -0.004(5) 0.035(5) 0.001(5)
C5 0.128(7) 0.129(7) 0.134(7) -0.004(5) 0.035(5) 0.001(5)
C92 0.128(7) 0.129(7) 0.134(7) -0.005(5) 0.036(5) 0.000(5)
C6 0.130(7) 0.130(7) 0.136(7) -0.005(5) 0.035(5) 0.001(5)
C124 0.130(7) 0.131(7) 0.137(7) -0.004(5) 0.034(5) 0.001(5)
C12 0.099(14) 0.100(14) 0.110(14) 0.004(9) 0.025(10) 0.000(9)
C7 0.092(13) 0.088(13) 0.090(12) -0.011(9) 0.025(9) -0.003(9)
C42 0.111(15) 0.108(15) 0.114(15) -0.003(9) 0.031(10) 0.002(10)
C81 0.107(14) 0.105(14) 0.108(14) -0.005(9) 0.029(10) -0.002(9)
C89 0.110(14) 0.102(14) 0.107(14) -0.009(9) 0.029(10) 0.007(9)
C8 0.129(16) 0.126(16) 0.130(16) 0.006(10) 0.037(10) -0.003(10)
C19 0.084(12) 0.083(12) 0.079(12) -0.007(9) 0.021(9) -0.002(9)
C23 0.115(15) 0.116(15) 0.112(15) -0.005(9) 0.037(10) -0.004(10)
C29 0.104(14) 0.098(14) 0.104(14) -0.005(9) 0.030(10) -0.004(9)
C32 0.092(13) 0.093(13) 0.098(13) -0.001(9) 0.031(10) -0.003(9)
C110 0.089(12) 0.087(13) 0.090(12) -0.003(9) 0.032(9) 0.002(9)
C60 0.121(16) 0.112(16) 0.122(16) 0.000(10) 0.029(10) -0.005(10)
C80 0.131(7) 0.128(7) 0.126(7) 0.000(5) 0.033(5) -0.001(5)
C9 0.130(7) 0.128(7) 0.127(7) 0.000(5) 0.033(5) -0.001(5)
C113 0.132(7) 0.129(7) 0.127(7) 0.000(5) 0.033(5) -0.002(5)
C134 0.130(7) 0.127(7) 0.126(7) -0.001(5) 0.033(5) -0.001(5)
C156 0.132(7) 0.129(7) 0.128(7) -0.001(5) 0.033(5) -0.001(5)
C10 0.132(7) 0.129(7) 0.128(7) 0.000(5) 0.033(5) 0.000(5)
C11 0.110(14) 0.100(14) 0.103(14) 0.000(9) 0.027(10) -0.004(9)
C13 0.126(15) 0.121(16) 0.117(15) 0.003(10) 0.038(10) -0.001(10)
C14 0.101(14) 0.094(14) 0.102(13) -0.002(9) 0.024(10) 0.001(9)
C16 0.118(15) 0.109(15) 0.114(15) -0.003(9) 0.027(10) -0.005(10)
C65 0.141(18) 0.137(18) 0.137(18) 0.003(10) 0.032(11) -0.002(10)
C17 0.117(15) 0.109(15) 0.119(15) -0.004(9) 0.031(10) 0.006(10)
C18 0.128(7) 0.133(7) 0.130(7) -0.006(5) 0.036(5) 0.005(5)
C39 0.128(7) 0.132(7) 0.130(7) -0.006(5) 0.037(5) 0.005(5)
C72 0.128(7) 0.132(7) 0.130(7) -0.007(5) 0.037(5) 0.005(5)
C95 0.129(7) 0.134(7) 0.131(7) -0.005(5) 0.036(5) 0.004(5)
C154 0.129(7) 0.135(7) 0.132(7) -0.005(5) 0.035(5) 0.005(5)
C251 0.129(7) 0.135(7) 0.131(7) -0.005(5) 0.036(5) 0.005(5)
C20 0.120(7) 0.120(7) 0.120(7) 0.001(5) 0.035(5) -0.004(5)
C63 0.121(7) 0.120(7) 0.121(7) 0.001(5) 0.035(5) -0.003(5)
C21 0.121(7) 0.120(7) 0.121(7) 0.000(5) 0.035(5) -0.004(5)
C109 0.121(7) 0.121(7) 0.121(7) 0.000(5) 0.037(5) -0.003(5)
C22 0.121(7) 0.120(7) 0.121(7) -0.001(5) 0.037(5) -0.004(5)
C83 0.122(7) 0.120(7) 0.121(7) -0.001(5) 0.037(5) -0.003(5)
C26 0.102(14) 0.091(14) 0.103(14) 0.003(9) 0.027(10) 0.002(9)
C46 0.107(14) 0.106(14) 0.106(14) -0.001(9) 0.043(10) 0.002(9)
C24 0.092(12) 0.078(12) 0.088(12) 0.002(9) 0.024(9) 0.005(9)
C75 0.103(14) 0.092(14) 0.100(13) 0.005(9) 0.024(10) 0.000(9)
C35 0.124(16) 0.124(16) 0.120(16) 0.000(10) 0.032(10) -0.003(10)
C27 0.089(12) 0.069(12) 0.083(12) -0.003(9) 0.021(9) -0.003(9)
C28 0.062(11) 0.071(12) 0.083(11) 0.004(9) 0.014(9) -0.001(9)
C34 0.098(13) 0.086(13) 0.099(13) 0.005(9) 0.027(10) -0.003(9)
C31 0.099(14) 0.095(14) 0.103(14) 0.008(9) 0.023(10) -0.002(9)
C36 0.149(18) 0.138(18) 0.144(18) 0.006(10) 0.037(11) -0.002(10)
C37 0.139(18) 0.136(18) 0.144(18) 0.006(10) 0.036(11) -0.006(10)
C40 0.133(17) 0.126(17) 0.138(17) -0.003(10) 0.032(10) 0.007(10)
C41 0.240(10) 0.242(10) 0.244(10) 0.000(5) 0.059(5) 0.001(5)
C64 0.239(10) 0.242(10) 0.245(10) 0.000(5) 0.058(5) 0.002(5)
C151 0.240(10) 0.242(10) 0.244(10) 0.001(5) 0.059(5) 0.002(5)
C94 0.240(10) 0.242(10) 0.243(10) 0.001(5) 0.060(5) 0.001(5)
C115 0.241(10) 0.242(10) 0.244(10) 0.000(5) 0.060(5) 0.001(5)
C43 0.118(6) 0.110(6) 0.120(6) 0.012(4) 0.034(5) -0.008(4)
C54 0.117(6) 0.110(6) 0.120(6) 0.014(4) 0.036(4) -0.009(4)
C44 0.117(6) 0.113(6) 0.123(6) 0.012(4) 0.035(5) -0.009(4)
C97 0.118(6) 0.112(6) 0.121(6) 0.012(4) 0.034(5) -0.009(4)
C47 0.118(6) 0.114(6) 0.123(6) 0.012(4) 0.035(5) -0.009(4)
C262 0.119(6) 0.114(6) 0.122(6) 0.011(4) 0.034(5) -0.009(4)
C48 0.166(9) 0.163(9) 0.163(9) 0.007(5) 0.049(5) -0.002(5)
C50 0.166(9) 0.164(9) 0.164(9) 0.006(5) 0.047(5) -0.003(5)
C49 0.166(9) 0.164(9) 0.165(9) 0.007(5) 0.047(5) -0.003(5)
C103 0.167(9) 0.165(9) 0.165(9) 0.007(5) 0.047(5) -0.003(5)
C107 0.167(9) 0.165(9) 0.166(9) 0.007(5) 0.046(5) -0.003(5)
C284 0.167(9) 0.165(9) 0.165(9) 0.006(5) 0.047(5) -0.003(5)
C56 0.083(12) 0.084(12) 0.083(12) -0.005(9) 0.026(9) 0.000(9)
C51 0.077(11) 0.066(11) 0.074(11) -0.002(8) 0.022(9) 0.000(9)
C58 0.090(13) 0.086(13) 0.091(13) -0.010(9) 0.017(9) -0.006(9)
C62 0.124(16) 0.124(16) 0.120(16) 0.001(10) 0.034(10) 0.001(10)
C69 0.117(15) 0.121(16) 0.118(15) -0.008(10) 0.036(10) 0.002(10)
C61 0.124(16) 0.118(16) 0.124(16) -0.001(10) 0.036(10) 0.001(10)
C74 0.112(5) 0.130(6) 0.138(7) 0.002(5) 0.030(4) -0.004(4)
C70 0.114(5) 0.130(6) 0.138(7) 0.002(5) 0.032(4) -0.004(4)
C76 0.116(6) 0.132(6) 0.139(7) 0.002(5) 0.031(5) -0.005(4)
C78 0.118(6) 0.133(7) 0.141(7) 0.001(5) 0.029(5) -0.003(4)
C166 0.115(5) 0.132(7) 0.140(7) 0.002(5) 0.029(4) -0.002(4)
C173 0.117(5) 0.133(7) 0.141(7) 0.002(5) 0.029(4) -0.002(4)
C82 0.151(8) 0.151(8) 0.151(8) 0.001(4) 0.041(5) -0.002(4)
C84 0.151(8) 0.151(8) 0.151(8) 0.002(4) 0.041(5) -0.002(4)
C86 0.151(8) 0.151(8) 0.151(8) 0.001(4) 0.041(5) -0.002(4)
C141 0.151(9) 0.151(9) 0.151(9) 0.001(5) 0.041(5) -0.002(5)
C155 0.151(9) 0.151(9) 0.151(9) 0.001(5) 0.041(5) -0.002(5)
C275 0.151(9) 0.151(9) 0.151(9) 0.001(5) 0.041(5) -0.002(5)
C87 0.150(9) 0.150(9) 0.150(9) 0.001(5) 0.042(5) -0.002(5)
C129 0.151(9) 0.150(9) 0.151(9) 0.002(5) 0.041(5) -0.002(5)
C147 0.151(9) 0.150(9) 0.151(9) 0.001(5) 0.042(5) -0.002(5)
C88 0.296(13) 0.281(15) 0.260(14) 0.020(9) 0.097(9) 0.019(7)
C128 0.268(14) 0.279(17) 0.278(16) -0.001(9) 0.072(9) -0.003(8)
C135 0.284(13) 0.288(16) 0.285(15) 0.007(9) 0.076(9) -0.008(8)
C99 0.255(13) 0.259(15) 0.267(16) -0.005(9) 0.077(9) -0.019(7)
C196 0.260(13) 0.260(16) 0.264(15) 0.017(9) 0.092(9) -0.016(8)
C226 0.273(13) 0.275(15) 0.276(16) 0.006(9) 0.072(9) 0.002(7)
C137 0.241(10) 0.242(10) 0.243(10) 0.001(5) 0.060(5) 0.001(5)
C4 0.117(7) 0.127(10) 0.131(9) -0.006(7) 0.042(6) 0.007(7)
C98 0.146(10) 0.132(10) 0.146(11) -0.015(8) 0.044(8) 0.002(7)
C38 0.115(7) 0.137(12) 0.146(10) -0.003(8) 0.041(6) 0.007(7)
C93 0.152(9) 0.155(10) 0.158(12) -0.013(8) 0.044(8) 0.008(7)
C100 0.152(10) 0.150(12) 0.148(10) -0.019(8) 0.046(7) 0.008(7)
C55 0.132(9) 0.155(10) 0.155(11) -0.012(8) 0.052(8) 0.004(7)

loop_
_atom_type_symbol
_atom_type_description
_atom_type_scat_dispersion_real
_atom_type_scat_dispersion_imag
_atom_type_scat_source
C C 0.0181 0.0091 'International Tables Vol C Tables 4.2.6.8 and 6.1.1.4'
H H 0.0000 0.0000 'International Tables Vol C Tables 4.2.6.8 and 6.1.1.4'
Au Au -4.4197 7.2980 'International Tables Vol C Tables 4.2.6.8 and 6.1.1.4'
Cl Cl 0.3639 0.7018 'International Tables Vol C Tables 4.2.6.8 and 6.1.1.4'
O O 0.0492 0.0322 'International Tables Vol C Tables 4.2.6.8 and 6.1.1.4'
P P 0.2955 0.4335 'International Tables Vol C Tables 4.2.6.8 and 6.1.1.4'
S S 0.3331 0.5567 'International Tables Vol C Tables 4.2.6.8 and 6.1.1.4'

loop_
_exptl_crystal_face_index_h
_exptl_crystal_face_index_k
_exptl_crystal_face_index_l
_exptl_crystal_face_perp_dist
-30 -27 -5 0.0555
10 4 -5 0.0443
-12 4 15 0.0662
15 -7 13 0.0847
-1 0 0 0.0136
0 -2 -5 0.1119
30 1 3 0.0139

loop_
_geom_angle_atom_site_label_1
_geom_angle_atom_site_label_2
_geom_angle_atom_site_label_3
_geom_angle
_geom_angle_site_symmetry_1
_geom_angle_site_symmetry_3
_geom_angle_publ_flag
Au03 Au01 Au02 53.82(4) . . ?
Au03 Au01 Au09 110.08(5) . . ?
Au03 Au01 Au0D 178.69(5) . . ?
Au05 Au01 Au02 90.15(5) . . ?
Au05 Au01 Au03 119.24(6) . . ?
Au05 Au01 Au06 59.63(4) . . ?
Au05 Au01 Au09 62.19(4) . . ?
Au05 Au01 Au0D 59.92(4) . . ?
Au05 Au01 Au0F 88.32(5) . . ?
Au06 Au01 Au02 59.03(4) . . ?
Au06 Au01 Au03 59.86(4) . . ?
Au06 Au01 Au09 87.32(5) . . ?
Au06 Au01 Au0D 119.40(5) . . ?
Au06 Au01 Au0F 121.10(5) . . ?
Au09 Au01 Au02 56.31(4) . . ?
Au09 Au01 Au0D 68.67(4) . . ?
Au0B Au01 Au02 118.78(6) . . ?
Au0B Au01 Au03 92.40(5) . . ?
Au0B Au01 Au05 61.51(4) . . ?
Au0B Au01 Au06 59.83(4) . . ?
Au0B Au01 Au09 123.43(5) . . ?
Au0B Au01 Au0C 175.48(6) . . ?
Au0B Au01 Au0D 88.02(5) . . ?
Au0B Au01 Au0E 121.65(6) . . ?
Au0B Au01 Au0F 61.51(5) . . ?
Au0B Au01 Au0H 115.35(6) . . ?
Au0C Au01 Au02 60.30(4) . . ?
Au0C Au01 Au03 83.60(5) . . ?
Au0C Au01 Au05 122.38(5) . . ?
Au0C Au01 Au06 119.31(6) . . ?
Au0C Au01 Au09 60.26(4) . . ?
Au0C Au01 Au0D 96.03(5) . . ?
Au0C Au01 Au0E 59.35(5) . . ?
Au0C Au01 Au0F 119.58(6) . . ?
Au0C Au01 Au0H 60.88(5) . . ?
Au0D Au01 Au02 124.92(5) . . ?
Au0E Au01 Au02 119.55(5) . . ?
Au0E Au01 Au03 121.03(5) . . ?
Au0E Au01 Au05 119.23(6) . . ?
Au0E Au01 Au06 177.78(6) . . ?
Au0E Au01 Au09 90.46(5) . . ?
Au0E Au01 Au0D 59.66(4) . . ?
Au0E Au01 Au0F 60.25(5) . . ?
Au0F Au01 Au02 177.98(6) . . ?
Au0F Au01 Au03 128.15(5) . . ?
Au0F Au01 Au09 121.74(6) . . ?
Au0F Au01 Au0D 53.11(4) . . ?
Au0H Au01 Au02 93.65(5) . . ?
Au0H Au01 Au03 62.48(5) . . ?
Au0H Au01 Au05 176.00(6) . . ?
Au0H Au01 Au06 121.58(6) . . ?
Au0H Au01 Au09 121.14(5) . . ?
Au0H Au01 Au0D 118.43(6) . . ?
Au0H Au01 Au0E 59.70(5) . . ?
Au0H Au01 Au0F 87.90(5) . . ?
Au01 Au02 Au0L 121.14(5) . . ?
Au03 Au02 Au01 61.72(4) . . ?
Au03 Au02 Au04 60.11(4) . . ?
Au03 Au02 Au06 61.79(4) . . ?
Au03 Au02 Au08 125.36(5) . . ?
Au03 Au02 Au09 123.21(6) . . ?
Au03 Au02 Au0C 84.77(5) . . ?
Au03 Au02 Au0L 93.95(5) . . ?
Au04 Au02 Au01 95.32(5) . . ?
Au04 Au02 Au06 121.89(5) . . ?
Au04 Au02 Au08 173.47(6) . . ?
Au04 Au02 Au09 123.39(6) . . ?
Au04 Au02 Au0C 64.44(5) . . ?
Au04 Au02 Au0L 118.69(6) . . ?
Au06 Au02 Au01 56.32(4) . . ?
Au06 Au02 Au0C 110.68(5) . . ?
Au06 Au02 Au0L 64.89(4) . . ?
Au07 Au02 Au01 123.76(5) . . ?
Au07 Au02 Au03 62.34(4) . . ?
Au07 Au02 Au04 60.87(5) . . ?
Au07 Au02 Au06 92.09(5) . . ?
Au07 Au02 Au08 117.25(6) . . ?
Au07 Au02 Au09 173.86(6) . . ?
Au07 Au02 Au0C 124.78(5) . . ?
Au07 Au02 Au0L 57.96(4) . . ?
Au08 Au02 Au01 90.79(5) . . ?
Au08 Au02 Au06 63.68(4) . . ?
Au08 Au02 Au09 57.97(4) . . ?
Au08 Au02 Au0C 117.95(6) . . ?
Au08 Au02 Au0L 59.35(4) . . ?
Au09 Au02 Au01 61.55(4) . . ?
Au09 Au02 Au06 88.88(5) . . ?
Au09 Au02 Au0C 60.25(4) . . ?
Au09 Au02 Au0L 117.30(5) . . ?
Au0C Au02 Au01 54.38(4) . . ?
Au0C Au02 Au0L 175.37(6) . . ?
Au0M Au02 Au01 121.20(6) . . ?
Au0M Au02 Au03 171.21(6) . . ?
Au0M Au02 Au04 111.12(5) . . ?
Au0M Au02 Au06 126.99(5) . . ?
Au0M Au02 Au07 114.97(6) . . ?
Au0M Au02 Au08 63.43(5) . . ?
Au0M Au02 Au09 59.98(5) . . ?
Au0M Au02 Au0C 90.76(6) . . ?
Au0M Au02 Au0L 91.08(5) . . ?
Au02 Au03 Au01 64.45(4) . . ?
Au02 Au03 Au04 60.29(4) . . ?
Au02 Au03 Au06 61.92(4) . . ?
Au02 Au03 Au07 58.58(4) . . ?
Au02 Au03 Au0H 95.70(5) . . ?
Au04 Au03 Au01 97.10(5) . . ?
Au04 Au03 Au06 122.20(5) . . ?
Au04 Au03 Au07 59.67(4) . . ?
Au04 Au03 Au0H 74.86(5) . . ?
Au06 Au03 Au01 57.17(4) . . ?
Au06 Au03 Au0H 111.48(6) . . ?
Au07 Au03 Au01 122.74(5) . . ?
Au07 Au03 Au06 90.09(5) . . ?
Au07 Au03 Au0H 134.24(6) . . ?
Au0H Au03 Au01 54.93(4) . . ?
S0Y Au03 Au01 103.3(2) . . ?
S0Y Au03 Au02 164.22(19) . . ?
S0Y Au03 Au04 133.93(19) . . ?
S0Y Au03 Au06 103.49(18) . . ?
S0Y Au03 Au07 131.3(2) . . ?
S0Y Au03 Au0H 83.9(2) . . ?
Au02 Au04 Au07 58.98(5) . . ?
Au02 Au04 Au0C 60.48(4) . . ?
Au02 Au04 Au0O 138.27(6) . . ?
Au02 Au04 Au0Q 76.67(5) . . ?
Au03 Au04 Au02 59.61(4) . . ?
Au03 Au04 Au07 61.51(4) . . ?
Au03 Au04 Au0C 82.51(5) . . ?
Au03 Au04 Au0O 93.43(5) . . ?
Au03 Au04 Au0Q 135.43(6) . . ?
Au07 Au04 Au0C 119.00(5) . . ?
Au07 Au04 Au0O 138.31(6) . . ?
Au07 Au04 Au0Q 104.28(5) . . ?
Au0O Au04 Au0C 86.67(5) . . ?
Au0Q Au04 Au0C 67.87(5) . . ?
Au0Q Au04 Au0O 116.21(6) . . ?
S015 Au04 Au02 163.5(2) . . ?
S015 Au04 Au03 135.9(2) . . ?
S015 Au04 Au07 129.3(2) . . ?
S015 Au04 Au0C 111.1(2) . . ?
S015 Au04 Au0O 48.4(2) . . ?
S015 Au04 Au0Q 87.0(2) . . ?
Au01 Au05 Au06 61.07(4) . . ?
Au01 Au05 Au08 90.10(5) . . ?
Au01 Au05 Au09 63.39(4) . . ?
Au01 Au05 Au0B 58.35(4) . . ?
Au01 Au05 Au0D 64.74(5) . . ?
Au01 Au05 Au0G 90.39(5) . . ?
Au01 Au05 Au0I 128.92(6) . . ?
Au01 Au05 Au0J 127.30(6) . . ?
Au06 Au05 Au08 61.04(4) . . ?
Au06 Au05 Au09 88.69(5) . . ?
Au06 Au05 Au0B 59.29(4) . . ?
Au06 Au05 Au0D 125.63(5) . . ?
Au06 Au05 Au0G 120.85(5) . . ?
Au06 Au05 Au0I 122.27(6) . . ?
Au06 Au05 Au0J 170.80(6) . . ?
Au09 Au05 Au08 53.31(4) . . ?
Au09 Au05 Au0G 125.34(6) . . ?
Au0A Au05 Au01 169.78(6) . . ?
Au0A Au05 Au06 112.36(6) . . ?
Au0A Au05 Au08 93.08(5) . . ?
Au0A Au05 Au09 125.87(5) . . ?
Au0A Au05 Au0B 111.89(5) . . ?
Au0A Au05 Au0D 120.56(6) . . ?
Au0A Au05 Au0G 86.76(5) . . ?
Au0A Au05 Au0I 60.84(4) . . ?
Au0A Au05 Au0J 58.77(5) . . ?
Au0B Au05 Au08 120.23(6) . . ?
Au0B Au05 Au09 121.47(5) . . ?
Au0B Au05 Au0D 89.03(5) . . ?
Au0B Au05 Au0G 61.62(5) . . ?
Au0B Au05 Au0J 120.01(6) . . ?
Au0D Au05 Au08 124.08(5) . . ?
Au0D Au05 Au09 70.83(5) . . ?
Au0D Au05 Au0G 54.52(4) . . ?
Au0G Au05 Au08 177.99(6) . . ?
Au0I Au05 Au08 62.29(5) . . ?
Au0I Au05 Au09 65.72(4) . . ?
Au0I Au05 Au0B 172.73(6) . . ?
Au0I Au05 Au0D 94.81(5) . . ?
Au0I Au05 Au0G 115.98(6) . . ?
Au0I Au05 Au0J 57.13(5) . . ?
Au0J Au05 Au08 119.41(5) . . ?
Au0J Au05 Au09 98.67(5) . . ?
Au0J Au05 Au0D 62.56(5) . . ?
Au0J Au05 Au0G 58.86(5) . . ?
Au01 Au06 Au02 64.65(4) . . ?
Au01 Au06 Au03 62.97(4) . . ?
Au01 Au06 Au08 91.37(5) . . ?
Au01 Au06 Au0L 126.80(5) . . ?
Au02 Au06 Au08 56.28(4) . . ?
Au02 Au06 Au0L 62.23(4) . . ?
Au03 Au06 Au02 56.29(4) . . ?
Au03 Au06 Au08 112.49(5) . . ?
Au03 Au06 Au0L 89.43(5) . . ?
Au05 Au06 Au01 59.30(4) . . ?
Au05 Au06 Au02 93.29(5) . . ?
Au05 Au06 Au03 122.00(6) . . ?
Au05 Au06 Au08 64.95(4) . . ?
Au05 Au06 Au0L 120.87(5) . . ?
Au08 Au06 Au0L 56.61(4) . . ?
Au0B Au06 Au01 58.27(5) . . ?
Au0B Au06 Au02 122.83(6) . . ?
Au0B Au06 Au03 93.39(5) . . ?
Au0B Au06 Au05 60.85(5) . . ?
Au0B Au06 Au08 125.69(6) . . ?
Au0B Au06 Au0L 174.92(6) . . ?
S11 Au06 Au01 156.1(2) . . ?
S11 Au06 Au02 101.0(2) . . ?
S11 Au06 Au03 93.29(19) . . ?
S11 Au06 Au05 143.8(2) . . ?
S11 Au06 Au08 96.0(2) . . ?
S11 Au06 Au0B 130.7(2) . . ?
S11 Au06 Au0L 44.8(2) . . ?
Au02 Au07 Au03 59.08(4) . . ?
Au02 Au07 Au04 60.15(5) . . ?
Au02 Au07 Au0L 69.63(5) . . ?
Au02 Au07 Au0R 72.31(5) . . ?
Au03 Au07 Au0L 99.14(5) . . ?
Au03 Au07 Au0R 130.20(6) . . ?
Au04 Au07 Au03 58.82(4) . . ?
Au04 Au07 Au0L 129.62(6) . . ?
Au04 Au07 Au0R 89.04(5) . . ?
Au0L Au07 Au0R 71.62(4) . . ?
P01A Au07 Au02 175.1(2) . . ?
P01A Au07 Au03 119.70(19) . . ?
P01A Au07 Au04 123.91(19) . . ?
P01A Au07 Au0L 106.44(19) . . ?
P01A Au07 Au0R 109.65(19) . . ?
Au02 Au08 Au05 88.77(5) . . ?
Au02 Au08 Au06 60.04(4) . . ?
Au02 Au08 Au0I 126.28(6) . . ?
Au02 Au08 Au0L 67.55(5) . . ?
Au02 Au08 Au0M 55.88(4) . . ?
Au06 Au08 Au05 54.01(4) . . ?
Au06 Au08 Au0I 107.05(5) . . ?
Au09 Au08 Au02 62.71(5) . . ?
Au09 Au08 Au05 61.49(4) . . ?
Au09 Au08 Au06 89.40(5) . . ?
Au09 Au08 Au0I 65.49(5) . . ?
Au09 Au08 Au0L 130.24(5) . . ?
Au09 Au08 Au0M 59.17(5) . . ?
Au0I Au08 Au05 53.83(4) . . ?
Au0L Au08 Au05 119.97(5) . . ?
Au0L Au08 Au06 66.64(5) . . ?
Au0L Au08 Au0I 160.96(6) . . ?
Au0M Au08 Au05 119.81(6) . . ?
Au0M Au08 Au06 115.82(5) . . ?
Au0M Au08 Au0I 106.85(6) . . ?
Au0M Au08 Au0L 91.79(5) . . ?
S13 Au08 Au02 148.3(2) . . ?
S13 Au08 Au05 99.7(2) . . ?
S13 Au08 Au06 100.8(2) . . ?
S13 Au08 Au09 147.2(2) . . ?
S13 Au08 Au0I 81.7(2) . . ?
S13 Au08 Au0L 81.9(2) . . ?
S13 Au08 Au0M 136.8(2) . . ?
Au01 Au09 Au0I 108.15(5) . . ?
Au01 Au09 Au0W 169.99(7) . . ?
Au02 Au09 Au01 62.13(4) . . ?
Au02 Au09 Au05 89.05(5) . . ?
Au02 Au09 Au0C 60.65(4) . . ?
Au02 Au09 Au0I 119.80(6) . . ?
Au02 Au09 Au0W 110.82(6) . . ?
Au05 Au09 Au01 54.42(4) . . ?
Au05 Au09 Au0I 53.86(4) . . ?
Au05 Au09 Au0W 120.70(5) . . ?
Au08 Au09 Au01 91.91(5) . . ?
Au08 Au09 Au02 59.33(5) . . ?
Au08 Au09 Au05 65.20(4) . . ?
Au08 Au09 Au0C 119.70(6) . . ?
Au08 Au09 Au0I 62.13(5) . . ?
Au08 Au09 Au0M 62.42(5) . . ?
Au08 Au09 Au0W 78.14(6) . . ?
Au0C Au09 Au01 54.67(4) . . ?
Au0C Au09 Au05 109.03(5) . . ?
Au0C Au09 Au0I 161.74(6) . . ?
Au0C Au09 Au0W 129.71(6) . . ?
Au0I Au09 Au0W 68.32(4) . . ?
Au0M Au09 Au01 117.64(6) . . ?
Au0M Au09 Au02 55.82(4) . . ?
Au0M Au09 Au05 126.63(6) . . ?
Au0M Au09 Au0C 88.59(5) . . ?
Au0M Au09 Au0I 106.71(5) . . ?
Au0M Au09 Au0W 56.69(5) . . ?
S10 Au09 Au01 97.61(18) . . ?
S10 Au09 Au02 156.36(18) . . ?
S10 Au09 Au05 88.05(19) . . ?
S10 Au09 Au08 138.39(19) . . ?
S10 Au09 Au0C 98.35(18) . . ?
S10 Au09 Au0I 76.44(18) . . ?
S10 Au09 Au0M 140.23(19) . . ?
S10 Au09 Au0W 90.70(18) . . ?
Au05 Au0A Au0I 61.06(4) . . ?
Au05 Au0A Au0J 63.56(5) . . ?
Au05 Au0A Au0K 78.79(4) . . ?
Au05 Au0A Au0N 107.30(5) . . ?
Au05 Au0A Au0U 134.07(7) . . ?
Au0I Au0A Au0K 138.89(5) . . ?
Au0I Au0A Au0N 60.57(5) . . ?
Au0I Au0A Au0U 82.48(5) . . ?
Au0J Au0A Au0I 58.67(5) . . ?
Au0J Au0A Au0K 112.27(5) . . ?
Au0J Au0A Au0N 113.05(6) . . ?
Au0J Au0A Au0U 74.18(5) . . ?
Au0N Au0A Au0K 131.62(6) . . ?
Au0N Au0A Au0U 72.75(5) . . ?
Au0U Au0A Au0K 136.67(6) . . ?
S016 Au0A Au05 122.8(2) . . ?
S016 Au0A Au0I 169.3(2) . . ?
S016 Au0A Au0J 131.9(2) . . ?
S016 Au0A Au0K 44.05(19) . . ?
S016 Au0A Au0N 109.3(2) . . ?
S016 Au0A Au0U 98.4(2) . . ?
Au01 Au0B Au05 60.14(4) . . ?
Au01 Au0B Au06 61.89(5) . . ?
Au01 Au0B Au0F 63.74(5) . . ?
Au01 Au0B Au0G 92.06(5) . . ?
Au01 Au0B Au0K 137.35(5) . . ?
Au01 Au0B Au0P 72.00(5) . . ?
Au05 Au0B Au0F 88.81(5) . . ?
Au05 Au0B Au0G 62.75(5) . . ?
Au05 Au0B Au0K 79.05(4) . . ?
Au05 Au0B Au0P 132.10(6) . . ?
Au06 Au0B Au05 59.85(5) . . ?
Au06 Au0B Au0F 125.37(6) . . ?
Au06 Au0B Au0G 122.54(5) . . ?
Au06 Au0B Au0K 88.16(5) . . ?
Au06 Au0B Au0P 100.11(5) . . ?
Au0F Au0B Au0G 54.41(4) . . ?
Au0F Au0B Au0K 131.49(6) . . ?
Au0F Au0B Au0P 67.38(5) . . ?
Au0G Au0B Au0K 78.73(5) . . ?
Au0G Au0B Au0P 120.29(6) . . ?
Au0P Au0B Au0K 147.58(6) . . ?
S0X Au0B Au01 160.7(2) . . ?
S0X Au0B Au05 124.23(19) . . ?
S0X Au0B Au06 102.67(19) . . ?
S0X Au0B Au0F 131.60(19) . . ?
S0X Au0B Au0G 106.6(2) . . ?
S0X Au0B Au0K 46.04(19) . . ?
S0X Au0B Au0P 101.58(19) . . ?
Au01 Au0C Au02 65.31(4) . . ?
Au01 Au0C Au04 96.33(5) . . ?
Au01 Au0C Au09 65.08(4) . . ?
Au01 Au0C Au0H 59.84(4) . . ?
Au01 Au0C Au0Q 133.62(6) . . ?
Au02 Au0C Au04 55.08(4) . . ?
Au02 Au0C Au0Q 68.32(5) . . ?
Au04 Au0C Au0Q 54.53(4) . . ?
Au09 Au0C Au02 59.10(4) . . ?
Au09 Au0C Au04 113.13(6) . . ?
Au09 Au0C Au0Q 92.01(5) . . ?
Au0E Au0C Au01 60.85(5) . . ?
Au0E Au0C Au02 126.04(6) . . ?
Au0E Au0C Au04 133.48(6) . . ?
Au0E Au0C Au09 94.09(5) . . ?
Au0E Au0C Au0H 59.84(5) . . ?
Au0E Au0C Au0Q 165.39(6) . . ?
Au0H Au0C Au02 96.07(5) . . ?
Au0H Au0C Au04 73.64(5) . . ?
Au0H Au0C Au09 124.92(6) . . ?
Au0H Au0C Au0Q 125.83(6) . . ?
S014 Au0C Au01 162.30(19) . . ?
S014 Au0C Au02 108.0(2) . . ?
S014 Au0C Au04 92.1(2) . . ?
S014 Au0C Au09 97.29(19) . . ?
S014 Au0C Au0E 122.2(2) . . ?
S014 Au0C Au0H 137.78(19) . . ?
S014 Au0C Au0Q 43.6(2) . . ?
Au01 Au0D Au0T 108.78(5) . . ?
Au01 Au0D Au0V 154.96(6) . . ?
Au05 Au0D Au01 55.33(4) . . ?
Au05 Au0D Au0J 58.09(4) . . ?
Au05 Au0D Au0T 152.96(6) . . ?
Au05 Au0D Au0V 116.71(5) . . ?
Au0E Au0D Au01 55.41(4) . . ?
Au0E Au0D Au05 110.45(6) . . ?
Au0E Au0D Au0J 167.34(7) . . ?
Au0E Au0D Au0T 61.20(5) . . ?
Au0E Au0D Au0V 128.36(6) . . ?
Au0F Au0D Au01 62.30(5) . . ?
Au0F Au0D Au05 91.22(5) . . ?
Au0F Au0D Au0E 62.11(4) . . ?
Au0F Au0D Au0G 59.93(5) . . ?
Au0F Au0D Au0J 120.23(6) . . ?
Au0F Au0D Au0T 61.90(5) . . ?
Au0F Au0D Au0V 96.34(6) . . ?
Au0G Au0D Au01 90.85(5) . . ?
Au0G Au0D Au05 64.79(5) . . ?
Au0G Au0D Au0E 121.57(6) . . ?
Au0G Au0D Au0J 60.63(4) . . ?
Au0G Au0D Au0T 96.56(5) . . ?
Au0G Au0D Au0V 65.88(5) . . ?
Au0J Au0D Au01 113.43(6) . . ?
Au0J Au0D Au0T 131.41(6) . . ?
Au0J Au0D Au0V 64.30(5) . . ?
Au0V Au0D Au0T 67.24(5) . . ?
S10 Au0D Au01 97.3(2) . . ?
S10 Au0D Au05 90.1(2) . . ?
S10 Au0D Au0E 92.59(18) . . ?
S10 Au0D Au0F 153.35(19) . . ?
S10 Au0D Au0G 142.37(19) . . ?
S10 Au0D Au0J 82.58(18) . . ?
S10 Au0D Au0T 115.0(2) . . ?
S10 Au0D Au0V 106.8(2) . . ?
Au01 Au0E Au0D 64.93(5) . . ?
Au01 Au0E Au0F 63.60(5) . . ?
Au01 Au0E Au0T 119.13(6) . . ?
Au0C Au0E Au01 59.80(5) . . ?
Au0C Au0E Au0D 99.73(5) . . ?
Au0C Au0E Au0F 123.38(6) . . ?
Au0C Au0E Au0H 61.11(5) . . ?
Au0C Au0E Au0T 158.10(6) . . ?
Au0D Au0E Au0T 64.05(5) . . ?
Au0F Au0E Au0D 55.46(4) . . ?
Au0F Au0E Au0T 61.12(5) . . ?
Au0H Au0E Au01 59.92(5) . . ?
Au0H Au0E Au0D 123.80(6) . . ?
Au0H Au0E Au0F 89.90(6) . . ?
Au0H Au0E Au0T 139.60(6) . . ?
S017 Au0E Au01 166.5(2) . . ?
S017 Au0E Au0C 132.3(2) . . ?
S017 Au0E Au0D 104.1(2) . . ?
S017 Au0E Au0F 104.1(2) . . ?
S017 Au0E Au0H 128.5(2) . . ?
S017 Au0E Au0T 47.4(2) . . ?
Au01 Au0F Au0P 65.13(4) . . ?
Au01 Au0F Au0T 114.14(5) . . ?
Au0B Au0F Au01 54.75(4) . . ?
Au0B Au0F Au0P 58.21(4) . . ?
Au0B Au0F Au0T 157.76(6) . . ?
Au0D Au0F Au01 64.59(5) . . ?
Au0D Au0F Au0B 90.94(5) . . ?
Au0D Au0F Au0E 62.42(4) . . ?
Au0D Au0F Au0G 60.48(5) . . ?
Au0D Au0F Au0P 129.70(6) . . ?
Au0D Au0F Au0T 67.08(5) . . ?
Au0E Au0F Au01 56.15(4) . . ?
Au0E Au0F Au0B 110.81(6) . . ?
Au0E Au0F Au0P 90.58(5) . . ?
Au0E Au0F Au0T 63.00(5) . . ?
Au0G Au0F Au01 92.45(5) . . ?
Au0G Au0F Au0B 64.04(5) . . ?
Au0G Au0F Au0E 122.43(6) . . ?
Au0G Au0F Au0P 120.72(6) . . ?
Au0G Au0F Au0T 100.13(6) . . ?
Au0T Au0F Au0P 139.08(6) . . ?
S1 Au0F Au01 101.8(3) . . ?
S1 Au0F Au0B 100.3(3) . . ?
S1 Au0F Au0D 152.5(4) . . ?
S1 Au0F Au0E 90.1(4) . . ?
S1 Au0F Au0G 146.8(4) . . ?
S1 Au0F Au0P 45.1(3) . . ?
S1 Au0F Au0T 101.0(3) . . ?
S1A Au0F Au01 109.2(3) . . ?
S1A Au0F Au0B 85.4(4) . . ?
S1A Au0F Au0D 173.8(3) . . ?
S1A Au0F Au0E 114.3(5) . . ?
S1A Au0F Au0G 121.8(5) . . ?
S1A Au0F Au0P 44.1(3) . . ?
S1A Au0F Au0T 116.8(4) . . ?
Au05 Au0G Au0S 98.09(5) . . ?
Au05 Au0G Au0V 110.68(6) . . ?
Au0B Au0G Au05 55.63(4) . . ?
Au0B Au0G Au0S 123.93(6) . . ?
Au0B Au0G Au0V 149.82(6) . . ?
Au0D Au0G Au05 60.70(5) . . ?
Au0D Au0G Au0B 89.07(5) . . ?
Au0D Au0G Au0J 64.56(5) . . ?
Au0D Au0G Au0S 122.58(6) . . ?
Au0D Au0G Au0V 62.12(5) . . ?
Au0F Au0G Au05 88.72(5) . . ?
Au0F Au0G Au0B 61.55(5) . . ?
Au0F Au0G Au0D 59.59(5) . . ?
Au0F Au0G Au0J 123.80(6) . . ?
Au0F Au0G Au0S 172.99(7) . . ?
Au0F Au0G Au0V 93.88(6) . . ?
Au0J Au0G Au05 58.03(4) . . ?
Au0J Au0G Au0B 113.25(6) . . ?
Au0J Au0G Au0S 59.60(4) . . ?
Au0J Au0G Au0V 64.22(5) . . ?
Au0V Au0G Au0S 82.20(5) . . ?
S12 Au0G Au05 121.8(2) . . ?
S12 Au0G Au0B 103.5(3) . . ?
S12 Au0G Au0D 166.0(3) . . ?
S12 Au0G Au0F 131.9(2) . . ?
S12 Au0G Au0J 104.2(2) . . ?
S12 Au0G Au0S 44.9(2) . . ?
S12 Au0G Au0V 106.2(3) . . ?
Au01 Au0H Au03 62.59(4) . . ?
Au01 Au0H Au0C 59.28(4) . . ?
Au01 Au0H Au0O 141.42(6) . . ?
Au01 Au0H Au0P 72.72(5) . . ?
Au0C Au0H Au03 82.90(5) . . ?
Au0C Au0H Au0O 92.62(5) . . ?
Au0C Au0H Au0P 131.88(5) . . ?
Au0E Au0H Au01 60.38(5) . . ?
Au0E Au0H Au03 121.81(5) . . ?
Au0E Au0H Au0C 59.05(5) . . ?
Au0E Au0H Au0O 129.98(6) . . ?
Au0E Au0H Au0P 101.07(6) . . ?
Au0O Au0H Au03 90.11(5) . . ?
Au0O Au0H Au0P 126.61(6) . . ?
Au0P Au0H Au03 71.78(5) . . ?
S0Z Au0H Au01 168.1(2) . . ?
S0Z Au0H Au03 120.1(2) . . ?
S0Z Au0H Au0C 131.4(2) . . ?
S0Z Au0H Au0E 118.1(2) . . ?
S0Z Au0H Au0O 49.7(2) . . ?
S0Z Au0H Au0P 96.7(2) . . ?
Au05 Au0I Au08 63.89(4) . . ?
Au05 Au0I Au09 60.42(4) . . ?
Au05 Au0I Au0N 106.32(6) . . ?
Au08 Au0I Au09 52.38(4) . . ?
Au0A Au0I Au05 58.10(4) . . ?
Au0A Au0I Au08 92.51(6) . . ?
Au0A Au0I Au09 117.93(5) . . ?
Au0A Au0I Au0N 62.22(5) . . ?
Au0J Au0I Au05 62.88(5) . . ?
Au0J Au0I Au08 126.76(6) . . ?
Au0J Au0I Au09 98.80(5) . . ?
Au0J Au0I Au0A 59.83(5) . . ?
Au0J Au0I Au0N 115.53(6) . . ?
Au0N Au0I Au08 80.34(5) . . ?
Au0N Au0I Au09 132.47(7) . . ?
S01E Au0I Au05 144.9(2) . . ?
S01E Au0I Au08 106.5(2) . . ?
S01E Au0I Au09 86.5(2) . . ?
S01E Au0I Au0A 155.3(2) . . ?
S01E Au0I Au0J 116.1(3) . . ?
S01E Au0I Au0N 104.9(2) . . ?
Au05 Au0J Au0D 59.35(4) . . ?
Au05 Au0J Au0G 63.11(5) . . ?
Au05 Au0J Au0S 105.81(6) . . ?
Au05 Au0J Au0V 112.65(5) . . ?
Au0A Au0J Au05 57.67(5) . . ?
Au0A Au0J Au0D 116.31(6) . . ?
Au0A Au0J Au0G 88.63(5) . . ?
Au0A Au0J Au0S 71.14(5) . . ?
Au0A Au0J Au0V 147.47(6) . . ?
Au0D Au0J Au0S 119.47(6) . . ?
Au0D Au0J Au0V 58.55(4) . . ?
Au0G Au0J Au0D 54.82(4) . . ?
Au0G Au0J Au0S 66.12(5) . . ?
Au0G Au0J Au0V 61.66(5) . . ?
Au0I Au0J Au05 59.99(5) . . ?
Au0I Au0J Au0A 61.50(5) . . ?
Au0I Au0J Au0D 94.52(5) . . ?
Au0I Au0J Au0G 123.10(6) . . ?
Au0I Au0J Au0S 130.59(6) . . ?
Au0I Au0J Au0V 145.20(6) . . ?
Au0S Au0J Au0V 83.99(5) . . ?
S01D Au0J Au05 155.8(2) . . ?
S01D Au0J Au0A 145.6(2) . . ?
S01D Au0J Au0D 96.5(2) . . ?
S01D Au0J Au0G 103.4(3) . . ?
S01D Au0J Au0I 129.1(3) . . ?
S01D Au0J Au0S 84.3(2) . . ?
S01D Au0J Au0V 45.5(2) . . ?
Au0B Au0K Au0A 89.09(4) . . ?
S0X Au0K Au0A 136.53(19) . . ?
S0X Au0K Au0B 47.56(18) . . ?
S016 Au0K Au0A 45.69(19) . . ?
S016 Au0K Au0B 134.6(2) . . ?
S016 Au0K S0X 177.7(3) . . ?
Au02 Au0L Au06 52.88(4) . . ?
Au07 Au0L Au02 52.41(4) . . ?
Au07 Au0L Au06 81.21(4) . . ?
Au07 Au0L Au08 105.45(6) . . ?
Au08 Au0L Au02 53.09(4) . . ?
Au08 Au0L Au06 56.75(4) . . ?
S11 Au0L Au02 94.2(2) . . ?
S11 Au0L Au06 46.8(2) . . ?
S11 Au0L Au07 89.7(2) . . ?
S11 Au0L Au08 97.8(2) . . ?
S01C Au0L Au02 95.4(3) . . ?
S01C Au0L Au06 143.4(3) . . ?
S01C Au0L Au07 93.4(2) . . ?
S01C Au0L Au08 90.8(3) . . ?
S01C Au0L S11 169.7(4) . . ?
Au02 Au0M Au08 60.69(4) . . ?
Au02 Au0M Au09 64.20(5) . . ?
Au02 Au0M Au0Q 75.55(5) . . ?
Au02 Au0M Au0R 74.92(5) . . ?
Au02 Au0M Au0W 132.73(7) . . ?
Au08 Au0M Au0Q 136.06(5) . . ?
Au08 Au0M Au0R 100.30(6) . . ?
Au08 Au0M Au0W 83.36(5) . . ?
Au09 Au0M Au08 58.40(5) . . ?
Au09 Au0M Au0Q 100.33(6) . . ?
Au09 Au0M Au0R 139.08(6) . . ?
Au09 Au0M Au0W 71.22(6) . . ?
Au0R Au0M Au0Q 69.96(5) . . ?
Au0W Au0M Au0Q 129.02(7) . . ?
Au0W Au0M Au0R 146.02(7) . . ?
S01I Au0M Au02 170.5(4) . . ?
S01I Au0M Au08 127.2(3) . . ?
S01I Au0M Au09 114.1(4) . . ?
S01I Au0M Au0Q 96.0(3) . . ?
S01I Au0M Au0R 106.5(4) . . ?
S01I Au0M Au0W 50.0(3) . . ?
Au0I Au0N Au0A 57.21(4) . . ?
S13 Au0N Au0A 90.8(2) . . ?
S13 Au0N Au0I 87.1(2) . . ?
S019 Au0N Au0A 95.3(2) . . ?
S019 Au0N Au0I 96.1(3) . . ?
S019 Au0N S13 173.9(3) . . ?
Au0H Au0O Au04 71.14(4) . . ?
S0Z Au0O Au04 122.43(19) . . ?
S0Z Au0O Au0H 52.27(19) . . ?
S015 Au0O Au04 51.46(18) . . ?
S015 Au0O Au0H 120.41(19) . . ?
S015 Au0O S0Z 171.9(3) . . ?
Au0B Au0P Au0F 54.40(4) . . ?
Au0H Au0P Au0B 99.93(5) . . ?
Au0H Au0P Au0F 78.28(5) . . ?
S0Y Au0P Au0B 99.17(18) . . ?
S0Y Au0P Au0F 144.12(17) . . ?
S0Y Au0P Au0H 84.15(18) . . ?
S0Y Au0P S1 161.4(4) . . ?
S1 Au0P Au0B 96.6(3) . . ?
S1 Au0P Au0F 45.0(3) . . ?
S1 Au0P Au0H 83.4(4) . . ?
S1A Au0P Au0B 83.8(4) . . ?
S1A Au0P Au0F 46.1(3) . . ?
S1A Au0P Au0H 107.3(5) . . ?
S1A Au0P S0Y 167.6(5) . . ?
Au04 Au0Q Au0C 57.60(4) . . ?
Au04 Au0Q Au0M 95.70(5) . . ?
Au0M Au0Q Au0C 76.44(4) . . ?
S014 Au0Q Au04 96.6(2) . . ?
S014 Au0Q Au0C 45.64(19) . . ?
S014 Au0Q Au0M 94.08(19) . . ?
S014 Au0Q S018 172.6(3) . . ?
S018 Au0Q Au04 85.6(2) . . ?
S018 Au0Q Au0C 139.5(2) . . ?
S018 Au0Q Au0M 92.69(19) . . ?
Au0M Au0R Au07 97.74(5) . . ?
S018 Au0R Au07 94.6(2) . . ?
S018 Au0R Au0M 96.4(3) . . ?
S01C Au0R Au07 90.3(2) . . ?
S01C Au0R Au0M 89.2(3) . . ?
S01C Au0R S018 172.0(3) . . ?
Au0J Au0S Au0G 54.28(4) . . ?
S12 Au0S Au0G 46.7(2) . . ?
S12 Au0S Au0J 100.7(2) . . ?
S01B Au0S Au0G 137.2(2) . . ?
S01B Au0S Au0J 84.0(2) . . ?
S01B Au0S S12 173.0(3) . . ?
Au0E Au0T Au0D 54.74(4) . . ?
Au0F Au0T Au0D 51.02(4) . . ?
Au0F Au0T Au0E 55.88(5) . . ?
S017 Au0T Au0D 97.0(2) . . ?
S017 Au0T Au0E 48.9(2) . . ?
S017 Au0T Au0F 100.5(2) . . ?
S01F Au0T Au0D 91.1(3) . . ?
S01F Au0T Au0E 142.1(3) . . ?
S01F Au0T Au0F 91.1(4) . . ?
S01F Au0T S017 168.3(5) . . ?
S019 Au0U Au0A 92.2(2) . . ?
S01B Au0U Au0A 97.7(2) . . ?
S01B Au0U S019 168.6(3) . . ?
Au0D Au0V Au0G 52.00(4) . . ?
Au0D Au0V Au0J 57.16(4) . . ?
Au0G Au0V Au0J 54.12(4) . . ?
S01D Au0V Au0D 97.0(2) . . ?
S01D Au0V Au0G 98.1(2) . . ?
S01D Au0V Au0J 47.5(2) . . ?
S01D Au0V S01F 167.8(5) . . ?
S01F Au0V Au0D 94.8(3) . . ?
S01F Au0V Au0G 91.6(4) . . ?
S01F Au0V Au0J 144.0(4) . . ?
Au0M Au0W Au09 52.08(4) . . ?
S01E Au0W Au09 84.7(2) . . ?
S01E Au0W Au0M 131.8(2) . . ?
S01E Au0W S01I 175.3(3) . . ?
S01I Au0W Au09 99.3(3) . . ?
S01I Au0W Au0M 52.8(3) . . ?
Au0K S0X Au0B 86.4(3) . . ?
C01Q S0X Au0B 111.1(9) . . ?
C01Q S0X Au0K 105.3(8) . . ?
Au0P S0Y Au03 96.8(3) . . ?
C39 S0Y Au03 110.2(12) . . ?
C39 S0Y Au0P 106.3(12) . . ?
Au0O S0Z Au0H 78.1(2) . . ?
C20 S0Z Au0H 108.5(12) . . ?
C20 S0Z Au0O 109.0(11) . . ?
Au09 S10 Au0D 91.2(3) . . ?
C51 S10 Au09 108.9(10) . . ?
C51 S10 Au0D 112.6(9) . . ?
Au0L S11 Au06 88.4(3) . . ?
C7 S11 Au06 101.7(11) . . ?
C7 S11 Au0L 105.5(8) . . ?
Au0S S12 Au0G 88.4(3) . . ?
C74 S12 Au0G 100.0(11) . . ?
C74 S12 Au0S 106.2(10) . . ?
Au0N S13 Au08 110.2(4) . . ?
C45 S13 Au08 108.3(11) . . ?
C45 S13 Au0N 103.2(14) . . ?
Au0Q S014 Au0C 90.7(3) . . ?
C24 S014 Au0C 98.8(8) . . ?
C24 S014 Au0Q 104.6(9) . . ?
Au0O S015 Au04 80.1(3) . . ?
C28 S015 Au04 105.2(10) . . ?
C28 S015 Au0O 107.2(9) . . ?
Au0K S016 Au0A 90.3(3) . . ?
C19 S016 Au0A 108.6(8) . . ?
C19 S016 Au0K 104.0(8) . . ?
Au0T S017 Au0E 83.8(3) . . ?
C54 S017 Au0E 101.5(10) . . ?
C54 S017 Au0T 107.1(9) . . ?
Au0R S018 Au0Q 96.7(3) . . ?
C4 S018 Au0Q 106.8(9) . . ?
C4 S018 Au0R 107.0(10) . . ?
Au0N S019 Au0U 99.6(3) . . ?
C33 S019 Au0N 108.7(9) . . ?
C33 S019 Au0U 101.6(9) . . ?
C25 P01A Au07 107.6(9) . . ?
C25 P01A C30 105.1(12) . . ?
C25 P01A C66 102.3(11) . . ?
C30 P01A Au07 118.5(9) . . ?
C30 P01A C66 104.3(11) . . ?
C66 P01A Au07 117.2(6) . . ?
Au0S S01B Au0U 104.7(4) . . ?
C11 S01B Au0S 105.0(9) . . ?
C11 S01B Au0U 103.5(11) . . ?
Au0R S01C Au0L 98.3(3) . . ?
C92 S01C Au0L 99.0(10) . . ?
C92 S01C Au0R 104.9(10) . . ?
Au0V S01D Au0J 87.0(3) . . ?
C80 S01D Au0J 103.1(13) . . ?
C80 S01D Au0V 107.8(11) . . ?
Au0W S01E Au0I 102.1(3) . . ?
C48 S01E Au0I 104.7(11) . . ?
C48 S01E Au0W 103.9(7) . . ?
Au0T S01F Au0V 97.3(4) . . ?
C64 S01F Au0T 103.3(18) . . ?
C64 S01F Au0V 97.0(17) . . ?
Au0W S01I Au0M 77.2(3) . . ?
C88 S01I Au0M 110.7(14) . . ?
C88 S01I Au0W 99.7(12) . . ?
C25 O01M C101 112.3(11) . . ?
C126 O01N C66 107(2) . . ?
C30 O01O C77 107(2) . . ?
S0X C01Q H01Q 110.3 . . ?
C52 C01Q S0X 110.3(17) . . ?
C52 C01Q H01Q 110.3 . . ?
C246 C01Q S0X 111.0(17) . . ?
C246 C01Q H01Q 110.3 . . ?
C246 C01Q C52 104(2) . . ?
O01M C25 P01A 121.0(17) . . ?
C68 C25 P01A 133.0(16) . . ?
C68 C25 O01M 106.1(9) . . ?
O01O C30 P01A 120.4(18) . . ?
O01O C30 C79 110.0(19) . . ?
C79 C30 P01A 129.7(19) . . ?
O01N C66 P01A 120.5(19) . . ?
C71 C66 P01A 134(2) . . ?
C71 C66 O01N 106(2) . . ?
C25 C68 H68 126.1 . . ?
C25 C68 C90 107.9(9) . . ?
C90 C68 H68 126.1 . . ?
C66 C71 H71 123.4 . . ?
C66 C71 C73 113(3) . . ?
C73 C71 H71 123.4 . . ?
C71 C73 H73 130.3 . . ?
C126 C73 C71 99(3) . . ?
C126 C73 H73 130.3 . . ?
O01O C77 H77 125.0 . . ?
C106 C77 O01O 110(2) . . ?
C106 C77 H77 125.0 . . ?
C30 C79 H79 126.9 . . ?
C30 C79 C106 106.1(11) . . ?
C106 C79 H79 126.9 . . ?
C68 C90 H90 126.0 . . ?
C101 C90 C68 108.0(9) . . ?
C101 C90 H90 126.0 . . ?
O01M C101 H101 127.2 . . ?
C90 C101 O01M 105.7(9) . . ?
C90 C101 H101 127.2 . . ?
C77 C106 C79 106.6(11) . . ?
C77 C106 H106 126.7 . . ?
C79 C106 H106 126.7 . . ?
O01N C126 H126 122.5 . . ?
C73 C126 O01N 115(3) . . ?
C73 C126 H126 122.5 . . ?
Cl1G C132 H13K 109.3 . . ?
Cl1G C132 H13L 109.3 . . ?
Cl1J C132 Cl1G 112(2) . . ?
Cl1J C132 H13K 109.3 . . ?
Cl1J C132 H13L 109.3 . . ?
H13K C132 H13L 107.9 . . ?
H15A C15 H15B 108.4 . . ?
C96 C15 H15A 110.1 . . ?
C96 C15 H15B 110.1 . . ?
C96 C15 C246 108.0(9) . . ?
C246 C15 H15A 110.1 . . ?
C246 C15 H15B 110.1 . . ?
C01Q C52 H52A 109.2 . . ?
C01Q C52 H52B 109.2 . . ?
H52A C52 H52B 107.9 . . ?
C91 C52 C01Q 112(2) . . ?
C91 C52 H52A 109.2 . . ?
C91 C52 H52B 109.2 . . ?
C52 C91 H91A 109.9 . . ?
C52 C91 H91B 109.9 . . ?
C52 C91 C96 109.1(9) . . ?
H91A C91 H91B 108.3 . . ?
C96 C91 H91A 109.9 . . ?
C96 C91 H91B 109.9 . . ?
C15 C96 H96A 109.9 . . ?
C15 C96 H96B 109.9 . . ?
C91 C96 C15 108.7(9) . . ?
C91 C96 H96A 109.9 . . ?
C91 C96 H96B 109.9 . . ?
H96A C96 H96B 108.3 . . ?
C01Q C246 C15 112(2) . . ?
C01Q C246 H24A 109.3 . . ?
C01Q C246 H24B 109.3 . . ?
C15 C246 H24A 109.3 . . ?
C15 C246 H24B 109.3 . . ?
H24A C246 H24B 108.0 . . ?
Au0F S1 Au0P 89.9(4) . . ?
C87 S1 Au0F 104.7(14) . . ?
C87 S1 Au0P 100.7(14) . . ?
Au0P S1A Au0F 89.7(4) . . ?
C275 S1A Au0F 111.2(12) . . ?
C275 S1A Au0P 105.3(12) . . ?
S019 C33 H33 107.8 . . ?
C2 C33 S019 112(2) . . ?
C2 C33 H33 107.8 . . ?
C1 C33 S019 110(2) . . ?
C1 C33 H33 107.8 . . ?
C1 C33 C2 112(3) . . ?
C33 C2 H2A 109.0 . . ?
C33 C2 H2B 109.0 . . ?
H2A C2 H2B 107.8 . . ?
C122 C2 C33 113(3) . . ?
C122 C2 H2A 109.0 . . ?
C122 C2 H2B 109.0 . . ?
C33 C1 H1A 110.0 . . ?
C33 C1 H1B 110.0 . . ?
H1A C1 H1B 108.4 . . ?
C85 C1 C33 108(3) . . ?
C85 C1 H1A 110.0 . . ?
C85 C1 H1B 110.0 . . ?
C1 C85 H85A 109.1 . . ?
C1 C85 H85B 109.1 . . ?
C1 C85 C119 113(3) . . ?
H85A C85 H85B 107.8 . . ?
C119 C85 H85A 109.1 . . ?
C119 C85 H85B 109.1 . . ?
C85 C119 H11A 109.9 . . ?
C85 C119 H11B 109.9 . . ?
H11A C119 H11B 108.3 . . ?
C122 C119 C85 109.0(10) . . ?
C122 C119 H11A 109.9 . . ?
C122 C119 H11B 109.9 . . ?
C2 C122 C119 105(3) . . ?
C2 C122 H12A 110.8 . . ?
C2 C122 H12B 110.8 . . ?
C119 C122 H12A 110.8 . . ?
C119 C122 H12B 110.8 . . ?
H12A C122 H12B 108.9 . . ?
S13 C45 H45 110.3 . . ?
C59 C45 S13 108(2) . . ?
C59 C45 H45 110.3 . . ?
C59 C45 C67 110(3) . . ?
C67 C45 S13 107(2) . . ?
C67 C45 H45 110.3 . . ?
C45 C59 H59A 109.9 . . ?
C45 C59 H59B 109.9 . . ?
C45 C59 C163 108.8(10) . . ?
H59A C59 H59B 108.3 . . ?
C163 C59 H59A 109.9 . . ?
C163 C59 H59B 109.9 . . ?
C45 C67 H67B 110.5 . . ?
C45 C67 H67A 110.5 . . ?
H67B C67 H67A 108.7 . . ?
C136 C67 C45 106(3) . . ?
C136 C67 H67B 110.5 . . ?
C136 C67 H67A 110.5 . . ?
H3A C3 H3B 108.4 . . ?
C136 C3 H3A 110.0 . . ?
C136 C3 H3B 110.0 . . ?
C163 C3 H3A 110.0 . . ?
C163 C3 H3B 110.0 . . ?
C163 C3 C136 108.5(10) . . ?
C67 C136 H13A 109.5 . . ?
C67 C136 H13B 109.5 . . ?
C3 C136 C67 111(3) . . ?
C3 C136 H13A 109.5 . . ?
C3 C136 H13B 109.5 . . ?
H13A C136 H13B 108.0 . . ?
C59 C163 H16A 110.7 . . ?
C59 C163 H16B 110.7 . . ?
C3 C163 C59 105(3) . . ?
C3 C163 H16A 110.7 . . ?
C3 C163 H16B 110.7 . . ?
H16A C163 H16B 108.8 . . ?
H53A C53 H53B 108.4 . . ?
C92 C53 H53A 110.1 . . ?
C92 C53 H53B 110.1 . . ?
C92 C53 C6 108(3) . . ?
C6 C53 H53A 110.1 . . ?
C6 C53 H53B 110.1 . . ?
H57A C57 H57B 108.7 . . ?
C5 C57 H57A 110.5 . . ?
C5 C57 H57B 110.5 . . ?
C5 C57 C124 106(3) . . ?
C124 C57 H57A 110.5 . . ?
C124 C57 H57B 110.5 . . ?
C57 C5 H5A 109.9 . . ?
C57 C5 H5B 109.9 . . ?
H5A C5 H5B 108.3 . . ?
C92 C5 C57 109.1(10) . . ?
C92 C5 H5A 109.9 . . ?
C92 C5 H5B 109.9 . . ?
S01C C92 H92 109.3 . . ?
C53 C92 S01C 108(2) . . ?
C53 C92 H92 109.3 . . ?
C5 C92 S01C 111(2) . . ?
C5 C92 C53 109.4(10) . . ?
C5 C92 H92 109.3 . . ?
C53 C6 H6A 110.5 . . ?
C53 C6 H6B 110.5 . . ?
C53 C6 C124 106(3) . . ?
H6A C6 H6B 108.7 . . ?
C124 C6 H6A 110.5 . . ?
C124 C6 H6B 110.5 . . ?
C57 C124 H12C 110.4 . . ?
C57 C124 H12D 110.4 . . ?
C6 C124 C57 107(3) . . ?
C6 C124 H12C 110.4 . . ?
C6 C124 H12D 110.4 . . ?
H12C C124 H12D 108.6 . . ?
H12F C12 H12E 109.0 . . ?
C7 C12 H12F 111.0 . . ?
C7 C12 H12E 111.0 . . ?
C8 C12 H12F 111.0 . . ?
C8 C12 H12E 111.0 . . ?
C8 C12 C7 104(3) . . ?
S11 C7 H7 106.0 . . ?
C12 C7 S11 114(2) . . ?
C12 C7 H7 106.0 . . ?
C89 C7 S11 111(2) . . ?
C89 C7 C12 113(3) . . ?
C89 C7 H7 106.0 . . ?
H42B C42 H42A 108.5 . . ?
C81 C42 H42B 110.3 . . ?
C81 C42 H42A 110.3 . . ?
C89 C42 H42B 110.3 . . ?
C89 C42 H42A 110.3 . . ?
C89 C42 C81 107(3) . . ?
C42 C81 H81B 109.9 . . ?
C42 C81 H81A 109.9 . . ?
H81B C81 H81A 108.3 . . ?
C8 C81 C42 109(3) . . ?
C8 C81 H81B 109.9 . . ?
C8 C81 H81A 109.9 . . ?
C7 C89 H89A 109.2 . . ?
C7 C89 H89B 109.2 . . ?
C42 C89 C7 112(3) . . ?
C42 C89 H89A 109.2 . . ?
C42 C89 H89B 109.2 . . ?
H89A C89 H89B 107.9 . . ?
C12 C8 H8A 108.4 . . ?
C12 C8 H8B 108.4 . . ?
C81 C8 C12 115(3) . . ?
C81 C8 H8A 108.4 . . ?
C81 C8 H8B 108.4 . . ?
H8A C8 H8B 107.5 . . ?
S016 C19 H19 111.4 . . ?
C23 C19 S016 107.6(19) . . ?
C23 C19 H19 111.4 . . ?
C23 C19 C110 107.9(9) . . ?
C110 C19 S016 106.9(19) . . ?
C110 C19 H19 111.4 . . ?
C19 C23 H23B 109.5 . . ?
C19 C23 H23A 109.5 . . ?
H23B C23 H23A 108.0 . . ?
C29 C23 C19 111(2) . . ?
C29 C23 H23B 109.5 . . ?
C29 C23 H23A 109.5 . . ?
C23 C29 H29A 110.6 . . ?
C23 C29 H29B 110.6 . . ?
H29A C29 H29B 108.8 . . ?
C60 C29 C23 106(2) . . ?
C60 C29 H29A 110.6 . . ?
C60 C29 H29B 110.6 . . ?
H32A C32 H32B 107.9 . . ?
C110 C32 H32A 109.2 . . ?
C110 C32 H32B 109.2 . . ?
C60 C32 H32A 109.2 . . ?
C60 C32 H32B 109.2 . . ?
C60 C32 C110 112(2) . . ?
C19 C110 C32 103(2) . . ?
C19 C110 H11C 111.1 . . ?
C19 C110 H11D 111.1 . . ?
C32 C110 H11C 111.1 . . ?
C32 C110 H11D 111.1 . . ?
H11C C110 H11D 109.1 . . ?
C29 C60 H60B 109.9 . . ?
C29 C60 H60A 109.9 . . ?
C32 C60 C29 108.8(10) . . ?
C32 C60 H60B 109.9 . . ?
C32 C60 H60A 109.9 . . ?
H60B C60 H60A 108.3 . . ?
S01D C80 H80 110.5 . . ?
C113 C80 S01D 108(3) . . ?
C113 C80 H80 110.5 . . ?
C134 C80 S01D 111(3) . . ?
C134 C80 H80 110.5 . . ?
C134 C80 C113 106(3) . . ?
H9A C9 H9B 107.4 . . ?
C134 C9 H9A 108.4 . . ?
C134 C9 H9B 108.4 . . ?
C10 C9 H9A 108.4 . . ?
C10 C9 H9B 108.4 . . ?
C10 C9 C134 116(3) . . ?
C80 C113 H11F 108.5 . . ?
C80 C113 H11E 108.5 . . ?
H11F C113 H11E 107.5 . . ?
C156 C113 C80 115(3) . . ?
C156 C113 H11F 108.5 . . ?
C156 C113 H11E 108.5 . . ?
C80 C134 C9 112(3) . . ?
C80 C134 H13C 109.2 . . ?
C80 C134 H13D 109.2 . . ?
C9 C134 H13C 109.2 . . ?
C9 C134 H13D 109.2 . . ?
H13C C134 H13D 107.9 . . ?
C113 C156 H15C 109.7 . . ?
C113 C156 H15D 109.7 . . ?
C113 C156 C10 110(3) . . ?
H15C C156 H15D 108.2 . . ?
C10 C156 H15C 109.7 . . ?
C10 C156 H15D 109.7 . . ?
C9 C10 C156 108(3) . . ?
C9 C10 H10A 110.2 . . ?
C9 C10 H10B 110.2 . . ?
C156 C10 H10A 110.2 . . ?
C156 C10 H10B 110.2 . . ?
H10A C10 H10B 108.5 . . ?
S01B C11 H11 107.3 . . ?
C13 C11 S01B 111.5(15) . . ?
C13 C11 H11 107.3 . . ?
C14 C11 S01B 113.9(15) . . ?
C14 C11 H11 107.3 . . ?
C14 C11 C13 109(2) . . ?
C11 C13 H13E 110.1 . . ?
C11 C13 H13F 110.1 . . ?
C11 C13 C17 108.1(10) . . ?
H13E C13 H13F 108.4 . . ?
C17 C13 H13E 110.1 . . ?
C17 C13 H13F 110.1 . . ?
C11 C14 H14A 109.1 . . ?
C11 C14 H14B 109.1 . . ?
C11 C14 C16 113(2) . . ?
H14A C14 H14B 107.8 . . ?
C16 C14 H14A 109.1 . . ?
C16 C14 H14B 109.1 . . ?
C14 C16 H16C 110.0 . . ?
C14 C16 H16D 110.0 . . ?
H16C C16 H16D 108.4 . . ?
C65 C16 C14 108.5(10) . . ?
C65 C16 H16C 110.0 . . ?
C65 C16 H16D 110.0 . . ?
C16 C65 H65A 110.9 . . ?
C16 C65 H65B 110.9 . . ?
C16 C65 C17 104(3) . . ?
H65A C65 H65B 109.0 . . ?
C17 C65 H65A 110.9 . . ?
C17 C65 H65B 110.9 . . ?
C13 C17 H17A 109.1 . . ?
C13 C17 H17B 109.1 . . ?
C65 C17 C13 112(3) . . ?
C65 C17 H17A 109.1 . . ?
C65 C17 H17B 109.1 . . ?
H17A C17 H17B 107.8 . . ?
H18A C18 H18B 108.2 . . ?
C39 C18 H18A 109.7 . . ?
C39 C18 H18B 109.7 . . ?
C154 C18 H18A 109.7 . . ?
C154 C18 H18B 109.7 . . ?
C154 C18 C39 110(3) . . ?
S0Y C39 H39 111.0 . . ?
C18 C39 S0Y 108(2) . . ?
C18 C39 H39 111.0 . . ?
C18 C39 C72 108(3) . . ?
C72 C39 S0Y 108(2) . . ?
C72 C39 H39 111.0 . . ?
C39 C72 H72A 109.2 . . ?
C39 C72 H72B 109.2 . . ?
H72A C72 H72B 107.9 . . ?
C95 C72 C39 112(3) . . ?
C95 C72 H72A 109.2 . . ?
C95 C72 H72B 109.2 . . ?
C72 C95 H95A 111.4 . . ?
C72 C95 H95B 111.4 . . ?
C72 C95 C251 102(3) . . ?
H95A C95 H95B 109.3 . . ?
C251 C95 H95A 111.4 . . ?
C251 C95 H95B 111.4 . . ?
C18 C154 H15E 110.5 . . ?
C18 C154 H15F 110.5 . . ?
H15E C154 H15F 108.7 . . ?
C251 C154 C18 106(3) . . ?
C251 C154 H15E 110.5 . . ?
C251 C154 H15F 110.5 . . ?
C95 C251 H25A 110.7 . . ?
C95 C251 H25B 110.7 . . ?
C154 C251 C95 105(3) . . ?
C154 C251 H25A 110.7 . . ?
C154 C251 H25B 110.7 . . ?
H25A C251 H25B 108.8 . . ?
S0Z C20 H20 107.8 . . ?
C63 C20 S0Z 117(2) . . ?
C63 C20 H20 107.8 . . ?
C63 C20 C21 104(3) . . ?
C21 C20 S0Z 112(2) . . ?
C21 C20 H20 107.7 . . ?
C20 C63 H63A 109.5 . . ?
C20 C63 H63B 109.5 . . ?
C20 C63 C109 111(3) . . ?
H63A C63 H63B 108.1 . . ?
C109 C63 H63A 109.5 . . ?
C109 C63 H63B 109.5 . . ?
C20 C21 H21A 109.7 . . ?
C20 C21 H21B 109.7 . . ?
C20 C21 C22 110(3) . . ?
H21A C21 H21B 108.2 . . ?
C22 C21 H21A 109.7 . . ?
C22 C21 H21B 109.7 . . ?
C63 C109 H10C 109.4 . . ?
C63 C109 H10D 109.4 . . ?
H10C C109 H10D 108.0 . . ?
C83 C109 C63 111(3) . . ?
C83 C109 H10C 109.4 . . ?
C83 C109 H10D 109.4 . . ?
C21 C22 H22A 109.5 . . ?
C21 C22 H22B 109.5 . . ?
H22A C22 H22B 108.1 . . ?
C83 C22 C21 111(3) . . ?
C83 C22 H22A 109.5 . . ?
C83 C22 H22B 109.5 . . ?
C109 C83 C22 102(3) . . ?
C109 C83 H83A 111.4 . . ?
C109 C83 H83B 111.4 . . ?
C22 C83 H83A 111.4 . . ?
C22 C83 H83B 111.4 . . ?
H83A C83 H83B 109.2 . . ?
H26A C26 H26B 108.4 . . ?
C46 C26 H26A 110.0 . . ?
C46 C26 H26B 110.0 . . ?
C27 C26 H26A 110.0 . . ?
C27 C26 H26B 110.0 . . ?
C27 C26 C46 108(3) . . ?
C26 C46 H46A 110.0 . . ?
C26 C46 H46B 110.0 . . ?
H46A C46 H46B 108.4 . . ?
C24 C46 C26 108(2) . . ?
C24 C46 H46A 110.0 . . ?
C24 C46 H46B 110.0 . . ?
S014 C24 H24 110.5 . . ?
C46 C24 S014 107.8(18) . . ?
C46 C24 H24 110.5 . . ?
C46 C24 C75 110(3) . . ?
C75 C24 S014 107.1(19) . . ?
C75 C24 H24 110.5 . . ?
C24 C75 H75B 110.1 . . ?
C24 C75 H75A 110.1 . . ?
C24 C75 C35 108(3) . . ?
H75B C75 H75A 108.4 . . ?
C35 C75 H75B 110.1 . . ?
C35 C75 H75A 110.1 . . ?
C75 C35 H35A 110.0 . . ?
C75 C35 H35B 110.0 . . ?
H35A C35 H35B 108.4 . . ?
C27 C35 C75 109(2) . . ?
C27 C35 H35A 110.0 . . ?
C27 C35 H35B 110.0 . . ?
C26 C27 C35 113(3) . . ?
C26 C27 H27A 108.9 . . ?
C26 C27 H27B 108.9 . . ?
C35 C27 H27A 108.9 . . ?
C35 C27 H27B 108.9 . . ?
H27A C27 H27B 107.7 . . ?
S015 C28 H28 110.2 . . ?
C34 C28 S015 106(2) . . ?
C34 C28 H28 110.2 . . ?
C31 C28 S015 108(2) . . ?
C31 C28 H28 110.2 . . ?
C31 C28 C34 112(3) . . ?
C28 C34 H34A 110.7 . . ?
C28 C34 H34B 110.7 . . ?
H34A C34 H34B 108.8 . . ?
C36 C34 C28 105(3) . . ?
C36 C34 H34A 110.7 . . ?
C36 C34 H34B 110.7 . . ?
C28 C31 H31A 107.8 . . ?
C28 C31 H31B 107.8 . . ?
C28 C31 C37 118(3) . . ?
H31A C31 H31B 107.1 . . ?
C37 C31 H31A 107.8 . . ?
C37 C31 H31B 107.8 . . ?
C34 C36 H36A 110.6 . . ?
C34 C36 H36B 110.6 . . ?
H36A C36 H36B 108.8 . . ?
C40 C36 C34 106(3) . . ?
C40 C36 H36A 110.6 . . ?
C40 C36 H36B 110.6 . . ?
C31 C37 H37A 109.3 . . ?
C31 C37 H37B 109.3 . . ?
C31 C37 C40 112(4) . . ?
H37A C37 H37B 107.9 . . ?
C40 C37 H37A 109.3 . . ?
C40 C37 H37B 109.3 . . ?
C36 C40 H40A 110.3 . . ?
C36 C40 H40B 110.3 . . ?
C37 C40 C36 107(3) . . ?
C37 C40 H40A 110.3 . . ?
C37 C40 H40B 110.3 . . ?
H40A C40 H40B 108.5 . . ?
H41A C41 H41B 108.4 . . ?
C64 C41 H41A 110.0 . . ?
C64 C41 H41B 110.0 . . ?
C115 C41 H41A 110.0 . . ?
C115 C41 H41B 110.0 . . ?
C115 C41 C64 108.5(9) . . ?
S01F C64 H64 109.5 . . ?
C41 C64 S01F 112(3) . . ?
C41 C64 H64 109.5 . . ?
C151 C64 S01F 108(3) . . ?
C151 C64 C41 108.0(9) . . ?
C151 C64 H64 109.5 . . ?
C64 C151 H15G 109.8 . . ?
C64 C151 H15H 109.8 . . ?
H15G C151 H15H 108.3 . . ?
C94 C151 C64 109.3(9) . . ?
C94 C151 H15G 109.8 . . ?
C94 C151 H15H 109.8 . . ?
C151 C94 H94A 109.9 . . ?
C151 C94 H94B 109.9 . . ?
C151 C94 C137 109.0(9) . . ?
H94A C94 H94B 108.3 . . ?
C137 C94 H94A 109.9 . . ?
C137 C94 H94B 109.9 . . ?
C41 C115 H11G 109.8 . . ?
C41 C115 H11H 109.8 . . ?
H11G C115 H11H 108.3 . . ?
C137 C115 C41 109.2(9) . . ?
C137 C115 H11G 109.8 . . ?
C137 C115 H11H 109.8 . . ?
H43A C43 H43B 108.4 . . ?
C54 C43 H43A 110.1 . . ?
C54 C43 H43B 110.1 . . ?
C54 C43 C97 108.1(15) . . ?
C97 C43 H43A 110.1 . . ?
C97 C43 H43B 110.1 . . ?
S017 C54 H54 109.5 . . ?
C43 C54 S017 113(2) . . ?
C43 C54 H54 109.5 . . ?
C43 C54 C44 109.0(9) . . ?
C44 C54 S017 106(2) . . ?
C44 C54 H54 109.5 . . ?
C54 C44 H44A 111.0 . . ?
C54 C44 H44B 111.0 . . ?
C54 C44 C47 103.9(16) . . ?
H44A C44 H44B 109.0 . . ?
C47 C44 H44A 111.0 . . ?
C47 C44 H44B 111.0 . . ?
C43 C97 H97B 109.9 . . ?
C43 C97 H97A 109.9 . . ?
H97B C97 H97A 108.3 . . ?
C262 C97 C43 108.9(16) . . ?
C262 C97 H97B 109.9 . . ?
C262 C97 H97A 109.9 . . ?
C44 C47 H47A 111.0 . . ?
C44 C47 H47B 111.0 . . ?
H47A C47 H47B 109.0 . . ?
C262 C47 C44 103.6(16) . . ?
C262 C47 H47A 111.0 . . ?
C262 C47 H47B 111.0 . . ?
C97 C262 H26C 111.1 . . ?
C97 C262 H26D 111.1 . . ?
C47 C262 C97 103.4(9) . . ?
C47 C262 H26C 111.1 . . ?
C47 C262 H26D 111.1 . . ?
H26C C262 H26D 109.0 . . ?
S01E C48 H48 112.7 . . ?
C50 C48 S01E 104.9(15) . . ?
C50 C48 H48 112.7 . . ?
C49 C48 S01E 106.9(16) . . ?
C49 C48 H48 112.7 . . ?
C49 C48 C50 106.5(13) . . ?
C48 C50 H50A 110.0 . . ?
C48 C50 H50B 110.0 . . ?
C48 C50 C284 108.5(9) . . ?
H50A C50 H50B 108.4 . . ?
C284 C50 H50A 110.0 . . ?
C284 C50 H50B 110.0 . . ?
C48 C49 H49A 110.0 . . ?
C48 C49 H49B 110.0 . . ?
C48 C49 C107 108.5(9) . . ?
H49A C49 H49B 108.4 . . ?
C107 C49 H49A 110.0 . . ?
C107 C49 H49B 110.0 . . ?
H10E C103 H10F 108.3 . . ?
C107 C103 H10E 109.8 . . ?
C107 C103 H10F 109.8 . . ?
C284 C103 H10E 109.8 . . ?
C284 C103 H10F 109.8 . . ?
C284 C103 C107 109.2(9) . . ?
C49 C107 H10G 110.1 . . ?
C49 C107 H10H 110.1 . . ?
C103 C107 C49 107.9(9) . . ?
C103 C107 H10G 110.1 . . ?
C103 C107 H10H 110.1 . . ?
H10G C107 H10H 108.4 . . ?
C50 C284 H28A 110.1 . . ?
C50 C284 H28B 110.1 . . ?
C103 C284 C50 108.0(9) . . ?
C103 C284 H28A 110.1 . . ?
C103 C284 H28B 110.1 . . ?
H28A C284 H28B 108.4 . . ?
H56A C56 H56B 108.5 . . ?
C51 C56 H56A 110.2 . . ?
C51 C56 H56B 110.2 . . ?
C51 C56 C69 108(3) . . ?
C69 C56 H56A 110.2 . . ?
C69 C56 H56B 110.2 . . ?
S10 C51 H51 109.9 . . ?
C56 C51 S10 106(2) . . ?
C56 C51 H51 109.9 . . ?
C56 C51 C58 114(3) . . ?
C58 C51 S10 107(2) . . ?
C58 C51 H51 109.9 . . ?
C51 C58 H58A 109.8 . . ?
C51 C58 H58B 109.8 . . ?
H58A C58 H58B 108.2 . . ?
C61 C58 C51 110(3) . . ?
C61 C58 H58A 109.8 . . ?
C61 C58 H58B 109.8 . . ?
H62A C62 H62B 108.4 . . ?
C69 C62 H62A 110.0 . . ?
C69 C62 H62B 110.0 . . ?
C69 C62 C61 109(4) . . ?
C61 C62 H62A 110.0 . . ?
C61 C62 H62B 110.0 . . ?
C56 C69 H69B 108.7 . . ?
C56 C69 H69A 108.7 . . ?
C62 C69 C56 114(3) . . ?
C62 C69 H69B 108.7 . . ?
C62 C69 H69A 108.7 . . ?
H69B C69 H69A 107.6 . . ?
C58 C61 C62 113(3) . . ?
C58 C61 H61A 109.0 . . ?
C58 C61 H61B 109.0 . . ?
C62 C61 H61A 109.0 . . ?
C62 C61 H61B 109.0 . . ?
H61A C61 H61B 107.8 . . ?
S12 C74 H74 105.8 . . ?
C70 C74 S12 108.7(17) . . ?
C70 C74 H74 105.8 . . ?
C166 C74 S12 118.7(18) . . ?
C166 C74 H74 105.8 . . ?
C166 C74 C70 111.3(9) . . ?
C74 C70 H70A 109.9 . . ?
C74 C70 H70B 109.9 . . ?
C74 C70 C76 108.8(9) . . ?
H70A C70 H70B 108.3 . . ?
C76 C70 H70A 109.9 . . ?
C76 C70 H70B 109.9 . . ?
C70 C76 H76A 110.1 . . ?
C70 C76 H76B 110.1 . . ?
H76A C76 H76B 108.4 . . ?
C78 C76 C70 108.2(9) . . ?
C78 C76 H76A 110.1 . . ?
C78 C76 H76B 110.1 . . ?
C76 C78 H78A 111.0 . . ?
C76 C78 H78B 111.0 . . ?
C76 C78 C173 104.0(12) . . ?
H78A C78 H78B 109.0 . . ?
C173 C78 H78A 111.0 . . ?
C173 C78 H78B 111.0 . . ?
C74 C166 H16E 110.0 . . ?
C74 C166 H16F 110.0 . . ?
C74 C166 C173 108.6(9) . . ?
H16E C166 H16F 108.3 . . ?
C173 C166 H16E 110.0 . . ?
C173 C166 H16F 110.0 . . ?
C78 C173 C166 107.8(9) . . ?
C78 C173 H17C 110.2 . . ?
C78 C173 H17D 110.2 . . ?
C166 C173 H17C 110.2 . . ?
C166 C173 H17D 110.2 . . ?
H17C C173 H17D 108.5 . . ?
H82B C82 H82A 108.0 . . ?
C84 C82 H82B 109.4 . . ?
C84 C82 H82A 109.4 . . ?
C84 C82 C86 111.0(7) . . ?
C86 C82 H82B 109.4 . . ?
C86 C82 H82A 109.4 . . ?
C82 C84 H84C 108.6 . . ?
C82 C84 H84D 108.6 . . ?
C82 C84 H84B 108.9 . . ?
C82 C84 H84A 108.9 . . ?
C82 C84 C155 114.8(11) . . ?
C82 C84 C129 113.2(9) . . ?
H84C C84 H84D 107.5 . . ?
H84B C84 H84A 107.8 . . ?
C155 C84 H84C 108.6 . . ?
C155 C84 H84D 108.6 . . ?
C129 C84 H84B 108.9 . . ?
C129 C84 H84A 108.9 . . ?
C82 C86 H86D 109.5 . . ?
C82 C86 H86C 109.5 . . ?
C82 C86 H86B 109.6 . . ?
C82 C86 H86A 109.6 . . ?
H86D C86 H86C 108.1 . . ?
H86B C86 H86A 108.1 . . ?
C141 C86 C82 110.8(8) . . ?
C141 C86 H86D 109.5 . . ?
C141 C86 H86C 109.5 . . ?
C147 C86 C82 110.4(9) . . ?
C147 C86 H86B 109.6 . . ?
C147 C86 H86A 109.6 . . ?
C86 C141 H14C 110.9 . . ?
C86 C141 H14D 110.9 . . ?
C86 C141 C275 104.3(14) . . ?
H14C C141 H14D 108.9 . . ?
C275 C141 H14C 110.9 . . ?
C275 C141 H14D 110.9 . . ?
C84 C155 H15I 110.0 . . ?
C84 C155 H15J 110.0 . . ?
C84 C155 C275 108.6(9) . . ?
H15I C155 H15J 108.3 . . ?
C275 C155 H15I 110.0 . . ?
C275 C155 H15J 110.0 . . ?
S1A C275 H275 103.9 . . ?
C141 C275 S1A 118.5(13) . . ?
C141 C275 C155 108.2(9) . . ?
C141 C275 H275 103.9 . . ?
C155 C275 S1A 116.6(12) . . ?
C155 C275 H275 103.9 . . ?
S1 C87 H87 101.4 . . ?
C129 C87 S1 125(3) . . ?
C129 C87 H87 101.4 . . ?
C129 C87 C147 106.7(9) . . ?
C147 C87 S1 116(3) . . ?
C147 C87 H87 101.4 . . ?
C84 C129 C87 107.6(13) . . ?
C84 C129 H12H 110.2 . . ?
C84 C129 H12G 110.2 . . ?
C87 C129 H12H 110.2 . . ?
C87 C129 H12G 110.2 . . ?
H12H C129 H12G 108.5 . . ?
C86 C147 C87 103.0(13) . . ?
C86 C147 H14E 111.2 . . ?
C86 C147 H14F 111.2 . . ?
C87 C147 H14E 111.2 . . ?
C87 C147 H14F 111.2 . . ?
H14E C147 H14F 109.1 . . ?
S01I C88 H88 112.5 . . ?
C196 C88 S01I 105.2(16) . . ?
C196 C88 H88 112.5 . . ?
C226 C88 S01I 105.2(16) . . ?
C226 C88 H88 112.5 . . ?
C226 C88 C196 108.3(10) . . ?
H12J C128 H12I 108.4 . . ?
C135 C128 H12J 110.0 . . ?
C135 C128 H12I 110.0 . . ?
C135 C128 C99 108.4(10) . . ?
C99 C128 H12J 110.0 . . ?
C99 C128 H12I 110.0 . . ?
C128 C135 H13G 110.0 . . ?
C128 C135 H13H 110.0 . . ?
C128 C135 C226 108.6(10) . . ?
H13G C135 H13H 108.3 . . ?
C226 C135 H13G 110.0 . . ?
C226 C135 H13H 110.0 . . ?
C128 C99 H99A 110.1 . . ?
C128 C99 H99B 110.1 . . ?
C128 C99 C196 107.9(10) . . ?
H99A C99 H99B 108.4 . . ?
C196 C99 H99A 110.1 . . ?
C196 C99 H99B 110.1 . . ?
C88 C196 C99 108.2(10) . . ?
C88 C196 H19A 110.1 . . ?
C88 C196 H19B 110.1 . . ?
C99 C196 H19A 110.1 . . ?
C99 C196 H19B 110.1 . . ?
H19A C196 H19B 108.4 . . ?
C88 C226 H22C 110.0 . . ?
C88 C226 H22D 110.0 . . ?
C135 C226 C88 108.3(10) . . ?
C135 C226 H22C 110.0 . . ?
C135 C226 H22D 110.0 . . ?
H22C C226 H22D 108.4 . . ?
C94 C137 H13I 109.8 . . ?
C94 C137 H13J 109.8 . . ?
C115 C137 C94 109.2(9) . . ?
C115 C137 H13I 109.8 . . ?
C115 C137 H13J 109.8 . . ?
H13I C137 H13J 108.3 . . ?
S018 C4 H4 111.3 . . ?
C98 C4 S018 107(2) . . ?
C98 C4 H4 111.3 . . ?
C38 C4 S018 107(2) . . ?
C38 C4 H4 111.3 . . ?
C38 C4 C98 109(3) . . ?
C4 C98 H98A 109.9 . . ?
C4 C98 H98B 109.9 . . ?
C4 C98 C100 109(2) . . ?
H98A C98 H98B 108.3 . . ?
C100 C98 H98A 109.9 . . ?
C100 C98 H98B 109.9 . . ?
C4 C38 H38A 110.6 . . ?
C4 C38 H38B 110.6 . . ?
C4 C38 C55 106(2) . . ?
H38A C38 H38B 108.8 . . ?
C55 C38 H38A 110.6 . . ?
C55 C38 H38B 110.6 . . ?
H93A C93 H93B 108.9 . . ?
C100 C93 H93A 110.9 . . ?
C100 C93 H93B 110.9 . . ?
C100 C93 C55 104(2) . . ?
C55 C93 H93A 110.9 . . ?
C55 C93 H93B 110.9 . . ?
C98 C100 C93 108(3) . . ?
C98 C100 H10I 110.1 . . ?
C98 C100 H10J 110.1 . . ?
C93 C100 H10I 110.1 . . ?
C93 C100 H10J 110.1 . . ?
H10I C100 H10J 108.4 . . ?
C38 C55 C93 105(2) . . ?
C38 C55 H55A 110.8 . . ?
C38 C55 H55B 110.8 . . ?
C93 C55 H55A 110.8 . . ?
C93 C55 H55B 110.8 . . ?
H55A C55 H55B 108.9 . . ?

loop_
_geom_bond_atom_site_label_1
_geom_bond_atom_site_label_2
_geom_bond_distance
_geom_bond_site_symmetry_2
_geom_bond_publ_flag
Au01 Au02 3.0438(17) . ?
Au01 Au03 2.9710(18) . ?
Au01 Au05 2.7536(16) . ?
Au01 Au06 2.8028(18) . ?
Au01 Au09 3.0273(16) . ?
Au01 Au0B 2.7027(17) . ?
Au01 Au0C 2.7233(17) . ?
Au01 Au0D 3.0279(19) . ?
Au01 Au0E 2.7520(19) . ?
Au01 Au0F 2.9682(18) . ?
Au01 Au0H 2.7392(16) . ?
Au02 Au03 2.7232(16) . ?
Au02 Au04 2.7419(16) . ?
Au02 Au06 2.8881(16) . ?
Au02 Au07 2.7090(19) . ?
Au02 Au08 2.7727(16) . ?
Au02 Au09 2.8648(19) . ?
Au02 Au0C 2.9099(19) . ?
Au02 Au0L 3.2049(19) . ?
Au02 Au0M 2.6324(17) . ?
Au03 Au04 2.7370(17) . ?
Au03 Au06 2.8845(16) . ?
Au03 Au07 2.8117(17) . ?
Au03 Au0H 2.9681(19) . ?
Au03 S0Y 2.331(7) . ?
Au04 Au07 2.7612(18) . ?
Au04 Au0C 3.017(2) . ?
Au04 Au0O 3.0146(17) . ?
Au04 Au0Q 2.9099(17) . ?
Au04 S015 2.393(7) . ?
Au05 Au06 2.7631(19) . ?
Au05 Au08 3.0938(18) . ?
Au05 Au09 2.9949(17) . ?
Au05 Au0A 2.6979(16) . ?
Au05 Au0B 2.7906(17) . ?
Au05 Au0D 2.8972(19) . ?
Au05 Au0G 3.0058(18) . ?
Au05 Au0I 2.7813(17) . ?
Au05 Au0J 2.8589(19) . ?
Au06 Au08 2.9880(16) . ?
Au06 Au0B 2.7472(18) . ?
Au06 Au0L 3.2799(18) . ?
Au06 S11 2.392(9) . ?
Au07 Au0L 2.8978(17) . ?
Au07 Au0R 3.0366(17) . ?
Au07 P01A 2.276(9) . ?
Au08 Au09 2.7329(19) . ?
Au08 Au0I 3.050(2) . ?
Au08 Au0L 2.983(2) . ?
Au08 Au0M 2.8441(18) . ?
Au08 S13 2.373(8) . ?
Au09 Au0C 2.8984(16) . ?
Au09 Au0I 3.1393(17) . ?
Au09 Au0M 2.755(2) . ?
Au09 Au0W 3.3066(19) . ?
Au09 S10 2.384(8) . ?
Au0A Au0I 2.7752(18) . ?
Au0A Au0J 2.730(2) . ?
Au0A Au0K 3.2849(18) . ?
Au0A Au0N 2.9206(18) . ?
Au0A Au0U 3.0096(19) . ?
Au0A S016 2.351(8) . ?
Au0B Au0F 2.9089(19) . ?
Au0B Au0G 2.975(2) . ?
Au0B Au0K 3.1975(17) . ?
Au0B Au0P 3.0409(17) . ?
Au0B S0X 2.364(7) . ?
Au0C Au0E 2.711(2) . ?
Au0C Au0H 2.7676(18) . ?
Au0C Au0Q 3.3097(19) . ?
Au0C S014 2.367(8) . ?
Au0D Au0E 2.8851(17) . ?
Au0D Au0F 2.6812(18) . ?
Au0D Au0G 2.7053(18) . ?
Au0D Au0J 2.9888(17) . ?
Au0D Au0T 3.1771(19) . ?
Au0D Au0V 3.035(2) . ?
Au0D S10 2.396(8) . ?
Au0E Au0F 2.8768(18) . ?
Au0E Au0H 2.733(2) . ?
Au0E Au0T 3.096(2) . ?
Au0E S017 2.346(9) . ?
Au0F Au0G 2.6903(18) . ?
Au0F Au0P 3.302(2) . ?
Au0F Au0T 3.043(2) . ?
Au0F S1 2.337(13) . ?
Au0F S1A 2.381(13) . ?
Au0G Au0J 2.8843(18) . ?
Au0G Au0S 3.2485(18) . ?
Au0G Au0V 3.133(2) . ?
Au0G S12 2.364(8) . ?
Au0H Au0O 2.9540(18) . ?
Au0H Au0P 2.965(2) . ?
Au0H S0Z 2.388(7) . ?
Au0I Au0J 2.698(2) . ?
Au0I Au0N 2.875(2) . ?
Au0I S01E 2.394(8) . ?
Au0J Au0S 3.0644(18) . ?
Au0J Au0V 3.205(2) . ?
Au0J S01D 2.367(10) . ?
Au0K S0X 2.306(8) . ?
Au0K S016 2.284(8) . ?
Au0L S11 2.313(8) . ?
Au0L S01C 2.309(9) . ?
Au0M Au0Q 3.0671(18) . ?
Au0M Au0R 2.943(2) . ?
Au0M Au0W 2.919(2) . ?
Au0M S01I 2.385(11) . ?
Au0N S13 2.291(8) . ?
Au0N S019 2.283(9) . ?
Au0O S0Z 2.302(8) . ?
Au0O S015 2.288(9) . ?
Au0P S0Y 2.319(8) . ?
Au0P S1 2.338(13) . ?
Au0P S1A 2.299(13) . ?
Au0Q S014 2.284(9) . ?
Au0Q S018 2.316(10) . ?
Au0R S018 2.297(8) . ?
Au0R S01C 2.283(9) . ?
Au0S S12 2.293(10) . ?
Au0S S01B 2.277(9) . ?
Au0T S017 2.292(8) . ?
Au0T S01F 2.291(11) . ?
Au0U S019 2.323(10) . ?
Au0U S01B 2.311(10) . ?
Au0V S01D 2.290(10) . ?
Au0V S01F 2.292(12) . ?
Au0W S01E 2.262(9) . ?
Au0W S01I 2.294(12) . ?
S0X C01Q 1.80(3) . ?
S0Y C39 1.77(4) . ?
S0Z C20 1.80(4) . ?
S10 C51 1.81(3) . ?
S11 C7 1.84(3) . ?
S12 C74 1.80(2) . ?
S13 C45 1.89(3) . ?
S014 C24 1.94(3) . ?
S015 C28 1.90(3) . ?
S016 C19 1.91(3) . ?
S017 C54 1.88(3) . ?
S018 C4 1.78(3) . ?
S019 C33 1.82(3) . ?
P01A C25 1.745(15) . ?
P01A C30 1.751(17) . ?
P01A C66 1.755(18) . ?
S01B C11 1.81(3) . ?
S01C C92 1.90(3) . ?
S01D C80 1.81(4) . ?
S01E C48 1.94(3) . ?
S01F C64 1.775(10) . ?
Cl1G C132 1.76(4) . ?
S01I C88 1.792(10) . ?
Cl1J C132 1.73(4) . ?
O01M C25 1.363(10) . ?
O01M C101 1.372(10) . ?
O01N C66 1.369(10) . ?
O01N C126 1.359(10) . ?
O01O C30 1.362(10) . ?
O01O C77 1.366(10) . ?
C01Q H01Q 1.0000 . ?
C01Q C52 1.542(10) . ?
C01Q C246 1.540(10) . ?
C25 C68 1.361(10) . ?
C30 C79 1.367(10) . ?
C66 C71 1.356(10) . ?
C68 H68 0.9500 . ?
C68 C90 1.431(10) . ?
C71 H71 0.9500 . ?
C71 C73 1.430(10) . ?
C73 H73 0.9500 . ?
C73 C126 1.355(10) . ?
C77 H77 0.9500 . ?
C77 C106 1.358(10) . ?
C79 H79 0.9500 . ?
C79 C106 1.429(10) . ?
C90 H90 0.9500 . ?
C90 C101 1.362(10) . ?
C101 H101 0.9500 . ?
C106 H106 0.9500 . ?
C126 H126 0.9500 . ?
C132 H13K 0.9900 . ?
C132 H13L 0.9900 . ?
C15 H15A 0.9900 . ?
C15 H15B 0.9900 . ?
C15 C96 1.540(10) . ?
C15 C246 1.542(10) . ?
C52 H52A 0.9900 . ?
C52 H52B 0.9900 . ?
C52 C91 1.535(10) . ?
C91 H91A 0.9900 . ?
C91 H91B 0.9900 . ?
C91 C96 1.538(10) . ?
C96 H96A 0.9900 . ?
C96 H96B 0.9900 . ?
C246 H24A 0.9900 . ?
C246 H24B 0.9900 . ?
S1 C87 1.802(10) . ?
S1A C275 1.792(10) . ?
C33 H33 1.0000 . ?
C33 C2 1.536(10) . ?
C33 C1 1.533(10) . ?
C2 H2A 0.9900 . ?
C2 H2B 0.9900 . ?
C2 C122 1.533(10) . ?
C1 H1A 0.9900 . ?
C1 H1B 0.9900 . ?
C1 C85 1.530(10) . ?
C85 H85A 0.9900 . ?
C85 H85B 0.9900 . ?
C85 C119 1.540(10) . ?
C119 H11A 0.9900 . ?
C119 H11B 0.9900 . ?
C119 C122 1.537(10) . ?
C122 H12A 0.9900 . ?
C122 H12B 0.9900 . ?
C45 H45 1.0000 . ?
C45 C59 1.540(10) . ?
C45 C67 1.541(10) . ?
C59 H59A 0.9900 . ?
C59 H59B 0.9900 . ?
C59 C163 1.540(10) . ?
C67 H67B 0.9900 . ?
C67 H67A 0.9900 . ?
C67 C136 1.541(10) . ?
C3 H3A 0.9900 . ?
C3 H3B 0.9900 . ?
C3 C136 1.540(10) . ?
C3 C163 1.539(10) . ?
C136 H13A 0.9900 . ?
C136 H13B 0.9900 . ?
C163 H16A 0.9900 . ?
C163 H16B 0.9900 . ?
C53 H53A 0.9900 . ?
C53 H53B 0.9900 . ?
C53 C92 1.535(10) . ?
C53 C6 1.536(10) . ?
C57 H57A 0.9900 . ?
C57 H57B 0.9900 . ?
C57 C5 1.540(10) . ?
C57 C124 1.543(10) . ?
C5 H5A 0.9900 . ?
C5 H5B 0.9900 . ?
C5 C92 1.535(10) . ?
C92 H92 1.0000 . ?
C6 H6A 0.9900 . ?
C6 H6B 0.9900 . ?
C6 C124 1.541(10) . ?
C124 H12C 0.9900 . ?
C124 H12D 0.9900 . ?
C12 H12F 0.9900 . ?
C12 H12E 0.9900 . ?
C12 C7 1.540(10) . ?
C12 C8 1.538(10) . ?
C7 H7 1.0000 . ?
C7 C89 1.536(10) . ?
C42 H42B 0.9900 . ?
C42 H42A 0.9900 . ?
C42 C81 1.541(10) . ?
C42 C89 1.537(10) . ?
C81 H81B 0.9900 . ?
C81 H81A 0.9900 . ?
C81 C8 1.532(10) . ?
C89 H89A 0.9900 . ?
C89 H89B 0.9900 . ?
C8 H8A 0.9900 . ?
C8 H8B 0.9900 . ?
C19 H19 1.0000 . ?
C19 C23 1.541(10) . ?
C19 C110 1.545(10) . ?
C23 H23B 0.9900 . ?
C23 H23A 0.9900 . ?
C23 C29 1.538(10) . ?
C29 H29A 0.9900 . ?
C29 H29B 0.9900 . ?
C29 C60 1.538(10) . ?
C32 H32A 0.9900 . ?
C32 H32B 0.9900 . ?
C32 C110 1.545(10) . ?
C32 C60 1.538(10) . ?
C110 H11C 0.9900 . ?
C110 H11D 0.9900 . ?
C60 H60B 0.9900 . ?
C60 H60A 0.9900 . ?
C80 H80 1.0000 . ?
C80 C113 1.542(10) . ?
C80 C134 1.540(10) . ?
C9 H9A 0.9900 . ?
C9 H9B 0.9900 . ?
C9 C134 1.544(10) . ?
C9 C10 1.539(10) . ?
C113 H11F 0.9900 . ?
C113 H11E 0.9900 . ?
C113 C156 1.541(10) . ?
C134 H13C 0.9900 . ?
C134 H13D 0.9900 . ?
C156 H15C 0.9900 . ?
C156 H15D 0.9900 . ?
C156 C10 1.541(10) . ?
C10 H10A 0.9900 . ?
C10 H10B 0.9900 . ?
C11 H11 1.0000 . ?
C11 C13 1.541(10) . ?
C11 C14 1.537(10) . ?
C13 H13E 0.9900 . ?
C13 H13F 0.9900 . ?
C13 C17 1.546(10) . ?
C14 H14A 0.9900 . ?
C14 H14B 0.9900 . ?
C14 C16 1.544(10) . ?
C16 H16C 0.9900 . ?
C16 H16D 0.9900 . ?
C16 C65 1.535(10) . ?
C65 H65A 0.9900 . ?
C65 H65B 0.9900 . ?
C65 C17 1.541(10) . ?
C17 H17A 0.9900 . ?
C17 H17B 0.9900 . ?
C18 H18A 0.9900 . ?
C18 H18B 0.9900 . ?
C18 C39 1.542(10) . ?
C18 C154 1.540(10) . ?
C39 H39 1.0000 . ?
C39 C72 1.545(10) . ?
C72 H72A 0.9900 . ?
C72 H72B 0.9900 . ?
C72 C95 1.535(10) . ?
C95 H95A 0.9900 . ?
C95 H95B 0.9900 . ?
C95 C251 1.542(10) . ?
C154 H15E 0.9900 . ?
C154 H15F 0.9900 . ?
C154 C251 1.539(10) . ?
C251 H25A 0.9900 . ?
C251 H25B 0.9900 . ?
C20 H20 1.0000 . ?
C20 C63 1.535(10) . ?
C20 C21 1.537(10) . ?
C63 H63A 0.9900 . ?
C63 H63B 0.9900 . ?
C63 C109 1.541(10) . ?
C21 H21A 0.9900 . ?
C21 H21B 0.9900 . ?
C21 C22 1.539(10) . ?
C109 H10C 0.9900 . ?
C109 H10D 0.9900 . ?
C109 C83 1.534(10) . ?
C22 H22A 0.9900 . ?
C22 H22B 0.9900 . ?
C22 C83 1.535(10) . ?
C83 H83A 0.9900 . ?
C83 H83B 0.9900 . ?
C26 H26A 0.9900 . ?
C26 H26B 0.9900 . ?
C26 C46 1.540(10) . ?
C26 C27 1.533(10) . ?
C46 H46A 0.9900 . ?
C46 H46B 0.9900 . ?
C46 C24 1.534(10) . ?
C24 H24 1.0000 . ?
C24 C75 1.538(10) . ?
C75 H75B 0.9900 . ?
C75 H75A 0.9900 . ?
C75 C35 1.539(10) . ?
C35 H35A 0.9900 . ?
C35 H35B 0.9900 . ?
C35 C27 1.535(10) . ?
C27 H27A 0.9900 . ?
C27 H27B 0.9900 . ?
C28 H28 1.0000 . ?
C28 C34 1.61(4) . ?
C28 C31 1.42(4) . ?
C34 H34A 0.9900 . ?
C34 H34B 0.9900 . ?
C34 C36 1.58(5) . ?
C31 H31A 0.9900 . ?
C31 H31B 0.9900 . ?
C31 C37 1.46(5) . ?
C36 H36A 0.9900 . ?
C36 H36B 0.9900 . ?
C36 C40 1.58(5) . ?
C37 H37A 0.9900 . ?
C37 H37B 0.9900 . ?
C37 C40 1.56(5) . ?
C40 H40A 0.9900 . ?
C40 H40B 0.9900 . ?
C41 H41A 0.9900 . ?
C41 H41B 0.9900 . ?
C41 C64 1.541(10) . ?
C41 C115 1.530(10) . ?
C64 H64 1.0000 . ?
C64 C151 1.534(10) . ?
C151 H15G 0.9900 . ?
C151 H15H 0.9900 . ?
C151 C94 1.528(10) . ?
C94 H94A 0.9900 . ?
C94 H94B 0.9900 . ?
C94 C137 1.530(10) . ?
C115 H11G 0.9900 . ?
C115 H11H 0.9900 . ?
C115 C137 1.529(10) . ?
C43 H43A 0.9900 . ?
C43 H43B 0.9900 . ?
C43 C54 1.533(10) . ?
C43 C97 1.541(10) . ?
C54 H54 1.0000 . ?
C54 C44 1.539(10) . ?
C44 H44A 0.9900 . ?
C44 H44B 0.9900 . ?
C44 C47 1.546(10) . ?
C97 H97B 0.9900 . ?
C97 H97A 0.9900 . ?
C97 C262 1.539(10) . ?
C47 H47A 0.9900 . ?
C47 H47B 0.9900 . ?
C47 C262 1.531(10) . ?
C262 H26C 0.9900 . ?
C262 H26D 0.9900 . ?
C48 H48 1.0000 . ?
C48 C50 1.529(10) . ?
C48 C49 1.520(10) . ?
C50 H50A 0.9900 . ?
C50 H50B 0.9900 . ?
C50 C284 1.541(10) . ?
C49 H49A 0.9900 . ?
C49 H49B 0.9900 . ?
C49 C107 1.546(10) . ?
C103 H10E 0.9900 . ?
C103 H10F 0.9900 . ?
C103 C107 1.533(10) . ?
C103 C284 1.531(10) . ?
C107 H10G 0.9900 . ?
C107 H10H 0.9900 . ?
C284 H28A 0.9900 . ?
C284 H28B 0.9900 . ?
C56 H56A 0.9900 . ?
C56 H56B 0.9900 . ?
C56 C51 1.48(3) . ?
C56 C69 1.55(4) . ?
C51 H51 1.0000 . ?
C51 C58 1.54(4) . ?
C58 H58A 0.9900 . ?
C58 H58B 0.9900 . ?
C58 C61 1.48(4) . ?
C62 H62A 0.9900 . ?
C62 H62B 0.9900 . ?
C62 C69 1.50(5) . ?
C62 C61 1.51(5) . ?
C69 H69B 0.9900 . ?
C69 H69A 0.9900 . ?
C61 H61A 0.9900 . ?
C61 H61B 0.9900 . ?
C74 H74 1.0000 . ?
C74 C70 1.522(10) . ?
C74 C166 1.521(9) . ?
C70 H70A 0.9900 . ?
C70 H70B 0.9900 . ?
C70 C76 1.544(10) . ?
C76 H76A 0.9900 . ?
C76 H76B 0.9900 . ?
C76 C78 1.525(10) . ?
C78 H78A 0.9900 . ?
C78 H78B 0.9900 . ?
C78 C173 1.533(10) . ?
C166 H16E 0.9900 . ?
C166 H16F 0.9900 . ?
C166 C173 1.546(10) . ?
C173 H17C 0.9900 . ?
C173 H17D 0.9900 . ?
C82 H82B 0.9900 . ?
C82 H82A 0.9900 . ?
C82 C84 1.509(9) . ?
C82 C86 1.524(9) . ?
C84 H84C 0.9900 . ?
C84 H84D 0.9900 . ?
C84 H84B 0.9900 . ?
C84 H84A 0.9900 . ?
C84 C155 1.524(10) . ?
C84 C129 1.516(10) . ?
C86 H86D 0.9900 . ?
C86 H86C 0.9900 . ?
C86 H86B 0.9900 . ?
C86 H86A 0.9900 . ?
C86 C141 1.521(10) . ?
C86 C147 1.523(10) . ?
C141 H14C 0.9900 . ?
C141 H14D 0.9900 . ?
C141 C275 1.531(10) . ?
C155 H15I 0.9900 . ?
C155 H15J 0.9900 . ?
C155 C275 1.539(10) . ?
C275 H275 1.0000 . ?
C87 H87 1.0000 . ?
C87 C129 1.544(10) . ?
C87 C147 1.544(10) . ?
C129 H12H 0.9900 . ?
C129 H12G 0.9900 . ?
C147 H14E 0.9900 . ?
C147 H14F 0.9900 . ?
C88 H88 1.0000 . ?
C88 C196 1.544(10) . ?
C88 C226 1.543(10) . ?
C128 H12J 0.9900 . ?
C128 H12I 0.9900 . ?
C128 C135 1.542(10) . ?
C128 C99 1.544(10) . ?
C135 H13G 0.9900 . ?
C135 H13H 0.9900 . ?
C135 C226 1.542(10) . ?
C99 H99A 0.9900 . ?
C99 H99B 0.9900 . ?
C99 C196 1.545(10) . ?
C196 H19A 0.9900 . ?
C196 H19B 0.9900 . ?
C226 H22C 0.9900 . ?
C226 H22D 0.9900 . ?
C137 H13I 0.9900 . ?
C137 H13J 0.9900 . ?
C4 H4 1.0000 . ?
C4 C98 1.536(10) . ?
C4 C38 1.532(10) . ?
C98 H98A 0.9900 . ?
C98 H98B 0.9900 . ?
C98 C100 1.537(10) . ?
C38 H38A 0.9900 . ?
C38 H38B 0.9900 . ?
C38 C55 1.536(10) . ?
C93 H93A 0.9900 . ?
C93 H93B 0.9900 . ?
C93 C100 1.538(10) . ?
C93 C55 1.539(10) . ?
C100 H10I 0.9900 . ?
C100 H10J 0.9900 . ?
C55 H55A 0.9900 . ?
C55 H55B 0.9900 . ?

loop_
_geom_torsion_atom_site_label_1
_geom_torsion_atom_site_label_2
_geom_torsion_atom_site_label_3
_geom_torsion_atom_site_label_4
_geom_torsion
_geom_torsion_site_symmetry_1
_geom_torsion_site_symmetry_2
_geom_torsion_site_symmetry_3
_geom_torsion_site_symmetry_4
_geom_torsion_publ_flag
Au03 S0Y C39 C18 77(3) . . . . ?
Au03 S0Y C39 C72 -166(2) . . . . ?
Au06 S11 C7 C12 128(2) . . . . ?
Au06 S11 C7 C89 -102(2) . . . . ?
Au07 P01A C25 O01M -171.9(16) . . . . ?
Au07 P01A C25 C68 9(2) . . . . ?
Au07 P01A C30 O01O -172.7(15) . . . . ?
Au07 P01A C30 C79 8(2) . . . . ?
Au07 P01A C66 O01N 73.1(14) . . . . ?
Au07 P01A C66 C71 -109.8(19) . . . . ?
Au08 S13 C45 C59 -58(3) . . . . ?
Au08 S13 C45 C67 -177(3) . . . . ?
Au09 S10 C51 C56 73(2) . . . . ?
Au09 S10 C51 C58 -164.8(18) . . . . ?
Au0B S0X C01Q C52 154.2(16) . . . . ?
Au0B S0X C01Q C246 -90.5(18) . . . . ?
Au0D S10 C51 C56 173.0(18) . . . . ?
Au0D S10 C51 C58 -65(2) . . . . ?
Au0E S017 C54 C43 84.7(19) . . . . ?
Au0E S017 C54 C44 -155.9(16) . . . . ?
Au0F S1 C87 C129 158.6(17) . . . . ?
Au0F S1 C87 C147 -63.4(18) . . . . ?
Au0F S1A C275 C141 61.0(16) . . . . ?
Au0F S1A C275 C155 -167.0(13) . . . . ?
Au0G S12 C74 C70 -80.7(17) . . . . ?
Au0G S12 C74 C166 150.9(17) . . . . ?
Au0H S0Z C20 C63 97(3) . . . . ?
Au0H S0Z C20 C21 -142(2) . . . . ?
Au0J S01D C80 C113 -160(2) . . . . ?
Au0J S01D C80 C134 84(3) . . . . ?
Au0K S0X C01Q C52 62.2(19) . . . . ?
Au0K S0X C01Q C246 177.4(16) . . . . ?
Au0L S11 C7 C12 37(2) . . . . ?
Au0L S11 C7 C89 166(2) . . . . ?
Au0L S01C C92 C53 -174.4(18) . . . . ?
Au0L S01C C92 C5 65.4(19) . . . . ?
Au0M S01I C88 C196 152.0(17) . . . . ?
Au0M S01I C88 C226 -93.8(19) . . . . ?
Au0N S13 C45 C59 59(3) . . . . ?
Au0N S13 C45 C67 -60(3) . . . . ?
Au0N S019 C33 C2 -175.7(18) . . . . ?
Au0N S019 C33 C1 -51(2) . . . . ?
Au0O S0Z C20 C63 14(3) . . . . ?
Au0O S0Z C20 C21 134(2) . . . . ?
Au0P S0Y C39 C18 -179(2) . . . . ?
Au0P S0Y C39 C72 -63(3) . . . . ?
Au0P S1 C87 C129 65.9(19) . . . . ?
Au0P S1 C87 C147 -156.1(16) . . . . ?
Au0P S1A C275 C141 156.9(14) . . . . ?
Au0P S1A C275 C155 -71.2(15) . . . . ?
Au0Q S018 C4 C98 65(3) . . . . ?
Au0Q S018 C4 C38 -179(2) . . . . ?
Au0R S018 C4 C98 167(2) . . . . ?
Au0R S018 C4 C38 -76(2) . . . . ?
Au0R S01C C92 C53 -73(2) . . . . ?
Au0R S01C C92 C5 166.6(17) . . . . ?
Au0S S12 C74 C70 -172.0(15) . . . . ?
Au0S S12 C74 C166 60(2) . . . . ?
Au0S S01B C11 C13 171(2) . . . . ?
Au0S S01B C11 C14 -65(2) . . . . ?
Au0T S017 C54 C43 171.6(17) . . . . ?
Au0T S017 C54 C44 -69.0(18) . . . . ?
Au0T S01F C64 C41 35(2) . . . . ?
Au0T S01F C64 C151 154.2(19) . . . . ?
Au0U S019 C33 C2 80(2) . . . . ?
Au0U S019 C33 C1 -155.6(17) . . . . ?
Au0U S01B C11 C13 -79(2) . . . . ?
Au0U S01B C11 C14 45(2) . . . . ?
Au0V S01D C80 C113 -69(3) . . . . ?
Au0V S01D C80 C134 175(2) . . . . ?
Au0V S01F C64 C41 -64(2) . . . . ?
Au0V S01F C64 C151 55(2) . . . . ?
Au0W S01I C88 C196 72.1(19) . . . . ?
Au0W S01I C88 C226 -173.6(17) . . . . ?
S0X C01Q C52 C91 -179.9(17) . . . . ?
S0X C01Q C246 C15 179.1(16) . . . . ?
S0Y C39 C72 C95 -175(3) . . . . ?
S0Z C20 C63 C109 -176(2) . . . . ?
S0Z C20 C21 C22 172(3) . . . . ?
S10 C51 C58 C61 -173(2) . . . . ?
S11 C7 C89 C42 -70(3) . . . . ?
S12 C74 C70 C76 172(2) . . . . ?
S12 C74 C166 C173 -176(2) . . . . ?
S13 C45 C59 C163 178(3) . . . . ?
S13 C45 C67 C136 177(3) . . . . ?
S014 C24 C75 C35 179(2) . . . . ?
S015 C28 C34 C36 -175(2) . . . . ?
S015 C28 C31 C37 167(3) . . . . ?
S016 C19 C23 C29 -178(2) . . . . ?
S016 C19 C110 C32 -179.1(19) . . . . ?
S017 C54 C44 C47 171.8(19) . . . . ?
S018 C4 C98 C100 174(2) . . . . ?
S018 C4 C38 C55 -179(2) . . . . ?
S019 C33 C2 C122 65(3) . . . . ?
S019 C33 C1 C85 -73(3) . . . . ?
P01A C25 C68 C90 -179.3(19) . . . . ?
P01A C30 C79 C106 -180(2) . . . . ?
P01A C66 C71 C73 177.9(16) . . . . ?
S01B C11 C13 C17 -179(2) . . . . ?
S01B C11 C14 C16 178.3(18) . . . . ?
S01D C80 C113 C156 -178(3) . . . . ?
S01D C80 C134 C9 171(3) . . . . ?
S01E C48 C50 C284 178.6(19) . . . . ?
S01E C48 C49 C107 -177.1(19) . . . . ?
S01F C64 C151 C94 176(3) . . . . ?
S01I C88 C196 C99 175(2) . . . . ?
S01I C88 C226 C135 -175(2) . . . . ?
O01M C25 C68 C90 1.6(18) . . . . ?
O01N C66 C71 C73 -5(3) . . . . ?
O01O C30 C79 C106 0(2) . . . . ?
O01O C77 C106 C79 1(4) . . . . ?
C01Q C52 C91 C96 -62(3) . . . . ?
C25 P01A C30 O01O 67(2) . . . . ?
C25 P01A C30 C79 -113(2) . . . . ?
C25 P01A C66 O01N -169.5(15) . . . . ?
C25 P01A C66 C71 8(2) . . . . ?
C25 O01M C101 C90 3(3) . . . . ?
C25 C68 C90 C101 0.3(19) . . . . ?
C30 P01A C25 O01M -45(2) . . . . ?
C30 P01A C25 C68 136(2) . . . . ?
C30 P01A C66 O01N -60.2(16) . . . . ?
C30 P01A C66 C71 117(2) . . . . ?
C30 O01O C77 C106 0(3) . . . . ?
C30 C79 C106 C77 -1(3) . . . . ?
C66 P01A C25 O01M 64.0(19) . . . . ?
C66 P01A C25 C68 -115(2) . . . . ?
C66 P01A C30 O01O -40(2) . . . . ?
C66 P01A C30 C79 140(2) . . . . ?
C66 O01N C126 C73 -5(3) . . . . ?
C66 C71 C73 C126 2(3) . . . . ?
C68 C90 C101 O01M -2(3) . . . . ?
C71 C73 C126 O01N 2(4) . . . . ?
C77 O01O C30 P01A -180(2) . . . . ?
C77 O01O C30 C79 0(2) . . . . ?
C101 O01M C25 P01A 177.7(18) . . . . ?
C101 O01M C25 C68 -3(3) . . . . ?
C126 O01N C66 P01A -176.7(15) . . . . ?
C126 O01N C66 C71 5(2) . . . . ?
C52 C01Q C246 C15 -62(3) . . . . ?
C52 C91 C96 C15 59(2) . . . . ?
C96 C15 C246 C01Q 64(3) . . . . ?
C246 C01Q C52 C91 61(3) . . . . ?
C246 C15 C96 C91 -60(2) . . . . ?
S1 C87 C129 C84 75(3) . . . . ?
S1 C87 C147 C86 -74(2) . . . . ?
C33 C2 C122 C119 62(4) . . . . ?
C33 C1 C85 C119 -55(4) . . . . ?
C2 C33 C1 C85 51(4) . . . . ?
C1 C33 C2 C122 -58(4) . . . . ?
C1 C85 C119 C122 63(4) . . . . ?
C85 C119 C122 C2 -63(4) . . . . ?
C45 C59 C163 C3 64(4) . . . . ?
C45 C67 C136 C3 -60(4) . . . . ?
C59 C45 C67 C136 59(4) . . . . ?
C67 C45 C59 C163 -64(4) . . . . ?
C136 C3 C163 C59 -64(4) . . . . ?
C163 C3 C136 C67 64(4) . . . . ?
C53 C6 C124 C57 -69(4) . . . . ?
C57 C5 C92 S01C 180(2) . . . . ?
C57 C5 C92 C53 60(3) . . . . ?
C5 C57 C124 C6 67(4) . . . . ?
C92 C53 C6 C124 65(4) . . . . ?
C6 C53 C92 S01C 178(3) . . . . ?
C6 C53 C92 C5 -61(3) . . . . ?
C124 C57 C5 C92 -63(3) . . . . ?
C12 C7 C89 C42 60(4) . . . . ?
C7 C12 C8 C81 59(4) . . . . ?
C42 C81 C8 C12 -62(4) . . . . ?
C81 C42 C89 C7 -57(4) . . . . ?
C89 C42 C81 C8 57(4) . . . . ?
C8 C12 C7 S11 72(3) . . . . ?
C8 C12 C7 C89 -56(4) . . . . ?
C19 C23 C29 C60 -62(3) . . . . ?
C23 C19 C110 C32 -64(3) . . . . ?
C23 C29 C60 C32 59(3) . . . . ?
C110 C19 C23 C29 67(3) . . . . ?
C110 C32 C60 C29 -64(4) . . . . ?
C60 C32 C110 C19 64(3) . . . . ?
C80 C113 C156 C10 61(5) . . . . ?
C113 C80 C134 C9 53(4) . . . . ?
C113 C156 C10 C9 -54(5) . . . . ?
C134 C80 C113 C156 -59(4) . . . . ?
C134 C9 C10 C156 54(5) . . . . ?
C10 C9 C134 C80 -56(5) . . . . ?
C11 C13 C17 C65 -62(4) . . . . ?
C11 C14 C16 C65 62(4) . . . . ?
C13 C11 C14 C16 -56(3) . . . . ?
C14 C11 C13 C17 54(4) . . . . ?
C14 C16 C65 C17 -63(4) . . . . ?
C16 C65 C17 C13 66(3) . . . . ?
C18 C39 C72 C95 -58(4) . . . . ?
C18 C154 C251 C95 73(4) . . . . ?
C39 C18 C154 C251 -63(4) . . . . ?
C39 C72 C95 C251 67(4) . . . . ?
C72 C95 C251 C154 -73(4) . . . . ?
C154 C18 C39 S0Y 170(3) . . . . ?
C154 C18 C39 C72 54(4) . . . . ?
C20 C63 C109 C83 -65(4) . . . . ?
C20 C21 C22 C83 68(4) . . . . ?
C63 C20 C21 C22 -61(4) . . . . ?
C63 C109 C83 C22 63(4) . . . . ?
C21 C20 C63 C109 59(4) . . . . ?
C21 C22 C83 C109 -64(4) . . . . ?
C26 C46 C24 S014 180(2) . . . . ?
C26 C46 C24 C75 63(3) . . . . ?
C46 C26 C27 C35 57(3) . . . . ?
C46 C24 C75 C35 -63(3) . . . . ?
C24 C75 C35 C27 58(4) . . . . ?
C75 C35 C27 C26 -58(4) . . . . ?
C27 C26 C46 C24 -58(4) . . . . ?
C28 C34 C36 C40 65(4) . . . . ?
C28 C31 C37 C40 -50(5) . . . . ?
C34 C28 C31 C37 50(5) . . . . ?
C34 C36 C40 C37 -66(4) . . . . ?
C31 C28 C34 C36 -57(4) . . . . ?
C31 C37 C40 C36 57(5) . . . . ?
C41 C64 C151 C94 -62.0(18) . . . . ?
C41 C115 C137 C94 61.0(19) . . . . ?
C64 C41 C115 C137 -62.1(19) . . . . ?
C64 C151 C94 C137 61.2(19) . . . . ?
C151 C94 C137 C115 -60.2(19) . . . . ?
C115 C41 C64 S01F -179(3) . . . . ?
C115 C41 C64 C151 62.2(18) . . . . ?
C43 C54 C44 C47 -66(3) . . . . ?
C43 C97 C262 C47 67(3) . . . . ?
C54 C43 C97 C262 -59(3) . . . . ?
C54 C44 C47 C262 74(2) . . . . ?
C44 C47 C262 C97 -75(2) . . . . ?
C97 C43 C54 S017 177(2) . . . . ?
C97 C43 C54 C44 59(3) . . . . ?
C48 C50 C284 C103 -63.3(18) . . . . ?
C48 C49 C107 C103 63.4(18) . . . . ?
C50 C48 C49 C107 -65(2) . . . . ?
C49 C48 C50 C284 65(2) . . . . ?
C107 C103 C284 C50 60.9(19) . . . . ?
C284 C103 C107 C49 -60.8(19) . . . . ?
C56 C51 C58 C61 -56(4) . . . . ?
C51 C56 C69 C62 -55(4) . . . . ?
C51 C58 C61 C62 56(4) . . . . ?
C69 C56 C51 S10 171(2) . . . . ?
C69 C56 C51 C58 54(4) . . . . ?
C69 C62 C61 C58 -57(5) . . . . ?
C61 C62 C69 C56 56(4) . . . . ?
C74 C70 C76 C78 62.8(18) . . . . ?
C74 C166 C173 C78 -63.3(18) . . . . ?
C70 C74 C166 C173 56(2) . . . . ?
C70 C76 C78 C173 -68.8(19) . . . . ?
C76 C78 C173 C166 69.0(19) . . . . ?
C166 C74 C70 C76 -56(2) . . . . ?
C82 C84 C155 C275 -50(3) . . . . ?
C82 C84 C129 C87 55(3) . . . . ?
C82 C86 C141 C275 66(2) . . . . ?
C82 C86 C147 C87 -67(2) . . . . ?
C84 C82 C86 C141 -55.2(14) . . . . ?
C84 C82 C86 C147 56.4(17) . . . . ?
C84 C155 C275 S1A -75(2) . . . . ?
C84 C155 C275 C141 62.0(19) . . . . ?
C86 C82 C84 C155 47(2) . . . . ?
C86 C82 C84 C129 -50(2) . . . . ?
C86 C141 C275 S1A 65.9(17) . . . . ?
C86 C141 C275 C155 -70(2) . . . . ?
C129 C87 C147 C86 71.5(19) . . . . ?
C147 C87 C129 C84 -66(2) . . . . ?
C128 C135 C226 C88 62.2(18) . . . . ?
C128 C99 C196 C88 -63.4(18) . . . . ?
C135 C128 C99 C196 63.1(18) . . . . ?
C99 C128 C135 C226 -62.6(18) . . . . ?
C196 C88 C226 C135 -62.5(18) . . . . ?
C226 C88 C196 C99 63.3(18) . . . . ?
C4 C98 C100 C93 -60(4) . . . . ?
C4 C38 C55 C93 71(3) . . . . ?
C98 C4 C38 C55 -64(3) . . . . ?
C38 C4 C98 C100 59(4) . . . . ?
C100 C93 C55 C38 -73(3) . . . . ?
C55 C93 C100 C98 67(3) . . . . ?

loop_
_smtbx_masks_void_nr
_smtbx_masks_void_average_x
_smtbx_masks_void_average_y
_smtbx_masks_void_average_z
_smtbx_masks_void_volume
_smtbx_masks_void_count_electrons
_smtbx_masks_void_content
1 0.000 0.000 0.500 1809.2 292.5 ?
2 0.000 0.500 0.000 1809.2 292.5 ?
3 0.181 0.695 0.589 15.0 2.1 ?
4 0.181 0.805 0.089 15.0 2.9 ?
5 0.819 0.195 0.911 15.0 1.5 ?
6 0.819 0.305 0.411 15.0 2.2 ?
